data_1576721
loop_
_publ_author_name
'Cowie, Bradley E.'
'Phanopoulos, Andreas'
'Shaffer, Milo S. P.'
'Williams, Charlotte K.'

_publ_section_title
;
 Structural and reactivity investigations using organo-copper(i) and
 zinc(ii) complexes with hydrogen and carbon dioxide.
;
_journal_issue 1
_journal_name_full 'Chemical science'
_journal_page_first 564
_journal_page_last 578
_journal_paper_doi 10.1039/d5sc05666g
_journal_volume 17
_journal_year 2026
_chemical_formula_moiety 'C100 H89 Cu5 P8, 3(C6 H6)'
_chemical_formula_sum 'C118 H107 Cu5 P8'
_chemical_formula_weight 2090.49
_chemical_name_common 012bec21-bec
_chemical_name_systematic '[Cu5(u-H)(u3-H)2(dppm')2(dppm)2]'
_chemical_properties_physical Air-sensitive,Moisture-sensitive,Oxygen-sensitive
_space_group_crystal_system monoclinic
_space_group_IT_number 7
_space_group_name_Hall 'P -2yac'
_space_group_name_H-M_alt 'P 1 n 1'
_atom_sites_solution_hydrogens mixed
_atom_sites_solution_primary dual
_audit_creation_date 2024-01-09
_audit_creation_method
;
Olex2 1.3
(compiled 2020.11.12 svn.r5f609507 for OlexSys, GUI svn.r6408)
;
_audit_update_record
;
2024-04-12 deposited with the CCDC.	2025-11-04 downloaded from the CCDC.
;
_cell_angle_alpha 90
_cell_angle_beta 97.0510(14)
_cell_angle_gamma 90
_cell_formula_units_Z 4
_cell_length_a 15.8877(2)
_cell_length_b 14.8052(2)
_cell_length_c 44.2531(6)
_cell_measurement_reflns_used 30503
_cell_measurement_temperature 150.01(13)
_cell_measurement_theta_max 75.9270
_cell_measurement_theta_min 3.5630
_cell_volume 10330.5(2)
_computing_cell_refinement 'CrysAlisPro 1.171.41.117a (Rigaku OD, 2021)'
_computing_data_collection 'CrysAlisPro 1.171.41.117a (Rigaku OD, 2021)'
_computing_data_reduction 'CrysAlisPro 1.171.41.117a (Rigaku OD, 2021)'
_computing_molecular_graphics 'Olex2 1.3 (Dolomanov et al., 2009)'
_computing_publication_material 'Olex2 1.3 (Dolomanov et al., 2009)'
_computing_structure_refinement 'SHELXL 2018/3 (Sheldrick, 2015)'
_computing_structure_solution 'SHELXT 2018/2 (Sheldrick, 2018)'
_diffrn_ambient_environment N~2~
_diffrn_ambient_temperature 150.01(13)
_diffrn_detector 'CCD plate'
_diffrn_detector_area_resol_mean 10.4102
_diffrn_detector_type Atlas
_diffrn_measured_fraction_theta_full 0.999
_diffrn_measured_fraction_theta_max 0.964
_diffrn_measurement_details
;
List of Runs (angles in degrees, time in seconds):

  # Type    Start    End  Width  t~exp~   \w     \q     \k     \f   Frames
#--------------------------------------------------------------------------
  1  \w     -3.00  23.00   1.00    5.00    --  -42.66  19.00-180.00   26
  2  \w     -5.00  28.00   1.00    5.00    --  -42.66  19.00 -90.00   33
  3  \w      0.00  30.00   1.00    5.00    --  -42.66  19.00 150.00   30
  4  \w    -22.00  28.00   1.00    5.00    --  -42.66  38.00 120.00   50
  5  \w     -5.00  27.00   1.00    5.00    --  -42.66  19.00  60.00   32
  6  \w     -5.00  33.00   1.00    5.00    --  -42.66  19.00-150.00   38
  7  \w     85.00 128.00   1.00    5.00    --   42.66 178.00-150.00   43
  8  \w     93.00 125.00   1.00   20.00    --  111.00 -77.00  60.00   32
  9  \w     44.00  70.00   1.00   20.00    --  111.00 -45.00 120.00   26
 10  \w     60.00  89.00   1.00   20.00    --  111.00 -61.00  60.00   29
 11  \w     39.00  66.00   1.00   20.00    --  111.00 -95.00   0.00   27
 12  \w     68.00  94.00   1.00   20.00    --  111.00 -95.00   0.00   26
 13  \w     58.00  91.00   1.00   20.00    --  111.00 -61.00-180.00   33
 14  \w     40.00  65.00   1.00   20.00    --  111.00 -45.00  60.00   25
 15  \w     40.00  67.00   1.00   20.00    --  111.00 -45.00  90.00   27
 16  \w     43.00  69.00   1.00   20.00    --  111.00 -45.00-180.00   26
 17  \w    144.00 173.00   1.00   20.00    --  111.00  77.00 150.00   29
 18  \w    139.00 178.00   1.00   20.00    --  111.00  77.00  90.00   39
 19  \w     64.00  89.00   1.00   20.00    --  111.00 -61.00  90.00   25
 20  \w     66.00  91.00   1.00   20.00    --  111.00 -61.00 -90.00   25
 21  \w    110.00 137.00   1.00   20.00    --  111.00  77.00  90.00   27
 22  \w     45.00 108.00   1.00   20.00    --  111.00 -77.00  30.00   63
 23  \w    113.00 172.00   1.00   20.00    --  111.00  77.00-180.00   59
 24  \w     44.00  72.00   1.00   20.00    --  111.00 -45.00  30.00   28
 25  \w     50.00  76.00   1.00   20.00    --  111.00 -61.00-120.00   26
 26  \w    118.00 172.00   1.00   20.00    --  111.00  45.00 -30.00   54
 27  \w     44.00  70.00   1.00   20.00    --  111.00 -45.00 150.00   26
 28  \w    106.00 174.00   1.00   20.00    --  111.00 125.00  60.00   68
 29  \w    -19.00  23.00   1.00    5.00    --  -42.66  38.00   0.00   42
 30  \w      2.00  27.00   1.00    5.00    --  -42.66  19.00 -60.00   25
 31  \w    -22.00   3.00   1.00    5.00    --  -42.66  38.00 150.00   25
 32  \w    -44.00 -18.00   1.00    5.00    --  -42.66  57.00  60.00   26
 33  \w      2.00  27.00   1.00    5.00    --  -42.66  57.00  60.00   25
 34  \w     21.00  48.00   1.00    5.00    --   42.66 -99.00-150.00   27
 35  \w     63.00 127.00   1.00    5.00    --   42.66 178.00  30.00   64
 36  \w     98.00 124.00   1.00   20.00    --  111.00-141.00 154.63   26
 37  \w     42.00  68.00   1.00   20.00    --  111.00-141.00 154.63   26
 38  \w     67.00 108.00   1.00   20.00    --  111.00-102.00 -90.58   41
 39  \w    100.00 144.00   1.00   20.00    --  111.00  30.00  60.00   44
 40  \w     61.00  90.00   1.00   20.00    --  111.00-125.00  60.00   29
 41  \w    153.00 178.00   1.00   20.00    --  111.00  45.00 -90.00   25
 42  \w    125.00 151.00   1.00   20.00    --  111.00 125.00 120.00   26
 43  \w     40.00  65.00   1.00   20.00    --  111.00 -45.00  30.00   25
 44  \w    126.00 155.00   1.00   20.00    --  111.00  45.00 -60.00   29
 45  \w     81.00 107.00   1.00   20.00    --  111.00 -99.00-145.00   26
 46  \w     90.00 178.00   1.00   20.00    --  111.00  30.00-120.00   88
 47  \w     46.00  63.00   1.00   20.00    --  111.00-125.00-150.00   17
;
_diffrn_measurement_device 'four-circle diffractometer'
_diffrn_measurement_device_type 'SuperNova, Dual, Cu at home/near, Atlas'
_diffrn_measurement_method '\w scans'
_diffrn_orient_matrix_type 'CrysAlisPro convention (1999,Acta A55,543-557)'
_diffrn_orient_matrix_UB_11 0.0402509000
_diffrn_orient_matrix_UB_12 -0.0129843000
_diffrn_orient_matrix_UB_13 -0.0296480000
_diffrn_orient_matrix_UB_21 0.0393323000
_diffrn_orient_matrix_UB_22 0.0950650000
_diffrn_orient_matrix_UB_23 0.0037219000
_diffrn_orient_matrix_UB_31 0.0799386000
_diffrn_orient_matrix_UB_32 -0.0402317000
_diffrn_orient_matrix_UB_33 0.0183777000
_diffrn_radiation_monochromator mirror
_diffrn_radiation_probe x-ray
_diffrn_radiation_type 'Cu K\a'
_diffrn_radiation_wavelength 1.54184
_diffrn_reflns_av_R_equivalents 0.0594
_diffrn_reflns_av_unetI/netI 0.0518
_diffrn_reflns_Laue_measured_fraction_full 0.999
_diffrn_reflns_Laue_measured_fraction_max 0.964
_diffrn_reflns_limit_h_max 19
_diffrn_reflns_limit_h_min -18
_diffrn_reflns_limit_k_max 17
_diffrn_reflns_limit_k_min -18
_diffrn_reflns_limit_l_max 55
_diffrn_reflns_limit_l_min -54
_diffrn_reflns_number 99101
_diffrn_reflns_point_group_measured_fraction_full 0.718
_diffrn_reflns_point_group_measured_fraction_max 0.685
_diffrn_reflns_theta_full 67.684
_diffrn_reflns_theta_max 78.462
_diffrn_reflns_theta_min 3.092
_diffrn_source 'micro-focus sealed X-ray tube'
_diffrn_source_type 'SuperNova (Cu) X-ray Source'
_exptl_absorpt_coefficient_mu 2.674
_exptl_absorpt_correction_T_max 1.00000
_exptl_absorpt_correction_T_min 0.96178
_exptl_absorpt_correction_type multi-scan
_exptl_absorpt_process_details
;
CrysAlisPro 1.171.41.117a (Rigaku Oxford Diffraction, 2021)
Empirical absorption correction using spherical harmonics,
implemented in SCALE3 ABSPACK scaling algorithm.
;
_exptl_crystal_colour yellow
_exptl_crystal_density_diffrn 1.344
_exptl_crystal_description block
_exptl_crystal_F_000 4320
_exptl_crystal_size_max 0.160
_exptl_crystal_size_mid 0.128
_exptl_crystal_size_min 0.088
_exptl_transmission_factor_max 1.00000
_exptl_transmission_factor_min 0.96178
_refine_diff_density_max 0.401
_refine_diff_density_min -0.381
_refine_diff_density_rms 0.068
_refine_ls_abs_structure_details
;
 Flack x determined using 6404 quotients [(I+)-(I-)]/[(I+)+(I-)]
 (Parsons, Flack and Wagner, Acta Cryst. B69 (2013) 249-259).
;
_refine_ls_abs_structure_Flack 0.487(17)
_refine_ls_extinction_method none
_refine_ls_goodness_of_fit_ref 1.006
_refine_ls_hydrogen_treatment mixed
_refine_ls_matrix_type full
_refine_ls_number_parameters 2524
_refine_ls_number_reflns 30440
_refine_ls_number_restraints 518
_refine_ls_restrained_S_all 0.999
_refine_ls_R_factor_all 0.0524
_refine_ls_R_factor_gt 0.0434
_refine_ls_shift/su_max 0.024
_refine_ls_shift/su_mean 0.001
_refine_ls_structure_factor_coef Fsqd
_refine_ls_weighting_details 'w=1/[\s^2^(Fo^2^)+(0.0293P)^2^+10.9630P] where P=(Fo^2^+2Fc^2^)/3'
_refine_ls_weighting_scheme calc
_refine_ls_wR_factor_gt 0.0900
_refine_ls_wR_factor_ref 0.0954
_reflns_Friedel_coverage 0.420
_reflns_Friedel_fraction_full 0.437
_reflns_Friedel_fraction_max 0.405
_reflns_number_gt 26513
_reflns_number_total 30440
_reflns_threshold_expression 'I > 2\s(I)'
_cod_data_source_file d5sc05666g2.cif
_cod_data_source_block compound_2
_cod_database_code 1576721
_shelx_shelxl_version_number 2018/3
_chemical_oxdiff_formula 'C100 H100 Cu3 P4'
_chemical_oxdiff_usercomment ' '
_shelx_space_group_comment
;
The symmetry employed for this shelxl refinement is uniquely defined
by the following loop, which should always be used as a source of
symmetry information in preference to the above space-group names.
They are only intended as comments.
;
_reflns_odcompleteness_completeness 99.80
_reflns_odcompleteness_iscentric 1
_reflns_odcompleteness_theta 74.33
_olex2_refinement_description
;
1. Fixed Uiso
 At 1.2 times of:
  All C(H) groups, All C(H,H) groups
2. Restrained distances
 C305-C304 \\sim C1A-C1B
 with sigma of 0.02
 C305-C300 \\sim C1A-C202
 with sigma of 0.02
 C301-C300 \\sim C1E-C202
 with sigma of 0.02
 C301-C302 \\sim C1E-C1D
 with sigma of 0.02
 C304-C303 \\sim C1B-C1C
 with sigma of 0.02
 C302-C303 \\sim C1D-C1C
 with sigma of 0.02
 C305-C301 \\sim C1A-C1E
 with sigma of 0.04
 C305-C303 \\sim C1A-C1C
 with sigma of 0.04
 C301-C303 \\sim C1E-C1C
 with sigma of 0.04
 C304-C300 \\sim C1B-C202
 with sigma of 0.04
 C304-C302 \\sim C1B-C1D
 with sigma of 0.04
 C300-C302 \\sim C202-C1D
 with sigma of 0.04
 C803-C802 \\sim C1I-C1J
 with sigma of 0.02
 C803-C804 \\sim C1I-C1H
 with sigma of 0.02
 C802-C801 \\sim C1J-C152
 with sigma of 0.02
 C805-C800 \\sim C1G-C1F
 with sigma of 0.02
 C805-C804 \\sim C1G-C1H
 with sigma of 0.02
 C800-C801 \\sim C1F-C152
 with sigma of 0.02
 C803-C805 \\sim C1I-C1G
 with sigma of 0.04
 C803-C801 \\sim C1I-C152
 with sigma of 0.04
 C802-C800 \\sim C1J-C1F
 with sigma of 0.04
 C802-C804 \\sim C1J-C1H
 with sigma of 0.04
 C805-C801 \\sim C1G-C152
 with sigma of 0.04
 C800-C804 \\sim C1F-C1H
 with sigma of 0.04
 C402-C401 \\sim C1K-C203
 with sigma of 0.02
 C402-C403 \\sim C1K-C1L
 with sigma of 0.02
 C405-C404 \\sim C1M-C1N
 with sigma of 0.02
 C405-C403 \\sim C1M-C1L
 with sigma of 0.02
 C404-C400 \\sim C1N-C1O
 with sigma of 0.02
 C401-C400 \\sim C203-C1O
 with sigma of 0.02
 C402-C405 \\sim C1K-C1M
 with sigma of 0.04
 C402-C400 \\sim C1K-C1O
 with sigma of 0.04
 C405-C400 \\sim C1M-C1O
 with sigma of 0.04
 C404-C401 \\sim C1N-C203
 with sigma of 0.04
 C404-C403 \\sim C1N-C1L
 with sigma of 0.04
 C401-C403 \\sim C203-C1L
 with sigma of 0.04
3. Uiso/Uaniso restraints and constraints
C1A \\sim C305 \\sim C1B \\sim C304 \\sim C303 \\sim C1C \\sim C302 \\sim C1D
\\sim C1E \\sim C301 \\sim C202 \\sim C300: within 1.7A with sigma of 0.01 and
sigma for terminal atoms of 0.02 within 1.7A
C1F \\sim C800 \\sim C1G \\sim C805 \\sim C1H \\sim C804 \\sim C1I \\sim C803
\\sim C1J \\sim C802 \\sim C152 \\sim C801: within 1.7A with sigma of 0.01 and
sigma for terminal atoms of 0.02 within 1.7A
C401 \\sim C203 \\sim C400 \\sim C1O \\sim C1N \\sim C404 \\sim C405 \\sim C1M
\\sim C403 \\sim C1L \\sim C402 \\sim C1K: within 1.7A with sigma of 0.01 and
sigma for terminal atoms of 0.02 within 1.7A
4. Others
 Sof(C1E)=Sof(H1E)=Sof(C1A)=Sof(H1A)=Sof(C202)=Sof(H202)=Sof(C1D)=Sof(H1D)=
 Sof(C1C)=Sof(H1C)=Sof(C1B)=Sof(H1B)=1-FVAR(1)
 Sof(C305)=Sof(H305)=Sof(C300)=Sof(H300)=Sof(C302)=Sof(H302)=Sof(C303)=
 Sof(H303)=Sof(C304)=Sof(H304)=Sof(C301)=Sof(H301)=FVAR(1)
 Sof(C152)=Sof(H152)=Sof(C1F)=Sof(H1F)=Sof(C1G)=Sof(H1G)=Sof(C1H)=Sof(H1H)=
 Sof(C1I)=Sof(H1I)=Sof(C1J)=Sof(H1J)=1-FVAR(2)
 Sof(C803)=Sof(H803)=Sof(C802)=Sof(H802)=Sof(C805)=Sof(H805)=Sof(C800)=
 Sof(H800)=Sof(C804)=Sof(H804)=Sof(C801)=Sof(H801)=FVAR(2)
 Sof(C203)=Sof(H203)=Sof(C1K)=Sof(H1K)=Sof(C1L)=Sof(H1L)=Sof(C1M)=Sof(H1M)=
 Sof(C1N)=Sof(H1N)=Sof(C1O)=Sof(H1O)=1-FVAR(3)
 Sof(C402)=Sof(H402)=Sof(C405)=Sof(H405)=Sof(C404)=Sof(H404)=Sof(C401)=
 Sof(H401)=Sof(C403)=Sof(H403)=Sof(C400)=Sof(H400)=FVAR(3)
5.a Ternary CH refined with riding coordinates:
 C151(H151), C51(H51), C101(H101), C1(H1)
5.b Secondary CH2 refined with riding coordinates:
 C177(H17A,H17B), C76(H76A,H76B), C126(H12A,H12B), C26(H26A,H26B)
5.c Aromatic/amide H refined with riding coordinates:
 C3(H3), C121(H121), C150(H150), C53(H53), C71(H71), C98(H98), C40(H40),
 C193(H193), C28(H28), C123(H123), C192(H192), C65(H65), C134(H134), C92(H92),
 C166(H166), C162(H162), C10(H10), C109(H109), C66(H66), C103(H103), C32(H32),
 C42(H42), C189(H189), C34(H34), C25(H25), C125(H125), C18(H18), C164(H164),
 C119(H119), C144(H144), C82(H82), C15(H15), C54(H54), C11(H11), C84(H84),
 C170(H170), C9(H9), C99(H99), C29(H29), C115(H115), C138(H138), C183(H183),
 C46(H46), C91(H91), C88(H88), C13(H13), C167(H167), C4(H4), C96(H96),
 C110(H110), C90(H90), C141(H141), C172(H172), C63(H63), C197(H197), C21(H21),
 C74(H74), C160(H160), C148(H148), C68(H68), C149(H149), C75(H75), C116(H116),
 C142(H142), C59(H59), C191(H191), C55(H55), C35(H35), C803(H803), C47(H47),
 C73(H73), C137(H137), C173(H173), C24(H24), C113(H113), C87(H87), C140(H140),
 C153(H153), C128(H128), C168(H168), C16(H16), C132(H132), C86(H86), C154(H154),
  C19(H19), C44(H44), C107(H107), C97(H97), C112(H112), C41(H41), C188(H188),
 C163(H163), C201(H201), C12(H12), C129(H129), C72(H72), C182(H182), C194(H194),
  C104(H104), C57(H57), C802(H802), C106(H106), C701(H701), C143(H143),
 C124(H124), C48(H48), C43(H43), C7(H7), C147(H147), C17(H17), C50(H50),
 C174(H174), C81(H81), C157(H157), C6(H6), C155(H155), C62(H62), C180(H180),
 C31(H31), C94(H94), C161(H161), C61(H61), C702(H702), C100(H100), C179(H179),
 C117(H117), C805(H805), C60(H60), C36(H36), C175(H175), C111(H111), C118(H118),
  C604(H604), C198(H198), C85(H85), C704(H704), C80(H80), C122(H122), C5(H5),
 C800(H800), C79(H79), C56(H56), C23(H23), C169(H169), C105(H105), C185(H185),
 C22(H22), C131(H131), C603(H603), C67(H67), C135(H135), C93(H93), C78(H78),
 C156(H156), C69(H69), C601(H601), C402(H402), C602(H602), C186(H186),
 C504(H504), C195(H195), C176(H176), C146(H146), C49(H49), C804(H804), C30(H30),
  C505(H505), C405(H405), C705(H705), C703(H703), C187(H187), C37(H37),
 C305(H305), C300(H300), C1E(H1E), C302(H302), C303(H303), C304(H304),
 C130(H130), C700(H700), C404(H404), C401(H401), C136(H136), C181(H181),
 C503(H503), C38(H38), C301(H301), C403(H403), C501(H501), C502(H502),
 C605(H605), C600(H600), C801(H801), C500(H500), C400(H400), C200(H200),
 C199(H199), C1A(H1A), C202(H202), C1D(H1D), C1C(H1C), C1B(H1B), C152(H152),
 C1F(H1F), C1G(H1G), C1H(H1H), C1I(H1I), C1J(H1J), C203(H203), C1K(H1K),
 C1L(H1L), C1M(H1M), C1N(H1N), C1O(H1O)
5.d Fitted hexagon refined as free rotating group:
 C305(C300,C1E,C302,C303,C304), C152(C1F,C1G,C1H,C1I,C1J)

Disorder Modelling Details: Three molecules of benzene in the asymmetric 
unit were positionally disordered over two positions. As a result, they 
were each split into two parts and refined with an occupancy ratio of 
0.7:0.3 (C(300)-C(305), C(202), C(1A)-C(1E)), 0.68:0.32 (C(400)-C(405), 
C(203), C(1K)-C(1O)) and 0.62:0.38 (C(800)-C(805), C(152), C(1F)-C(1J)). 
The thermal parameters of the carbon atoms of each split benzene were 
restrained to be similar to one another through the use of the SIMU command, 
and two of the benzenes were constrained with AFIX 66 ((C(300)-C(305), C(202), 
C(1A)-C(1E) and  C(800)-C(805), C(152), C(1F)-C(1J)). Approximately 1 molecule
of benzene was removed from the asymmetric unit using the Solvent Mask.
;
_smtbx_masks_void_probe_radius 1.2
_smtbx_masks_void_truncation_radius 1.2
_ins_header
;
TITL 012bec21-bec in P2/n 
REM P2/n (#13 in standard setting)
CELL 1.54184  15.881597  14.803620  44.255144  90.0000  97.0578  90.0000
ZERR    4.00   0.000143   0.000131   0.000348   0.0000   0.0008   0.0000
LATT  1
SYMM -x+1/2, y,-z+1/2 
SFAC C H P Cu
UNIT 400.00 400.00 16.00 12.00
REM  CrysAlisPro recorded range (K): Min=149.9; max=150.1; aver:150.0
TEMP -123
TREF
HKLF 4
END
;
_olex2_submission_special_instructions 'No special instructions were received'
_oxdiff_exptl_absorpt_empirical_details
;
Empirical correction (ABSPACK) includes:
- Absorption correction using spherical harmonics
- Frame scaling
;
_oxdiff_exptl_absorpt_empirical_full_max 1.113
_oxdiff_exptl_absorpt_empirical_full_min 0.914

loop_
_space_group_symop_operation_xyz
'x, y, z'
'x+1/2, -y, z+1/2'

loop_
_atom_site_label
_atom_site_type_symbol
_atom_site_fract_x
_atom_site_fract_y
_atom_site_fract_z
_atom_site_U_iso_or_equiv
_atom_site_adp_type
_atom_site_occupancy
_atom_site_site_symmetry_order
_atom_site_calc_flag
_atom_site_refinement_flags_posn
_atom_site_refinement_flags_adp
_atom_site_refinement_flags_occupancy
_atom_site_disorder_assembly
_atom_site_disorder_group
Cu9 Cu 0.72178(6) 0.79054(6) 0.37118(2) 0.02338(19) Uani 1 1 d . . . . .
Cu1 Cu 0.48854(6) 0.81246(6) 0.63879(2) 0.02350(19) Uani 1 1 d . . . . .
Cu7 Cu 0.57099(6) 0.83686(5) 0.33897(2) 0.02126(19) Uani 1 1 d . . . . .
Cu6 Cu 0.69454(6) 0.95793(6) 0.39122(2) 0.0238(2) Uani 1 1 d . . . . .
Cu4 Cu 0.44899(6) 0.66908(5) 0.60174(2) 0.02272(19) Uani 1 1 d . . . . .
Cu2 Cu 0.45720(6) 0.65037(6) 0.66243(2) 0.02131(18) Uani 1 1 d . . . . .
Cu8 Cu 0.58360(6) 0.81810(5) 0.39965(2) 0.02317(19) Uani 1 1 d . . . . .
Cu5 Cu 0.33372(6) 0.53339(6) 0.60978(2) 0.0239(2) Uani 1 1 d . . . . .
Cu3 Cu 0.31004(6) 0.70328(6) 0.62910(2) 0.02218(19) Uani 1 1 d . . . . .
Cu10 Cu 0.54229(6) 0.67286(6) 0.36254(2) 0.0243(2) Uani 1 1 d . . . . .
P16 P 0.46521(10) 0.60833(10) 0.32323(4) 0.0230(3) Uani 1 1 d . . . . .
P7 P 0.17224(11) 0.67125(10) 0.63327(4) 0.0227(3) Uani 1 1 d . . . . .
P10 P 0.55972(10) 0.99184(9) 0.34466(4) 0.0204(3) Uani 1 1 d . . . . .
P2 P 0.32085(11) 0.85494(9) 0.61851(4) 0.0228(3) Uani 1 1 d . . . . .
P9 P 0.53931(11) 0.95713(9) 0.41051(4) 0.0221(3) Uani 1 1 d . . . . .
P8 P 0.20019(11) 0.48681(10) 0.60711(4) 0.0240(3) Uani 1 1 d . . . . .
P14 P 0.58461(11) 0.68385(9) 0.42360(4) 0.0236(3) Uani 1 1 d . . . . .
P15 P 0.49151(11) 0.79070(10) 0.29513(4) 0.0238(3) Uani 1 1 d . . . . .
P5 P 0.48951(10) 0.52863(9) 0.59090(4) 0.0211(3) Uani 1 1 d . . . . .
P6 P 0.46453(10) 0.49531(9) 0.65671(4) 0.0202(3) Uani 1 1 d . . . . .
P11 P 0.82639(11) 1.00931(10) 0.39375(4) 0.0243(3) Uani 1 1 d . . . . .
P4 P 0.53129(10) 0.69273(10) 0.70766(4) 0.0228(3) Uani 1 1 d . . . . .
P1 P 0.45167(11) 0.80171(10) 0.57717(4) 0.0232(3) Uani 1 1 d . . . . .
P3 P 0.56593(11) 0.87168(10) 0.67887(4) 0.0249(3) Uani 1 1 d . . . . .
P12 P 0.85808(11) 0.82786(10) 0.36597(4) 0.0244(3) Uani 1 1 d . . . . .
P13 P 0.71404(11) 0.63797(9) 0.38075(4) 0.0237(3) Uani 1 1 d . . . . .
C2 C 0.3940(5) 0.8194(4) 0.53895(16) 0.0281(14) Uani 1 1 d . . . . .
C108 C 0.5955(5) 0.9967(4) 0.44762(16) 0.0272(14) Uani 1 1 d . . . . .
C3 C 0.3211(6) 0.7697(5) 0.53225(17) 0.0372(16) Uani 1 1 d . . . . .
H3 H 0.308820 0.722705 0.545652 0.045 Uiso 1 1 calc R U . . .
C77 C 0.1386(5) 0.7155(4) 0.66880(17) 0.0273(14) Uani 1 1 d . . . . .
C121 C 0.6699(5) 1.0050(4) 0.30020(17) 0.0328(15) Uani 1 1 d . . . . .
H121 H 0.648777 0.946848 0.294217 0.039 Uiso 1 1 calc R U . . .
C45 C 0.6430(4) 0.6582(4) 0.71536(16) 0.0300(14) Uani 1 1 d . . . . .
C150 C 0.8448(5) 0.8228(5) 0.30339(19) 0.0331(16) Uani 1 1 d . . . . .
H150 H 0.802854 0.867764 0.304821 0.040 Uiso 1 1 calc R U . . .
C165 C 0.4772(5) 0.6424(4) 0.42714(15) 0.0262(13) Uani 1 1 d . . . . .
C53 C 0.3935(5) 0.4068(4) 0.54998(18) 0.0332(15) Uani 1 1 d . . . . .
H53 H 0.393377 0.365773 0.566481 0.040 Uiso 1 1 calc R U . . .
C178 C 0.5247(5) 0.8309(4) 0.25913(17) 0.0292(14) Uani 1 1 d . . . . .
C14 C 0.3270(4) 0.9236(4) 0.65391(17) 0.0251(13) Uani 1 1 d . . . . .
C120 C 0.6407(4) 1.0490(4) 0.32501(15) 0.0217(12) Uani 1 1 d . . . . .
C114 C 0.4659(4) 1.0532(4) 0.32630(16) 0.0238(13) Uani 1 1 d . . . . .
C83 C 0.0889(4) 0.7084(4) 0.60349(17) 0.0264(14) Uani 1 1 d . . . . .
C177 C 0.4860(4) 0.6673(4) 0.28808(16) 0.0244(13) Uani 1 1 d . . . . .
H17A H 0.440101 0.653886 0.271470 0.029 Uiso 1 1 calc R U . . .
H17B H 0.540222 0.645925 0.281751 0.029 Uiso 1 1 calc R U . . .
C71 C 0.6182(5) 0.3962(4) 0.65895(18) 0.0293(14) Uani 1 1 d . . . . .
H71 H 0.608395 0.395796 0.637335 0.035 Uiso 1 1 calc R U . . .
C98 C 0.0517(8) 0.5464(6) 0.5131(2) 0.057(3) Uani 1 1 d . . . . .
H98 H 0.021488 0.558924 0.493645 0.069 Uiso 1 1 calc R U . . .
C40 C 0.4094(5) 0.6879(4) 0.74752(17) 0.0277(14) Uani 1 1 d . . . . .
H40 H 0.380495 0.729183 0.733438 0.033 Uiso 1 1 calc R U . . .
C193 C 0.4967(6) 0.3041(5) 0.3041(2) 0.0411(18) Uani 1 1 d . . . . .
H193 H 0.503783 0.241258 0.300795 0.049 Uiso 1 1 calc R U . . .
C76 C 0.1483(5) 0.5501(4) 0.63531(17) 0.0261(14) Uani 1 1 d . . . . .
H76A H 0.168202 0.527217 0.655974 0.031 Uiso 1 1 calc R U . . .
H76B H 0.086174 0.540845 0.631461 0.031 Uiso 1 1 calc R U . . .
C89 C 0.1705(5) 0.3699(4) 0.61379(18) 0.0317(15) Uani 1 1 d . . . . .
C28 C 0.5619(6) 1.0526(5) 0.6641(2) 0.0438(19) Uani 1 1 d . . . . .
H28 H 0.568068 1.030736 0.644278 0.053 Uiso 1 1 calc R U . . .
C123 C 0.7622(6) 1.1288(5) 0.2931(2) 0.0417(18) Uani 1 1 d . . . . .
H123 H 0.803532 1.155817 0.282205 0.050 Uiso 1 1 calc R U . . .
C192 C 0.4927(6) 0.3640(5) 0.2800(2) 0.0395(18) Uani 1 1 d . . . . .
H192 H 0.496039 0.342147 0.259981 0.047 Uiso 1 1 calc R U . . .
C151 C 0.6230(4) 0.6070(4) 0.39716(15) 0.0245(13) Uani 1 1 d . . . . .
H151 H 0.613319 0.541123 0.400250 0.029 Uiso 1 1 calc R U . . .
C65 C 0.3522(5) 0.3539(4) 0.66877(19) 0.0349(16) Uani 1 1 d . . . . .
H65 H 0.375427 0.320641 0.653391 0.042 Uiso 1 1 calc R U . . .
C126 C 0.8807(5) 0.9503(4) 0.36500(17) 0.0271(14) Uani 1 1 d . . . . .
H12A H 0.942622 0.960561 0.369193 0.033 Uiso 1 1 calc R U . . .
H12B H 0.860944 0.974656 0.344518 0.033 Uiso 1 1 calc R U . . .
C51 C 0.4461(4) 0.4595(4) 0.61819(15) 0.0222(12) Uani 1 1 d . . . . .
H51 H 0.442975 0.393007 0.614233 0.027 Uiso 1 1 calc R U . . .
C134 C 0.9761(6) 0.9941(6) 0.4348(2) 0.044(2) Uani 1 1 d . . . . .
H134 H 1.004673 1.014161 0.418376 0.053 Uiso 1 1 calc R U . . .
C92 C 0.1368(8) 0.1881(5) 0.6240(3) 0.059(3) Uani 1 1 d . . . . .
H92 H 0.126533 0.126259 0.628056 0.070 Uiso 1 1 calc R U . . .
C58 C 0.6003(5) 0.4986(4) 0.58663(16) 0.0281(14) Uani 1 1 d . . . . .
C102 C 0.4286(5) 0.9870(4) 0.41535(16) 0.0273(14) Uani 1 1 d . . . . .
C166 C 0.4521(5) 0.5534(4) 0.42055(18) 0.0333(15) Uani 1 1 d . . . . .
H166 H 0.492681 0.509541 0.416358 0.040 Uiso 1 1 calc R U . . .
C162 C 0.6999(5) 0.4782(5) 0.2902(2) 0.0371(17) Uani 1 1 d . . . . .
H162 H 0.696627 0.445725 0.271601 0.045 Uiso 1 1 calc R U . . .
C10 C 0.7026(5) 0.8030(5) 0.56427(19) 0.0362(16) Uani 1 1 d . . . . .
H10 H 0.741474 0.759720 0.558266 0.043 Uiso 1 1 calc R U . . .
C109 C 0.6008(5) 0.9357(5) 0.47141(18) 0.0343(16) Uani 1 1 d . . . . .
H109 H 0.573510 0.878634 0.468769 0.041 Uiso 1 1 calc R U . . .
C66 C 0.2900(6) 0.3153(5) 0.6836(2) 0.0421(19) Uani 1 1 d . . . . .
H66 H 0.270780 0.255862 0.678374 0.051 Uiso 1 1 calc R U . . .
C103 C 0.3649(5) 0.9299(5) 0.40161(19) 0.0349(16) Uani 1 1 d . . . . .
H103 H 0.379638 0.877457 0.391064 0.042 Uiso 1 1 calc R U . . .
C64 C 0.3816(4) 0.4396(4) 0.67583(16) 0.0248(13) Uani 1 1 d . . . . .
C32 C 0.5535(5) 1.0261(4) 0.71670(18) 0.0326(15) Uani 1 1 d . . . . .
H32 H 0.555852 0.985932 0.733521 0.039 Uiso 1 1 calc R U . . .
C70 C 0.5570(4) 0.4332(4) 0.67578(16) 0.0254(13) Uani 1 1 d . . . . .
C42 C 0.4141(6) 0.5992(5) 0.7933(2) 0.0454(19) Uani 1 1 d . . . . .
H42 H 0.389273 0.580416 0.810759 0.055 Uiso 1 1 calc R U . . .
C189 C 0.3501(5) 0.8682(4) 0.31549(17) 0.0326(15) Uani 1 1 d . . . . .
H189 H 0.388212 0.884854 0.332828 0.039 Uiso 1 1 calc R U . . .
C34 C 0.7027(5) 0.8158(5) 0.64994(17) 0.0319(14) Uani 1 1 d . . . . .
H34 H 0.660027 0.806189 0.633258 0.038 Uiso 1 1 calc R U . . .
C25 C 0.1590(5) 0.9310(5) 0.6091(2) 0.0386(17) Uani 1 1 d . . . . .
H25 H 0.154841 0.909892 0.629173 0.046 Uiso 1 1 calc R U . . .
C20 C 0.2330(5) 0.9187(4) 0.59646(18) 0.0301(15) Uani 1 1 d . . . . .
C125 C 0.6734(5) 1.1336(4) 0.33287(17) 0.0319(15) Uani 1 1 d . . . . .
H125 H 0.653078 1.165705 0.349097 0.038 Uiso 1 1 calc R U . . .
C18 C 0.3446(6) 1.0637(5) 0.6808(2) 0.046(2) Uani 1 1 d . . . . .
H18 H 0.357238 1.126450 0.680821 0.055 Uiso 1 1 calc R U . . .
C101 C 0.5796(4) 1.0285(4) 0.38335(15) 0.0221(12) Uani 1 1 d . . . . .
H101 H 0.580708 1.095047 0.387338 0.027 Uiso 1 1 calc R U . . .
C27 C 0.5612(5) 0.9918(4) 0.68789(16) 0.0289(14) Uani 1 1 d . . . . .
C164 C 0.7184(5) 0.6176(5) 0.31790(18) 0.0311(15) Uani 1 1 d . . . . .
H164 H 0.727792 0.680957 0.318104 0.037 Uiso 1 1 calc R U . . .
C119 C 0.4489(5) 1.0512(5) 0.29476(18) 0.0370(16) Uani 1 1 d . . . . .
H119 H 0.488327 1.024975 0.282825 0.044 Uiso 1 1 calc R U . . .
C144 C 0.9208(5) 0.7593(4) 0.42266(18) 0.0290(14) Uani 1 1 d . . . . .
H144 H 0.862429 0.754493 0.425194 0.035 Uiso 1 1 calc R U . . .
C82 C 0.0854(5) 0.7909(5) 0.6695(2) 0.0366(16) Uani 1 1 d . . . . .
H82 H 0.057574 0.814856 0.651043 0.044 Uiso 1 1 calc R U . . .
C15 C 0.3127(5) 0.8809(5) 0.68079(18) 0.0324(15) Uani 1 1 d . . . . .
H15 H 0.302800 0.817674 0.681012 0.039 Uiso 1 1 calc R U . . .
C39 C 0.4879(4) 0.6567(4) 0.74278(15) 0.0247(12) Uani 1 1 d . . . . .
C54 C 0.3519(6) 0.3843(5) 0.5218(2) 0.0409(18) Uani 1 1 d . . . . .
H54 H 0.325885 0.326710 0.518870 0.049 Uiso 1 1 calc R U . . .
C196 C 0.3516(4) 0.6157(4) 0.32473(15) 0.0303(13) Uani 1 1 d . . . . .
C11 C 0.7308(5) 0.8896(5) 0.57254(18) 0.0387(17) Uani 1 1 d . . . . .
H11 H 0.788774 0.905464 0.572590 0.046 Uiso 1 1 calc R U . . .
C84 C 0.0034(5) 0.7031(5) 0.6067(2) 0.0357(16) Uani 1 1 d . . . . .
H84 H -0.014791 0.680832 0.624928 0.043 Uiso 1 1 calc R U . . .
C1 C 0.4169(4) 0.8808(4) 0.60359(15) 0.0227(12) Uani 1 1 d . . . . .
H1 H 0.430290 0.946025 0.600701 0.027 Uiso 1 1 calc R U . . .
C170 C 0.4180(5) 0.7043(5) 0.43494(17) 0.0351(16) Uani 1 1 d . . . . .
H170 H 0.434987 0.764280 0.440383 0.042 Uiso 1 1 calc R U . . .
C9 C 0.6186(5) 0.7796(4) 0.56471(18) 0.0311(14) Uani 1 1 d . . . . .
H9 H 0.600713 0.719992 0.559134 0.037 Uiso 1 1 calc R U . . .
C99 C 0.0099(7) 0.5232(7) 0.5368(3) 0.056(3) Uani 1 1 d . . . . .
H99 H -0.050221 0.519535 0.533326 0.068 Uiso 1 1 calc R U . . .
C29 C 0.5538(6) 1.1442(6) 0.6686(2) 0.051(2) Uani 1 1 d . . . . .
H29 H 0.555066 1.184885 0.652103 0.062 Uiso 1 1 calc R U . . .
C115 C 0.4093(5) 1.0933(4) 0.34296(19) 0.0338(16) Uani 1 1 d . . . . .
H115 H 0.421281 1.094839 0.364521 0.041 Uiso 1 1 calc R U . . .
C138 C 0.8484(6) 0.9586(5) 0.45457(19) 0.0398(19) Uani 1 1 d . . . . .
H138 H 0.788323 0.953357 0.451447 0.048 Uiso 1 1 calc R U . . .
C183 C 0.6081(6) 0.8099(4) 0.25351(18) 0.0364(17) Uani 1 1 d . . . . .
H183 H 0.642855 0.772890 0.267459 0.044 Uiso 1 1 calc R U . . .
C46 C 0.6774(4) 0.6153(4) 0.69211(17) 0.0304(14) Uani 1 1 d . . . . .
H46 H 0.643337 0.604580 0.673258 0.036 Uiso 1 1 calc R U . . .
C159 C 0.7094(4) 0.5741(4) 0.34485(18) 0.0283(14) Uani 1 1 d . . . . .
C91 C 0.1989(7) 0.2123(5) 0.6058(3) 0.056(3) Uani 1 1 d . . . . .
H91 H 0.229751 0.166824 0.596783 0.068 Uiso 1 1 calc R U . . .
C139 C 0.9435(5) 0.7923(4) 0.39525(17) 0.0289(15) Uani 1 1 d . . . . .
C133 C 0.8908(5) 0.9858(5) 0.43049(18) 0.0333(16) Uani 1 1 d . . . . .
C88 C 0.1137(6) 0.7377(4) 0.57632(18) 0.0349(16) Uani 1 1 d . . . . .
H88 H 0.172144 0.739780 0.573785 0.042 Uiso 1 1 calc R U . . .
C95 C 0.1396(5) 0.5109(4) 0.57029(18) 0.0293(15) Uani 1 1 d . . . . .
C13 C 0.5882(5) 0.9284(4) 0.58071(16) 0.0306(14) Uani 1 1 d . . . . .
H13 H 0.549158 0.972580 0.585982 0.037 Uiso 1 1 calc R U . . .
C167 C 0.3671(6) 0.5294(5) 0.42016(18) 0.0383(17) Uani 1 1 d . . . . .
H167 H 0.349532 0.469455 0.414929 0.046 Uiso 1 1 calc R U . . .
C26 C 0.5416(5) 0.8158(4) 0.71373(16) 0.0265(13) Uani 1 1 d . . . . .
H26A H 0.487972 0.840199 0.719661 0.032 Uiso 1 1 calc R U . . .
H26B H 0.587377 0.828129 0.730489 0.032 Uiso 1 1 calc R U . . .
C4 C 0.2646(7) 0.7869(6) 0.5062(2) 0.047(2) Uani 1 1 d . . . . .
H4 H 0.213433 0.753548 0.502066 0.056 Uiso 1 1 calc R U . . .
C96 C 0.1849(5) 0.5344(5) 0.54623(19) 0.0335(16) Uani 1 1 d . . . . .
H96 H 0.245003 0.538739 0.549020 0.040 Uiso 1 1 calc R U . . .
C110 C 0.6465(6) 0.9586(5) 0.49942(18) 0.042(2) Uani 1 1 d . . . . .
H110 H 0.651862 0.916454 0.515736 0.051 Uiso 1 1 calc R U . . .
C90 C 0.2153(6) 0.3014(5) 0.6009(2) 0.0406(18) Uani 1 1 d . . . . .
H90 H 0.257852 0.317131 0.588555 0.049 Uiso 1 1 calc R U . . .
C141 C 1.0920(6) 0.7718(6) 0.4155(2) 0.0418(18) Uani 1 1 d . . . . .
H141 H 1.150514 0.775779 0.413191 0.050 Uiso 1 1 calc R U . . .
C172 C 0.6226(6) 0.5999(5) 0.48258(19) 0.0377(17) Uani 1 1 d . . . . .
H172 H 0.570415 0.568067 0.478871 0.045 Uiso 1 1 calc R U . . .
C63 C 0.6643(5) 0.5549(5) 0.59937(19) 0.0369(17) Uani 1 1 d . . . . .
H63 H 0.650236 0.607723 0.609846 0.044 Uiso 1 1 calc R U . . .
C197 C 0.3238(5) 0.6591(5) 0.3493(2) 0.0393(17) Uani 1 1 d . . . . .
H197 H 0.363805 0.685428 0.364502 0.047 Uiso 1 1 calc R U . . .
C127 C 0.8517(4) 1.1287(4) 0.38754(18) 0.0282(14) Uani 1 1 d . . . . .
C21 C 0.2398(6) 0.9513(5) 0.5675(2) 0.0406(18) Uani 1 1 d . . . . .
H21 H 0.291098 0.944685 0.558670 0.049 Uiso 1 1 calc R U . . .
C74 C 0.6470(6) 0.3901(5) 0.72202(19) 0.0413(18) Uani 1 1 d . . . . .
H74 H 0.656380 0.387030 0.743615 0.050 Uiso 1 1 calc R U . . .
C160 C 0.6954(5) 0.4801(4) 0.3444(2) 0.0315(15) Uani 1 1 d . . . . .
H160 H 0.689301 0.448615 0.362716 0.038 Uiso 1 1 calc R U . . .
C148 C 0.9163(7) 0.7267(6) 0.2717(2) 0.053(2) Uani 1 1 d . . . . .
H148 H 0.924164 0.704243 0.252173 0.063 Uiso 1 1 calc R U . . .
C68 C 0.2839(6) 0.4486(5) 0.7133(2) 0.044(2) Uani 1 1 d . . . . .
H68 H 0.260779 0.481792 0.728729 0.053 Uiso 1 1 calc R U . . .
C149 C 0.8590(6) 0.7910(5) 0.27462(19) 0.0427(19) Uani 1 1 d . . . . .
H149 H 0.827368 0.815536 0.256915 0.051 Uiso 1 1 calc R U . . .
C75 C 0.5732(6) 0.4283(5) 0.70773(18) 0.0376(17) Uani 1 1 d . . . . .
H75 H 0.532563 0.451783 0.719722 0.045 Uiso 1 1 calc R U . . .
C116 C 0.3344(6) 1.1322(5) 0.3290(2) 0.0434(19) Uani 1 1 d . . . . .
H116 H 0.296431 1.161171 0.340947 0.052 Uiso 1 1 calc R U . . .
C8 C 0.5597(5) 0.8413(4) 0.57316(16) 0.0283(14) Uani 1 1 d . . . . .
C142 C 1.0662(6) 0.7383(5) 0.4421(2) 0.048(2) Uani 1 1 d . . . . .
H142 H 1.107540 0.717996 0.458013 0.058 Uiso 1 1 calc R U . . .
C33 C 0.6794(4) 0.8502(5) 0.67691(16) 0.0336(14) Uani 1 1 d . . . . .
C59 C 0.6232(5) 0.4209(5) 0.57169(19) 0.0354(16) Uani 1 1 d . . . . .
H59 H 0.580264 0.380995 0.562829 0.043 Uiso 1 1 calc R U . . .
C191 C 0.4838(5) 0.4556(4) 0.28483(18) 0.0334(15) Uani 1 1 d . . . . .
H191 H 0.482441 0.496520 0.268247 0.040 Uiso 1 1 calc R U . . .
C55 C 0.3476(6) 0.4449(5) 0.49753(19) 0.0400(18) Uani 1 1 d . . . . .
H55 H 0.316783 0.430090 0.478401 0.048 Uiso 1 1 calc R U . . .
C35 C 0.7848(5) 0.7951(6) 0.64654(19) 0.0467(18) Uani 1 1 d . . . . .
H35 H 0.798545 0.771496 0.627787 0.056 Uiso 1 1 calc R U . . .
C158 C 0.8064(5) 0.5773(4) 0.40077(19) 0.0356(17) Uani 1 1 d . . . . .
C803 C -0.0934(9) 0.4193(10) 0.6595(3) 0.044(3) Uani 0.622(13) 1 d D U P A 1
H803 H -0.135597 0.412116 0.642487 0.053 Uiso 0.622(13) 1 calc R U P A 1
C47 C 0.7619(5) 0.5875(5) 0.6961(2) 0.0409(17) Uani 1 1 d . . . . .
H47 H 0.785164 0.557659 0.679991 0.049 Uiso 1 1 calc R U . . .
C73 C 0.7068(5) 0.3566(5) 0.7050(2) 0.044(2) Uani 1 1 d . . . . .
H73 H 0.757835 0.331032 0.714800 0.053 Uiso 1 1 calc R U . . .
C137 C 0.8907(7) 0.9389(6) 0.4828(2) 0.049(2) Uani 1 1 d . . . . .
H137 H 0.860788 0.920656 0.499097 0.059 Uiso 1 1 calc R U . . .
C173 C 0.6777(6) 0.5827(5) 0.50882(19) 0.0440(19) Uani 1 1 d . . . . .
H173 H 0.662064 0.539675 0.523050 0.053 Uiso 1 1 calc R U . . .
C24 C 0.0902(6) 0.9744(6) 0.5927(3) 0.054(3) Uani 1 1 d . . . . .
H24 H 0.039063 0.982651 0.601480 0.065 Uiso 1 1 calc R U . . .
C113 C 0.6306(6) 1.0817(4) 0.45182(18) 0.0338(16) Uani 1 1 d . . . . .
H113 H 0.622685 1.124941 0.435863 0.041 Uiso 1 1 calc R U . . .
C87 C 0.0524(6) 0.7644(5) 0.5525(2) 0.043(2) Uani 1 1 d . . . . .
H87 H 0.069729 0.784889 0.533875 0.052 Uiso 1 1 calc R U . . .
C140 C 1.0305(5) 0.7993(5) 0.3924(2) 0.0379(17) Uani 1 1 d . . . . .
H140 H 1.047468 0.823490 0.374186 0.046 Uiso 1 1 calc R U . . .
C153 C 0.8054(6) 0.5396(5) 0.4298(2) 0.0423(19) Uani 1 1 d . . . . .
H153 H 0.755074 0.542379 0.439338 0.051 Uiso 1 1 calc R U . . .
C128 C 0.9127(6) 1.1573(5) 0.3692(2) 0.0415(19) Uani 1 1 d . . . . .
H128 H 0.946071 1.114261 0.360103 0.050 Uiso 1 1 calc R U . . .
C168 C 0.3089(6) 0.5916(6) 0.42728(19) 0.0426(19) Uani 1 1 d . . . . .
H168 H 0.251132 0.574561 0.427029 0.051 Uiso 1 1 calc R U . . .
C16 C 0.3130(6) 0.9316(6) 0.7076(2) 0.0442(19) Uani 1 1 d . . . . .
H16 H 0.301782 0.902760 0.725846 0.053 Uiso 1 1 calc R U . . .
C132 C 0.8058(6) 1.1925(5) 0.4011(2) 0.0400(18) Uani 1 1 d . . . . .
H132 H 0.764760 1.173940 0.413719 0.048 Uiso 1 1 calc R U . . .
C190 C 0.4767(5) 0.4882(4) 0.31411(18) 0.0309(15) Uani 1 1 d . . . . .
C86 C -0.0320(6) 0.7612(6) 0.5558(2) 0.0433(19) Uani 1 1 d . . . . .
H86 H -0.073533 0.779650 0.539665 0.052 Uiso 1 1 calc R U . . .
C154 C 0.8770(7) 0.4982(5) 0.4447(2) 0.059(3) Uani 1 1 d . . . . .
H154 H 0.875196 0.471609 0.464202 0.070 Uiso 1 1 calc R U . . .
C19 C 0.3417(5) 1.0146(5) 0.6541(2) 0.0399(18) Uani 1 1 d . . . . .
H19 H 0.349880 1.044458 0.635660 0.048 Uiso 1 1 calc R U . . .
C44 C 0.5294(6) 0.5949(5) 0.76345(18) 0.0419(18) Uani 1 1 d . . . . .
H44 H 0.583604 0.571976 0.760419 0.050 Uiso 1 1 calc R U . . .
C107 C 0.4056(6) 1.0624(5) 0.4314(2) 0.0428(19) Uani 1 1 d . . . . .
H107 H 0.448216 1.101019 0.441188 0.051 Uiso 1 1 calc R U . . .
C97 C 0.1373(8) 0.5515(6) 0.5175(2) 0.055(3) Uani 1 1 d . . . . .
H97 H 0.166715 0.567046 0.500793 0.066 Uiso 1 1 calc R U . . .
C112 C 0.6782(6) 1.1045(5) 0.47987(19) 0.0395(18) Uani 1 1 d . . . . .
H112 H 0.705958 1.161290 0.482562 0.047 Uiso 1 1 calc R U . . .
C41 C 0.3713(5) 0.6600(5) 0.77269(19) 0.0349(15) Uani 1 1 d . . . . .
H41 H 0.316808 0.682040 0.775783 0.042 Uiso 1 1 calc R U . . .
C188 C 0.2650(5) 0.8928(5) 0.3139(2) 0.049(2) Uani 1 1 d . . . . .
H188 H 0.245144 0.926081 0.329944 0.059 Uiso 1 1 calc R U . . .
C163 C 0.7142(6) 0.5716(5) 0.2906(2) 0.0383(17) Uani 1 1 d . . . . .
H163 H 0.720945 0.602914 0.272282 0.046 Uiso 1 1 calc R U . . .
C201 C 0.2931(5) 0.5727(6) 0.30332(17) 0.0460(17) Uani 1 1 d . . . . .
H201 H 0.311930 0.540434 0.286850 0.055 Uiso 1 1 calc R U . . .
C12 C 0.6734(6) 0.9516(5) 0.58063(19) 0.0376(17) Uani 1 1 d . . . . .
H12 H 0.691852 1.010950 0.586247 0.045 Uiso 1 1 calc R U . . .
C184 C 0.3800(4) 0.8197(4) 0.29209(17) 0.0296(14) Uani 1 1 d . . . . .
C129 C 0.9237(7) 1.2486(5) 0.3645(3) 0.053(2) Uani 1 1 d . . . . .
H129 H 0.963436 1.267852 0.351428 0.063 Uiso 1 1 calc R U . . .
C72 C 0.6926(5) 0.3603(5) 0.6737(2) 0.0406(19) Uani 1 1 d . . . . .
H72 H 0.734480 0.337936 0.662109 0.049 Uiso 1 1 calc R U . . .
C182 C 0.6398(6) 0.8430(5) 0.2277(2) 0.0437(19) Uani 1 1 d . . . . .
H182 H 0.696172 0.828883 0.224249 0.052 Uiso 1 1 calc R U . . .
C194 C 0.4903(6) 0.3368(5) 0.3330(2) 0.0444(19) Uani 1 1 d . . . . .
H194 H 0.491679 0.295546 0.349465 0.053 Uiso 1 1 calc R U . . .
C104 C 0.2795(6) 0.9501(6) 0.4034(2) 0.050(2) Uani 1 1 d . . . . .
H104 H 0.236448 0.911679 0.393722 0.060 Uiso 1 1 calc R U . . .
C57 C 0.4311(6) 0.5495(5) 0.52982(18) 0.0370(17) Uani 1 1 d . . . . .
H57 H 0.457450 0.607010 0.532447 0.044 Uiso 1 1 calc R U . . .
C802 C -0.0583(10) 0.5036(10) 0.6661(4) 0.051(3) Uani 0.622(13) 1 d D U P A 1
H802 H -0.075652 0.554136 0.653622 0.061 Uiso 0.622(13) 1 calc R U P A 1
C106 C 0.3219(7) 1.0810(7) 0.4331(2) 0.055(3) Uani 1 1 d . . . . .
H106 H 0.307440 1.132736 0.444113 0.066 Uiso 1 1 calc R U . . .
C701 C 0.4958(9) 1.1420(8) 0.5281(3) 0.077(4) Uani 1 1 d . . . . .
H701 H 0.513218 1.132738 0.508516 0.093 Uiso 1 1 calc R U . . .
C143 C 0.9808(6) 0.7338(5) 0.4460(2) 0.0390(18) Uani 1 1 d . . . . .
H143 H 0.964211 0.713163 0.464722 0.047 Uiso 1 1 calc R U . . .
C124 C 0.7357(6) 1.1726(4) 0.3174(2) 0.0378(17) Uani 1 1 d . . . . .
H124 H 0.759490 1.229402 0.323728 0.045 Uiso 1 1 calc R U . . .
C145 C 0.8908(5) 0.7901(4) 0.32988(18) 0.0310(15) Uani 1 1 d . . . . .
C48 C 0.8117(5) 0.6031(5) 0.7233(2) 0.0471(19) Uani 1 1 d . . . . .
H48 H 0.868926 0.583030 0.726052 0.057 Uiso 1 1 calc R U . . .
C171 C 0.6438(5) 0.6641(4) 0.46166(17) 0.0320(15) Uani 1 1 d . . . . .
C43 C 0.4908(6) 0.5674(5) 0.78842(18) 0.0455(19) Uani 1 1 d . . . . .
H43 H 0.518996 0.525242 0.802344 0.055 Uiso 1 1 calc R U . . .
C7 C 0.4147(6) 0.8842(5) 0.51830(18) 0.0380(17) Uani 1 1 d . . . . .
H7 H 0.466205 0.917133 0.522161 0.046 Uiso 1 1 calc R U . . .
C147 C 0.9635(6) 0.6935(7) 0.2971(2) 0.059(3) Uani 1 1 d . . . . .
H147 H 1.006109 0.649786 0.295042 0.071 Uiso 1 1 calc R U . . .
C17 C 0.3293(6) 1.0217(6) 0.7075(2) 0.049(2) Uani 1 1 d . . . . .
H17 H 0.330134 1.055702 0.725750 0.059 Uiso 1 1 calc R U . . .
C50 C 0.6941(5) 0.6757(5) 0.74242(17) 0.0407(17) Uani 1 1 d . . . . .
H50 H 0.671041 0.706887 0.758274 0.049 Uiso 1 1 calc R U . . .
C174 C 0.7541(6) 0.6264(6) 0.5147(2) 0.047(2) Uani 1 1 d . . . . .
H174 H 0.792416 0.611570 0.532175 0.057 Uiso 1 1 calc R U . . .
C81 C 0.0733(6) 0.8301(5) 0.6966(2) 0.0423(18) Uani 1 1 d . . . . .
H81 H 0.039769 0.883201 0.696542 0.051 Uiso 1 1 calc R U . . .
C157 C 0.8824(5) 0.5720(5) 0.3874(2) 0.0405(18) Uani 1 1 d . . . . .
H157 H 0.884490 0.596081 0.367603 0.049 Uiso 1 1 calc R U . . .
C6 C 0.3593(7) 0.9004(6) 0.4919(2) 0.052(2) Uani 1 1 d . . . . .
H6 H 0.373349 0.944122 0.477608 0.063 Uiso 1 1 calc R U . . .
C155 C 0.9525(7) 0.4955(6) 0.4310(3) 0.062(3) Uani 1 1 d . . . . .
H155 H 1.001957 0.468297 0.441437 0.075 Uiso 1 1 calc R U . . .
C62 C 0.7488(6) 0.5357(6) 0.5972(2) 0.049(2) Uani 1 1 d . . . . .
H62 H 0.792072 0.575361 0.605910 0.059 Uiso 1 1 calc R U . . .
C180 C 0.5079(7) 0.9176(6) 0.2125(2) 0.060(3) Uani 1 1 d . . . . .
H180 H 0.473019 0.954369 0.198525 0.072 Uiso 1 1 calc R U . . .
C31 C 0.5425(6) 1.1180(5) 0.7214(2) 0.0439(19) Uani 1 1 d . . . . .
H31 H 0.534021 1.139820 0.740943 0.053 Uiso 1 1 calc R U . . .
C94 C 0.1094(6) 0.3446(5) 0.6316(2) 0.045(2) Uani 1 1 d . . . . .
H94 H 0.078999 0.389755 0.641013 0.054 Uiso 1 1 calc R U . . .
C161 C 0.6906(5) 0.4337(5) 0.3167(2) 0.0370(17) Uani 1 1 d . . . . .
H161 H 0.680720 0.370377 0.316308 0.044 Uiso 1 1 calc R U . . .
C61 C 0.7693(7) 0.4590(7) 0.5822(3) 0.060(3) Uani 1 1 d . . . . .
H61 H 0.827248 0.446200 0.580727 0.072 Uiso 1 1 calc R U . . .
C702 C 0.5515(9) 1.1717(7) 0.5519(3) 0.071(3) Uani 1 1 d . . . . .
H702 H 0.609158 1.181106 0.549102 0.085 Uiso 1 1 calc R U . . .
C100 C 0.0488(6) 0.5047(5) 0.5653(2) 0.0419(19) Uani 1 1 d . . . . .
H100 H 0.016967 0.488263 0.581253 0.050 Uiso 1 1 calc R U . . .
C179 C 0.4775(7) 0.8850(5) 0.23821(19) 0.051(2) Uani 1 1 d . . . . .
H179 H 0.421420 0.900614 0.241648 0.061 Uiso 1 1 calc R U . . .
C117 C 0.3160(6) 1.1281(6) 0.2976(2) 0.050(2) Uani 1 1 d . . . . .
H117 H 0.264439 1.152534 0.287806 0.060 Uiso 1 1 calc R U . . .
C805 C -0.0081(11) 0.3574(11) 0.7032(4) 0.052(3) Uani 0.622(13) 1 d D U P A 1
H805 H 0.006475 0.308484 0.716745 0.062 Uiso 0.622(13) 1 calc R U P A 1
C60 C 0.7085(7) 0.4010(6) 0.5696(2) 0.054(2) Uani 1 1 d . . . . .
H60 H 0.723602 0.347886 0.559454 0.065 Uiso 1 1 calc R U . . .
C36 C 0.8474(5) 0.8087(7) 0.67035(19) 0.057(2) Uani 1 1 d . . . . .
H36 H 0.904791 0.796000 0.667961 0.068 Uiso 1 1 calc R U . . .
C175 C 0.7744(7) 0.6929(6) 0.4945(2) 0.048(2) Uani 1 1 d . . . . .
H175 H 0.826052 0.725346 0.498646 0.058 Uiso 1 1 calc R U . . .
C52 C 0.4358(4) 0.4894(4) 0.55454(15) 0.0231(12) Uani 1 1 d . . . . .
C111 C 0.6836(7) 1.0424(6) 0.5032(2) 0.046(2) Uani 1 1 d . . . . .
H111 H 0.713594 1.057900 0.522400 0.055 Uiso 1 1 calc R U . . .
C118 C 0.3731(7) 1.0883(6) 0.2809(2) 0.057(2) Uani 1 1 d . . . . .
H118 H 0.360797 1.085920 0.259321 0.069 Uiso 1 1 calc R U . . .
C604 C 0.5080(9) 0.3002(7) 0.4234(3) 0.071(3) Uani 1 1 d . . . . .
H604 H 0.470316 0.280778 0.406325 0.085 Uiso 1 1 calc R U . . .
C198 C 0.2371(6) 0.6644(6) 0.3519(2) 0.055(2) Uani 1 1 d . . . . .
H198 H 0.217878 0.696661 0.368315 0.066 Uiso 1 1 calc R U . . .
C85 C -0.0554(6) 0.7311(6) 0.5825(2) 0.049(2) Uani 1 1 d . . . . .
H85 H -0.114046 0.729139 0.584883 0.059 Uiso 1 1 calc R U . . .
C704 C 0.4446(9) 1.1720(6) 0.5843(3) 0.067(3) Uani 1 1 d . . . . .
H704 H 0.426453 1.182665 0.603696 0.081 Uiso 1 1 calc R U . . .
C80 C 0.1090(5) 0.7939(5) 0.7241(2) 0.0431(19) Uani 1 1 d . . . . .
H80 H 0.097212 0.819187 0.742872 0.052 Uiso 1 1 calc R U . . .
C122 C 0.7292(6) 1.0462(5) 0.2845(2) 0.0416(18) Uani 1 1 d . . . . .
H122 H 0.747462 1.016626 0.267360 0.050 Uiso 1 1 calc R U . . .
C5 C 0.2848(7) 0.8535(6) 0.48639(19) 0.049(2) Uani 1 1 d . . . . .
H5 H 0.246466 0.866906 0.468769 0.059 Uiso 1 1 calc R U . . .
C800 C 0.0294(11) 0.4410(12) 0.7089(4) 0.056(3) Uani 0.622(13) 1 d D U P A 1
H800 H 0.073763 0.447981 0.725196 0.067 Uiso 0.622(13) 1 calc R U P A 1
C79 C 0.1632(7) 0.7187(6) 0.7236(2) 0.047(2) Uani 1 1 d . . . . .
H79 H 0.189613 0.693915 0.742207 0.057 Uiso 1 1 calc R U . . .
C56 C 0.3888(6) 0.5263(5) 0.5018(2) 0.0417(18) Uani 1 1 d . . . . .
H56 H 0.388144 0.567191 0.485214 0.050 Uiso 1 1 calc R U . . .
C23 C 0.0964(7) 1.0051(6) 0.5639(2) 0.058(3) Uani 1 1 d . . . . .
H23 H 0.049483 1.034197 0.552476 0.069 Uiso 1 1 calc R U . . .
C169 C 0.3333(6) 0.6784(5) 0.4348(2) 0.0409(18) Uani 1 1 d . . . . .
H169 H 0.292649 0.720972 0.439870 0.049 Uiso 1 1 calc R U . . .
C105 C 0.2575(7) 1.0259(7) 0.4192(3) 0.061(3) Uani 1 1 d . . . . .
H105 H 0.199673 1.039887 0.420480 0.073 Uiso 1 1 calc R U . . .
C185 C 0.3226(5) 0.7932(5) 0.2672(2) 0.049(2) Uani 1 1 d . . . . .
H185 H 0.341538 0.758303 0.251324 0.059 Uiso 1 1 calc R U . . .
C22 C 0.1702(7) 0.9938(6) 0.5516(2) 0.055(2) Uani 1 1 d . . . . .
H22 H 0.174053 1.015549 0.531616 0.066 Uiso 1 1 calc R U . . .
C131 C 0.8191(8) 1.2840(5) 0.3965(3) 0.055(3) Uani 1 1 d . . . . .
H131 H 0.786905 1.327379 0.405937 0.066 Uiso 1 1 calc R U . . .
C603 C 0.5921(10) 0.3217(7) 0.4203(3) 0.074(4) Uani 1 1 d . . . . .
H603 H 0.611991 0.316020 0.401003 0.089 Uiso 1 1 calc R U . . .
C67 C 0.2554(6) 0.3629(5) 0.7060(2) 0.0415(18) Uani 1 1 d . . . . .
H67 H 0.212332 0.336422 0.716198 0.050 Uiso 1 1 calc R U . . .
C135 C 1.0241(7) 0.9738(6) 0.4629(3) 0.056(3) Uani 1 1 d . . . . .
H135 H 1.084218 0.978242 0.465610 0.068 Uiso 1 1 calc R U . . .
C93 C 0.0914(7) 0.2539(5) 0.6360(2) 0.054(2) Uani 1 1 d . . . . .
H93 H 0.046824 0.237894 0.647452 0.064 Uiso 1 1 calc R U . . .
C78 C 0.1782(6) 0.6808(5) 0.6962(2) 0.0369(17) Uani 1 1 d . . . . .
H78 H 0.215603 0.630853 0.696113 0.044 Uiso 1 1 calc R U . . .
C156 C 0.9546(6) 0.5318(5) 0.4030(3) 0.057(3) Uani 1 1 d . . . . .
H156 H 1.005631 0.529763 0.393827 0.068 Uiso 1 1 calc R U . . .
C69 C 0.3465(6) 0.4866(4) 0.69816(18) 0.0382(17) Uani 1 1 d . . . . .
H69 H 0.365611 0.546096 0.703220 0.046 Uiso 1 1 calc R U . . .
C601 C 0.6173(10) 0.3580(7) 0.4729(3) 0.073(3) Uani 1 1 d . . . . .
H601 H 0.654151 0.377758 0.490197 0.088 Uiso 1 1 calc R U . . .
C402 C 0.0082(10) 1.0099(10) 0.3009(4) 0.050(3) Uani 0.680(18) 1 d D U P B 1
H402 H -0.024160 0.961459 0.291422 0.060 Uiso 0.680(18) 1 calc R U P B 1
C602 C 0.6467(9) 0.3511(7) 0.4451(3) 0.071(3) Uani 1 1 d . . . . .
H602 H 0.703753 0.366284 0.442892 0.085 Uiso 1 1 calc R U . . .
C186 C 0.2379(6) 0.8179(7) 0.2657(2) 0.070(3) Uani 1 1 d . . . . .
H186 H 0.198944 0.800019 0.248728 0.083 Uiso 1 1 calc R U . . .
C504 C 0.7703(7) 0.1397(7) 0.6407(3) 0.068(3) Uani 1 1 d . . . . .
H504 H 0.733051 0.154886 0.655128 0.081 Uiso 1 1 calc R U . . .
C195 C 0.4818(5) 0.4284(5) 0.33851(19) 0.0381(16) Uani 1 1 d . . . . .
H195 H 0.479604 0.449904 0.358622 0.046 Uiso 1 1 calc R U . . .
C176 C 0.7196(5) 0.7119(5) 0.46840(18) 0.0370(16) Uani 1 1 d . . . . .
H176 H 0.733740 0.758037 0.454968 0.044 Uiso 1 1 calc R U . . .
C146 C 0.9498(7) 0.7233(6) 0.3265(2) 0.052(2) Uani 1 1 d . . . . .
H146 H 0.981352 0.697382 0.344020 0.062 Uiso 1 1 calc R U . . .
C49 C 0.7783(5) 0.6484(6) 0.74674(19) 0.0464(18) Uani 1 1 d . . . . .
H49 H 0.812648 0.660455 0.765417 0.056 Uiso 1 1 calc R U . . .
C804 C -0.0678(10) 0.3452(10) 0.6775(4) 0.050(3) Uani 0.622(13) 1 d D U P A 1
H804 H -0.090246 0.286947 0.672364 0.060 Uiso 0.622(13) 1 calc R U P A 1
C30 C 0.5438(6) 1.1771(5) 0.6975(3) 0.051(2) Uani 1 1 d . . . . .
H30 H 0.537967 1.240124 0.700610 0.061 Uiso 1 1 calc R U . . .
C505 C 0.7782(8) 0.1988(8) 0.6165(3) 0.074(3) Uani 1 1 d . . . . .
H505 H 0.742582 0.250294 0.613400 0.089 Uiso 1 1 calc R U . . .
C405 C 0.0449(10) 1.1698(9) 0.3037(4) 0.045(3) Uani 0.680(18) 1 d D U P B 1
H405 H 0.037278 1.229212 0.295718 0.054 Uiso 0.680(18) 1 calc R U P B 1
C705 C 0.3900(8) 1.1409(7) 0.5614(4) 0.081(4) Uani 1 1 d . . . . .
H705 H 0.333114 1.128800 0.564720 0.097 Uiso 1 1 calc R U . . .
C703 C 0.5262(9) 1.1884(7) 0.5799(3) 0.064(3) Uani 1 1 d . . . . .
H703 H 0.565408 1.211264 0.596020 0.077 Uiso 1 1 calc R U . . .
C187 C 0.2101(6) 0.8683(7) 0.2887(3) 0.073(4) Uani 1 1 d . . . . .
H187 H 0.152384 0.886402 0.287190 0.087 Uiso 1 1 calc R U . . .
C37 C 0.8270(5) 0.8405(8) 0.69751(19) 0.070(3) Uani 1 1 d . . . . .
H37 H 0.869952 0.846601 0.714331 0.084 Uiso 1 1 calc R U . . .
C305 C 0.1882(10) 1.2863(8) 0.4054(3) 0.089(4) Uani 0.69(2) 1 d DG U P C 1
H305 H 0.176556 1.245176 0.420803 0.106 Uiso 0.69(2) 1 calc R U P C 1
C300 C 0.2590(10) 1.2735(10) 0.3902(4) 0.088(4) Uani 0.69(2) 1 d DG U P C 1
H300 H 0.294354 1.222430 0.394985 0.106 Uiso 0.69(2) 1 calc R U P C 1
C1E C 0.2761(9) 1.3336(11) 0.3676(4) 0.087(4) Uani 0.31(2) 1 d DG U P C 2
H1E H 0.326793 1.331818 0.358316 0.104 Uiso 0.31(2) 1 calc R U P C 2
C302 C 0.2224(11) 1.4065(10) 0.3602(4) 0.086(4) Uani 0.69(2) 1 d DG U P C 1
H302 H 0.233617 1.446173 0.344278 0.104 Uiso 0.69(2) 1 calc R U P C 1
C303 C 0.1516(11) 1.4193(10) 0.3753(4) 0.092(4) Uani 0.69(2) 1 d DG U P C 1
H303 H 0.114920 1.469084 0.370186 0.110 Uiso 0.69(2) 1 calc R U P C 1
C304 C 0.1345(8) 1.3592(10) 0.3979(4) 0.093(4) Uani 0.69(2) 1 d DG U P C 1
H304 H 0.086172 1.367875 0.408221 0.112 Uiso 0.69(2) 1 calc R U P C 1
C130 C 0.8778(7) 1.3123(5) 0.3785(2) 0.048(2) Uani 1 1 d . . . . .
H130 H 0.887069 1.374918 0.375578 0.058 Uiso 1 1 calc R U . . .
C700 C 0.4143(10) 1.1259(7) 0.5332(4) 0.082(4) Uani 1 1 d . . . . .
H700 H 0.374135 1.104320 0.517169 0.099 Uiso 1 1 calc R U . . .
C404 C 0.1020(12) 1.1539(11) 0.3286(4) 0.053(3) Uani 0.680(18) 1 d D U P B 1
H404 H 0.132627 1.202818 0.338505 0.064 Uiso 0.680(18) 1 calc R U P B 1
C401 C 0.0679(11) 0.9963(10) 0.3264(4) 0.053(3) Uani 0.680(18) 1 d D U P B 1
H401 H 0.075671 0.937378 0.334790 0.064 Uiso 0.680(18) 1 calc R U P B 1
C136 C 0.9794(8) 0.9467(6) 0.4868(2) 0.062(3) Uani 1 1 d . . . . .
H136 H 1.009830 0.933318 0.506073 0.074 Uiso 1 1 calc R U . . .
C181 C 0.5898(7) 0.8963(6) 0.2072(2) 0.058(3) Uani 1 1 d . . . . .
H181 H 0.611281 0.918293 0.189442 0.070 Uiso 1 1 calc R U . . .
C503 C 0.8157(8) 0.0592(9) 0.6440(3) 0.084(3) Uani 1 1 d . . . . .
H503 H 0.807444 0.018107 0.659898 0.101 Uiso 1 1 calc R U . . .
C38 C 0.7439(5) 0.8641(7) 0.70067(17) 0.056(2) Uani 1 1 d . . . . .
H38 H 0.731060 0.889955 0.719212 0.067 Uiso 1 1 calc R U . . .
C301 C 0.2781(13) 1.3324(12) 0.3690(5) 0.086(3) Uani 0.69(2) 1 d D U P C 1
H301 H 0.328614 1.324962 0.359816 0.103 Uiso 0.69(2) 1 calc R U P C 1
C403 C -0.0018(9) 1.0993(12) 0.2900(3) 0.046(3) Uani 0.680(18) 1 d D U P B 1
H403 H -0.041952 1.111236 0.272711 0.055 Uiso 0.680(18) 1 calc R U P B 1
C501 C 0.8838(8) 0.1030(10) 0.6015(3) 0.105(5) Uani 1 1 d . . . . .
H501 H 0.925204 0.090400 0.588272 0.126 Uiso 1 1 calc R U . . .
C502 C 0.8717(7) 0.0407(10) 0.6243(3) 0.089(4) Uani 1 1 d . . . . .
H502 H 0.902680 -0.014350 0.625951 0.107 Uiso 1 1 calc R U . . .
C605 C 0.4808(9) 0.3076(7) 0.4513(4) 0.073(3) Uani 1 1 d . . . . .
H605 H 0.423849 0.292699 0.453613 0.087 Uiso 1 1 calc R U . . .
C600 C 0.5343(9) 0.3362(8) 0.4759(3) 0.075(4) Uani 1 1 d . . . . .
H600 H 0.514274 0.341173 0.495175 0.091 Uiso 1 1 calc R U . . .
C801 C 0.0027(11) 0.5133(11) 0.6912(4) 0.055(3) Uani 0.622(13) 1 d D U P A 1
H801 H 0.026216 0.571240 0.696124 0.066 Uiso 0.622(13) 1 calc R U P A 1
C500 C 0.8383(8) 0.1812(10) 0.5974(3) 0.086(4) Uani 1 1 d . . . . .
H500 H 0.847881 0.222529 0.581734 0.104 Uiso 1 1 calc R U . . .
C400 C 0.1159(10) 1.0667(12) 0.3396(4) 0.055(3) Uani 0.680(18) 1 d D U P B 1
H400 H 0.158430 1.055558 0.356209 0.066 Uiso 0.680(18) 1 calc R U P B 1
C200 C 0.2065(5) 0.5775(7) 0.30629(19) 0.063(2) Uani 1 1 d . . . . .
H200 H 0.166117 0.549836 0.291567 0.075 Uiso 1 1 calc R U . . .
C199 C 0.1802(5) 0.6227(8) 0.3307(2) 0.068(3) Uani 1 1 d . . . . .
H199 H 0.121484 0.624934 0.332786 0.082 Uiso 1 1 calc R U . . .
H H 0.350(6) 0.680(6) 0.666(2) 0.05(3) Uiso 1 1 d . . . . .
HA H 0.523(5) 0.718(5) 0.6410(18) 0.04(2) Uiso 1 1 d . . . . .
HB H 0.339(6) 0.644(6) 0.598(2) 0.05(3) Uiso 1 1 d . . . . .
HC H 0.697(6) 0.846(5) 0.401(2) 0.03(2) Uiso 1 1 d . . . . .
HD H 0.524(4) 0.801(4) 0.3688(15) 0.019(15) Uiso 1 1 d . . . . .
C1A C 0.201(2) 1.313(3) 0.4110(8) 0.091(4) Uani 0.31(2) 1 d D U P C 2
H1A H 0.206380 1.309038 0.432579 0.109 Uiso 0.31(2) 1 calc R U P C 2
C202 C 0.271(2) 1.297(3) 0.3955(7) 0.089(4) Uani 0.31(2) 1 d D U P C 2
H202 H 0.315433 1.260130 0.404639 0.107 Uiso 0.31(2) 1 calc R U P C 2
C1D C 0.198(2) 1.376(3) 0.3529(8) 0.091(4) Uani 0.31(2) 1 d D U P C 2
H1D H 0.197653 1.403448 0.333503 0.109 Uiso 0.31(2) 1 calc R U P C 2
C1C C 0.124(2) 1.377(3) 0.3668(9) 0.092(4) Uani 0.31(2) 1 d D U P C 2
H1C H 0.074434 1.407488 0.357354 0.110 Uiso 0.31(2) 1 calc R U P C 2
C1B C 0.123(2) 1.334(3) 0.3947(9) 0.092(4) Uani 0.31(2) 1 d D U P C 2
H1B H 0.071060 1.319385 0.402301 0.110 Uiso 0.31(2) 1 calc R U P C 2
C152 C -0.0175(13) 0.5264(9) 0.6803(5) 0.050(4) Uani 0.378(13) 1 d DG U P A 2
H152 H -0.014955 0.588817 0.675531 0.060 Uiso 0.378(13) 1 calc R U P A 2
C1F C 0.0321(11) 0.4923(12) 0.7058(4) 0.048(4) Uani 0.378(13) 1 d DG U P A 2
H1F H 0.068461 0.531344 0.718487 0.058 Uiso 0.378(13) 1 calc R U P A 2
C1G C 0.0284(12) 0.4010(14) 0.7129(4) 0.050(4) Uani 0.378(13) 1 d DG U P A 2
H1G H 0.062222 0.377628 0.730311 0.060 Uiso 0.378(13) 1 calc R U P A 2
C1H C -0.0249(15) 0.3438(9) 0.6944(5) 0.053(4) Uani 0.378(13) 1 d DG U P A 2
H1H H -0.027432 0.281385 0.699179 0.064 Uiso 0.378(13) 1 calc R U P A 2
C1I C -0.0745(12) 0.3779(14) 0.6689(5) 0.055(4) Uani 0.378(13) 1 d DG U P A 2
H1I H -0.110849 0.338856 0.656222 0.067 Uiso 0.378(13) 1 calc R U P A 2
C1J C -0.0707(12) 0.4692(15) 0.6618(4) 0.051(4) Uani 0.378(13) 1 d DG U P A 2
H1J H -0.104611 0.492572 0.644397 0.061 Uiso 0.378(13) 1 calc R U P A 2
C203 C 0.089(2) 1.011(2) 0.3391(8) 0.052(4) Uani 0.320(18) 1 d D U P B 2
H203 H 0.109885 0.966393 0.353541 0.063 Uiso 0.320(18) 1 calc R U P B 2
C1K C 0.031(2) 0.986(2) 0.3146(9) 0.052(4) Uani 0.320(18) 1 d D U P B 2
H1K H 0.011767 0.925917 0.311382 0.063 Uiso 0.320(18) 1 calc R U P B 2
C1L C 0.0009(19) 1.057(3) 0.2947(7) 0.051(4) Uani 0.320(18) 1 d D U P B 2
H1L H -0.039027 1.044115 0.277520 0.061 Uiso 0.320(18) 1 calc R U P B 2
C1M C 0.028(2) 1.146(2) 0.2997(8) 0.049(3) Uani 0.320(18) 1 d D U P B 2
H1M H 0.001864 1.193055 0.287512 0.059 Uiso 0.320(18) 1 calc R U P B 2
C1N C 0.092(3) 1.164(2) 0.3218(9) 0.052(3) Uani 0.320(18) 1 d D U P B 2
H1N H 0.119101 1.221700 0.322575 0.063 Uiso 0.320(18) 1 calc R U P B 2
C1O C 0.119(2) 1.099(2) 0.3434(7) 0.052(4) Uani 0.320(18) 1 d D U P B 2
H1O H 0.157695 1.114034 0.360853 0.063 Uiso 0.320(18) 1 calc R U P B 2
HE H 0.659(4) 0.818(4) 0.3374(15) 0.010(14) Uiso 1 1 d . . . . .

loop_
_atom_site_aniso_label
_atom_site_aniso_U_11
_atom_site_aniso_U_22
_atom_site_aniso_U_33
_atom_site_aniso_U_23
_atom_site_aniso_U_13
_atom_site_aniso_U_12
Cu9 0.0239(5) 0.0203(4) 0.0244(5) 0.0002(3) -0.0032(4) 0.0010(3)
Cu1 0.0234(5) 0.0270(4) 0.0190(5) 0.0005(3) -0.0015(4) 0.0019(3)
Cu7 0.0225(5) 0.0211(4) 0.0192(5) 0.0004(3) -0.0013(4) -0.0002(3)
Cu6 0.0233(5) 0.0243(4) 0.0231(5) 0.0019(3) 0.0002(4) 0.0019(3)
Cu4 0.0272(5) 0.0216(4) 0.0192(5) 0.0021(3) 0.0023(4) 0.0029(3)
Cu2 0.0220(5) 0.0240(4) 0.0173(4) -0.0002(3) -0.0002(3) 0.0025(3)
Cu8 0.0309(5) 0.0191(4) 0.0190(5) 0.0018(3) 0.0010(4) 0.0011(3)
Cu5 0.0235(5) 0.0259(4) 0.0222(5) 0.0014(3) 0.0022(4) 0.0036(3)
Cu3 0.0208(5) 0.0225(4) 0.0226(5) 0.0001(3) 0.0003(4) 0.0026(3)
Cu10 0.0272(5) 0.0250(4) 0.0194(5) -0.0005(3) -0.0025(4) 0.0005(3)
P16 0.0207(7) 0.0267(7) 0.0209(7) -0.0040(5) -0.0005(6) -0.0011(5)
P7 0.0192(8) 0.0250(7) 0.0233(9) -0.0025(5) -0.0004(6) 0.0027(5)
P10 0.0222(8) 0.0198(6) 0.0188(8) 0.0021(5) 0.0008(6) 0.0007(5)
P2 0.0246(8) 0.0198(6) 0.0231(8) -0.0010(5) -0.0010(6) 0.0032(5)
P9 0.0274(8) 0.0208(6) 0.0182(8) 0.0017(5) 0.0034(6) 0.0030(5)
P8 0.0236(8) 0.0236(7) 0.0241(9) -0.0013(6) 0.0000(7) 0.0028(6)
P14 0.0334(9) 0.0190(6) 0.0176(8) 0.0027(5) -0.0002(6) -0.0012(5)
P15 0.0249(8) 0.0251(7) 0.0200(7) -0.0037(5) -0.0025(6) 0.0012(5)
P5 0.0230(8) 0.0229(6) 0.0176(7) 0.0012(5) 0.0031(6) 0.0049(5)
P6 0.0226(8) 0.0211(6) 0.0165(7) 0.0014(5) 0.0012(6) 0.0034(5)
P11 0.0248(8) 0.0215(7) 0.0257(9) -0.0008(5) 0.0002(7) 0.0007(5)
P4 0.0200(7) 0.0277(7) 0.0197(7) -0.0024(5) -0.0013(6) 0.0044(5)
P1 0.0295(8) 0.0227(6) 0.0169(7) 0.0024(5) 0.0004(6) 0.0008(5)
P3 0.0226(8) 0.0304(7) 0.0211(7) -0.0021(5) 0.0001(6) -0.0019(5)
P12 0.0235(8) 0.0226(7) 0.0260(9) -0.0017(5) -0.0018(7) 0.0022(5)
P13 0.0251(8) 0.0183(6) 0.0256(8) -0.0004(5) -0.0050(6) 0.0024(5)
C2 0.036(4) 0.029(3) 0.019(3) 0.002(2) 0.003(3) 0.003(2)
C108 0.038(4) 0.024(3) 0.021(3) -0.003(2) 0.007(3) 0.004(2)
C3 0.051(5) 0.038(3) 0.021(3) 0.003(3) -0.003(3) -0.005(3)
C77 0.021(3) 0.030(3) 0.029(4) -0.004(2) -0.001(3) -0.002(2)
C121 0.047(4) 0.027(3) 0.027(3) -0.002(2) 0.015(3) -0.004(3)
C45 0.027(3) 0.030(3) 0.033(3) 0.000(2) 0.000(2) 0.005(2)
C150 0.035(4) 0.037(3) 0.027(4) 0.001(3) -0.001(3) 0.000(3)
C165 0.034(4) 0.031(3) 0.013(3) 0.003(2) -0.001(2) -0.001(2)
C53 0.042(4) 0.030(3) 0.027(4) -0.002(2) 0.004(3) 0.001(3)
C178 0.036(4) 0.021(3) 0.029(3) -0.003(2) -0.002(3) 0.001(2)
C14 0.015(3) 0.032(3) 0.029(4) -0.005(2) 0.003(2) 0.004(2)
C120 0.020(3) 0.026(3) 0.019(3) 0.002(2) 0.002(2) 0.002(2)
C114 0.021(3) 0.022(3) 0.028(3) 0.009(2) -0.002(2) -0.002(2)
C83 0.016(3) 0.028(3) 0.033(4) -0.005(2) -0.006(3) 0.004(2)
C177 0.018(3) 0.028(3) 0.027(3) -0.004(2) 0.004(2) 0.001(2)
C71 0.028(4) 0.026(3) 0.033(4) 0.004(2) 0.003(3) 0.003(2)
C98 0.078(8) 0.050(5) 0.036(5) -0.010(4) -0.028(5) 0.015(4)
C40 0.024(3) 0.031(3) 0.029(4) 0.001(2) 0.002(3) 0.001(2)
C193 0.049(5) 0.026(3) 0.047(5) -0.005(3) 0.003(4) -0.002(3)
C76 0.025(4) 0.024(3) 0.029(4) -0.002(2) 0.001(3) 0.001(2)
C89 0.032(4) 0.029(3) 0.032(4) -0.005(3) 0.000(3) 0.002(3)
C28 0.059(5) 0.037(4) 0.036(4) 0.001(3) 0.007(4) -0.008(3)
C123 0.051(5) 0.043(4) 0.035(4) 0.011(3) 0.015(3) -0.002(3)
C192 0.046(4) 0.030(3) 0.041(4) -0.012(3) -0.003(3) -0.007(3)
C151 0.032(3) 0.018(2) 0.021(3) 0.002(2) -0.006(3) 0.001(2)
C65 0.039(4) 0.027(3) 0.039(4) -0.010(3) 0.007(3) -0.004(3)
C126 0.028(4) 0.027(3) 0.025(4) -0.001(2) 0.000(3) -0.002(2)
C51 0.022(3) 0.028(3) 0.018(3) 0.000(2) 0.009(2) 0.002(2)
C134 0.033(4) 0.051(4) 0.043(5) -0.008(3) -0.013(4) 0.003(3)
C92 0.086(7) 0.021(3) 0.073(7) -0.007(3) 0.024(6) -0.011(3)
C58 0.029(4) 0.034(3) 0.021(3) 0.011(2) 0.005(3) 0.007(2)
C102 0.028(4) 0.032(3) 0.024(3) 0.007(2) 0.012(3) 0.004(2)
C166 0.038(4) 0.031(3) 0.032(4) -0.001(2) 0.011(3) -0.007(3)
C162 0.029(4) 0.044(4) 0.039(4) -0.017(3) 0.007(3) -0.003(3)
C10 0.032(4) 0.045(4) 0.031(4) 0.004(3) 0.002(3) 0.006(3)
C109 0.046(4) 0.035(3) 0.023(4) 0.002(3) 0.007(3) -0.007(3)
C66 0.049(5) 0.035(3) 0.045(5) 0.002(3) 0.017(4) -0.008(3)
C103 0.028(4) 0.040(3) 0.036(4) 0.013(3) 0.002(3) 0.002(3)
C64 0.027(3) 0.025(3) 0.022(3) 0.008(2) 0.001(2) 0.000(2)
C32 0.031(4) 0.035(3) 0.032(4) -0.005(3) 0.005(3) -0.009(3)
C70 0.026(3) 0.024(3) 0.025(3) 0.004(2) -0.001(2) -0.002(2)
C42 0.067(6) 0.043(4) 0.028(4) 0.005(3) 0.014(3) -0.002(3)
C189 0.032(4) 0.032(3) 0.033(4) -0.008(2) 0.000(3) 0.000(2)
C34 0.024(3) 0.046(4) 0.025(3) 0.003(3) 0.002(3) 0.004(3)
C25 0.028(4) 0.035(3) 0.051(5) -0.006(3) -0.001(3) 0.009(3)
C20 0.028(3) 0.021(3) 0.038(4) -0.007(2) -0.010(3) 0.003(2)
C125 0.043(4) 0.027(3) 0.025(4) 0.002(2) 0.004(3) -0.002(3)
C18 0.041(5) 0.033(4) 0.064(6) -0.022(3) 0.011(4) -0.004(3)
C101 0.026(3) 0.018(2) 0.021(3) 0.000(2) -0.002(2) 0.002(2)
C27 0.032(3) 0.032(3) 0.022(3) -0.005(2) 0.001(3) -0.011(2)
C164 0.028(4) 0.034(3) 0.033(4) -0.002(3) 0.009(3) 0.001(3)
C119 0.041(4) 0.040(3) 0.030(4) 0.007(3) 0.003(3) 0.007(3)
C144 0.024(3) 0.024(3) 0.037(4) -0.004(2) -0.005(3) -0.004(2)
C82 0.029(4) 0.037(3) 0.043(4) -0.014(3) 0.000(3) 0.002(3)
C15 0.032(4) 0.037(3) 0.029(4) -0.008(3) 0.007(3) 0.003(3)
C39 0.029(3) 0.029(3) 0.016(3) -0.003(2) 0.001(2) 0.000(2)
C54 0.046(5) 0.037(4) 0.038(5) -0.010(3) 0.001(4) 0.002(3)
C196 0.024(3) 0.043(3) 0.023(3) -0.003(2) 0.001(2) 0.001(2)
C11 0.034(4) 0.053(4) 0.026(4) 0.007(3) -0.006(3) -0.002(3)
C84 0.027(4) 0.040(4) 0.038(4) -0.004(3) -0.003(3) 0.003(3)
C1 0.023(3) 0.024(3) 0.020(3) 0.004(2) 0.000(2) 0.003(2)
C170 0.044(4) 0.037(3) 0.024(3) 0.006(3) 0.004(3) -0.002(3)
C9 0.028(4) 0.033(3) 0.031(4) 0.003(2) -0.002(3) 0.004(2)
C99 0.043(5) 0.066(6) 0.055(7) -0.019(5) -0.017(5) 0.008(4)
C29 0.060(6) 0.042(4) 0.051(5) 0.007(4) 0.004(4) -0.015(4)
C115 0.038(4) 0.025(3) 0.037(4) 0.006(3) 0.001(3) 0.003(3)
C138 0.062(6) 0.030(3) 0.026(4) -0.003(3) -0.002(4) 0.010(3)
C183 0.060(5) 0.028(3) 0.021(3) -0.003(2) 0.005(3) -0.005(3)
C46 0.023(3) 0.034(3) 0.032(3) -0.001(2) -0.004(2) -0.001(2)
C159 0.023(3) 0.024(3) 0.036(4) -0.004(2) -0.002(3) 0.002(2)
C91 0.075(7) 0.031(4) 0.064(6) -0.012(4) 0.015(5) 0.007(4)
C139 0.038(4) 0.020(3) 0.026(3) -0.003(2) -0.004(3) 0.007(2)
C133 0.041(4) 0.030(3) 0.026(4) -0.007(3) -0.008(3) 0.005(3)
C88 0.047(5) 0.028(3) 0.028(4) -0.006(2) -0.004(3) 0.007(3)
C95 0.027(4) 0.027(3) 0.033(4) -0.005(2) 0.001(3) 0.006(2)
C13 0.042(4) 0.029(3) 0.023(3) 0.000(2) 0.009(3) -0.001(3)
C167 0.047(5) 0.042(4) 0.025(4) 0.000(3) 0.002(3) -0.012(3)
C26 0.029(3) 0.030(3) 0.019(3) -0.005(2) -0.001(3) 0.004(2)
C4 0.055(5) 0.050(4) 0.031(4) -0.001(3) -0.011(4) -0.001(3)
C96 0.026(4) 0.042(4) 0.032(4) -0.003(3) 0.001(3) 0.006(3)
C110 0.066(6) 0.041(4) 0.019(4) 0.002(3) 0.003(4) 0.000(3)
C90 0.037(4) 0.039(4) 0.048(5) -0.010(3) 0.014(4) 0.002(3)
C141 0.027(4) 0.052(4) 0.044(5) -0.003(3) -0.002(3) 0.004(3)
C172 0.046(5) 0.040(4) 0.027(4) 0.008(3) 0.004(3) -0.002(3)
C63 0.038(4) 0.039(3) 0.034(4) 0.013(3) 0.004(3) 0.003(3)
C197 0.035(4) 0.048(4) 0.036(4) -0.001(3) 0.007(3) 0.009(3)
C127 0.019(3) 0.028(3) 0.037(4) -0.002(3) 0.000(3) -0.001(2)
C21 0.053(5) 0.028(3) 0.036(4) 0.000(3) -0.013(3) 0.006(3)
C74 0.048(5) 0.043(4) 0.029(4) 0.008(3) -0.012(3) 0.007(3)
C160 0.032(4) 0.021(3) 0.043(4) -0.002(2) 0.010(3) -0.003(2)
C148 0.068(6) 0.057(5) 0.032(4) -0.012(3) 0.004(4) 0.008(4)
C68 0.065(6) 0.033(3) 0.040(4) 0.005(3) 0.029(4) 0.007(3)
C149 0.053(5) 0.051(4) 0.024(4) -0.001(3) 0.002(3) -0.008(3)
C75 0.051(5) 0.032(3) 0.027(4) 0.005(2) -0.006(3) 0.005(3)
C116 0.043(5) 0.040(4) 0.046(5) 0.007(3) -0.001(4) 0.009(3)
C8 0.035(4) 0.031(3) 0.019(3) 0.003(2) 0.004(3) -0.003(2)
C142 0.054(6) 0.039(4) 0.046(5) -0.005(3) -0.020(4) 0.010(3)
C33 0.023(3) 0.051(4) 0.027(3) 0.001(3) 0.002(2) 0.000(3)
C59 0.035(4) 0.038(3) 0.035(4) 0.006(3) 0.011(3) 0.013(3)
C191 0.037(4) 0.030(3) 0.032(4) -0.008(3) -0.002(3) 0.003(3)
C55 0.051(5) 0.045(4) 0.022(4) -0.009(3) -0.005(3) 0.000(3)
C35 0.041(4) 0.066(5) 0.034(4) 0.003(3) 0.008(3) 0.006(4)
C158 0.046(5) 0.020(3) 0.036(4) -0.004(2) -0.014(3) 0.001(3)
C803 0.029(5) 0.057(6) 0.048(6) 0.026(5) 0.009(4) 0.007(5)
C47 0.027(4) 0.047(4) 0.049(5) -0.009(3) 0.009(3) 0.009(3)
C73 0.031(4) 0.042(4) 0.056(5) 0.017(3) -0.012(4) 0.005(3)
C137 0.070(7) 0.047(4) 0.028(4) -0.004(3) -0.002(4) 0.011(4)
C173 0.062(6) 0.043(4) 0.026(4) 0.012(3) 0.002(4) 0.005(3)
C24 0.026(4) 0.045(4) 0.087(8) -0.027(4) -0.010(4) 0.013(3)
C113 0.050(5) 0.026(3) 0.025(4) 0.000(2) 0.002(3) -0.001(3)
C87 0.058(6) 0.039(4) 0.030(4) -0.002(3) -0.006(4) 0.005(3)
C140 0.029(4) 0.044(4) 0.039(5) -0.003(3) -0.004(3) 0.005(3)
C153 0.047(5) 0.034(3) 0.042(4) -0.001(3) -0.013(4) 0.004(3)
C128 0.040(4) 0.027(3) 0.060(6) -0.004(3) 0.017(4) -0.001(3)
C168 0.040(4) 0.061(5) 0.027(4) 0.007(3) 0.003(3) -0.016(3)
C16 0.046(5) 0.054(4) 0.033(4) -0.012(3) 0.007(4) 0.003(3)
C132 0.044(5) 0.031(3) 0.047(5) -0.006(3) 0.014(4) -0.002(3)
C190 0.032(4) 0.025(3) 0.035(4) -0.005(2) 0.004(3) -0.003(2)
C86 0.033(4) 0.052(4) 0.040(4) -0.003(3) -0.020(3) 0.009(3)
C154 0.075(7) 0.032(4) 0.057(6) 0.000(3) -0.037(5) 0.005(4)
C19 0.040(4) 0.037(4) 0.041(4) -0.009(3) -0.002(3) 0.005(3)
C44 0.062(5) 0.037(3) 0.026(4) 0.003(3) 0.002(3) 0.017(3)
C107 0.051(5) 0.045(4) 0.033(4) 0.010(3) 0.010(4) 0.018(3)
C97 0.091(8) 0.042(4) 0.027(4) 0.000(3) -0.012(5) 0.013(4)
C112 0.056(5) 0.035(3) 0.026(4) -0.009(3) 0.003(4) -0.011(3)
C41 0.036(4) 0.037(3) 0.033(4) -0.001(3) 0.011(3) -0.004(3)
C188 0.037(4) 0.050(4) 0.058(5) -0.023(4) -0.003(4) 0.006(3)
C163 0.041(5) 0.042(4) 0.033(4) -0.005(3) 0.007(3) 0.003(3)
C201 0.032(4) 0.073(5) 0.033(3) -0.012(3) 0.002(3) -0.009(3)
C12 0.042(4) 0.039(3) 0.031(4) -0.002(3) 0.004(3) -0.014(3)
C184 0.020(3) 0.030(3) 0.037(4) -0.005(2) -0.007(3) 0.005(2)
C129 0.054(5) 0.038(4) 0.069(6) 0.006(4) 0.023(4) -0.005(3)
C72 0.023(4) 0.034(3) 0.066(6) 0.007(3) 0.008(4) 0.006(3)
C182 0.056(5) 0.038(4) 0.039(4) -0.008(3) 0.011(4) -0.007(3)
C194 0.050(5) 0.031(3) 0.054(5) 0.003(3) 0.013(4) 0.002(3)
C104 0.024(4) 0.069(5) 0.056(6) 0.023(4) 0.007(4) -0.004(3)
C57 0.061(5) 0.030(3) 0.019(3) 0.002(2) 0.000(3) -0.003(3)
C802 0.033(5) 0.064(6) 0.058(6) 0.015(5) 0.017(5) 0.004(5)
C106 0.048(5) 0.069(5) 0.049(5) 0.011(4) 0.014(4) 0.035(4)
C701 0.084(9) 0.063(6) 0.089(9) -0.003(6) 0.027(7) 0.005(6)
C143 0.049(5) 0.032(3) 0.032(4) 0.001(3) -0.009(4) 0.005(3)
C124 0.044(4) 0.028(3) 0.041(4) 0.003(3) 0.002(4) -0.006(3)
C145 0.032(4) 0.028(3) 0.032(4) -0.005(2) 0.002(3) 0.000(2)
C48 0.020(3) 0.057(4) 0.063(5) -0.003(4) -0.002(3) 0.007(3)
C171 0.048(4) 0.026(3) 0.020(3) -0.002(2) -0.003(3) 0.002(3)
C43 0.062(5) 0.049(4) 0.026(3) 0.008(3) 0.009(3) 0.017(4)
C7 0.044(4) 0.044(4) 0.024(4) 0.008(3) -0.002(3) -0.002(3)
C147 0.056(6) 0.076(6) 0.045(5) -0.021(4) 0.004(4) 0.032(5)
C17 0.044(5) 0.056(5) 0.048(5) -0.031(4) 0.008(4) 0.004(4)
C50 0.038(4) 0.050(4) 0.031(3) -0.007(3) -0.007(3) 0.013(3)
C174 0.058(5) 0.053(4) 0.026(4) 0.001(3) -0.011(3) 0.012(4)
C81 0.042(4) 0.041(4) 0.044(4) -0.012(3) 0.007(3) -0.003(3)
C157 0.036(4) 0.028(3) 0.053(5) -0.011(3) -0.011(3) 0.002(3)
C6 0.082(7) 0.047(4) 0.026(4) 0.016(3) -0.001(4) 0.011(4)
C155 0.054(6) 0.047(4) 0.076(7) -0.019(4) -0.035(5) 0.026(4)
C62 0.034(5) 0.060(5) 0.052(6) 0.023(4) -0.005(4) 0.000(3)
C180 0.090(8) 0.050(4) 0.037(4) 0.011(3) -0.004(5) 0.011(4)
C31 0.049(5) 0.042(4) 0.039(4) -0.008(3) -0.002(4) -0.008(3)
C94 0.059(6) 0.027(3) 0.052(5) -0.003(3) 0.019(4) -0.005(3)
C161 0.031(4) 0.027(3) 0.054(5) -0.017(3) 0.008(3) -0.001(3)
C61 0.039(5) 0.091(7) 0.058(6) 0.030(5) 0.033(5) 0.032(5)
C702 0.065(7) 0.068(6) 0.083(9) 0.010(5) 0.021(6) 0.010(5)
C100 0.039(5) 0.045(4) 0.040(5) -0.008(3) -0.002(4) 0.001(3)
C179 0.079(6) 0.044(4) 0.028(4) 0.004(3) 0.000(4) 0.021(4)
C117 0.037(5) 0.053(4) 0.057(6) 0.019(4) -0.009(4) 0.014(3)
C805 0.043(6) 0.073(6) 0.041(6) 0.016(5) 0.011(5) 0.007(5)
C60 0.062(6) 0.052(5) 0.051(5) 0.011(4) 0.017(5) 0.027(4)
C36 0.027(4) 0.098(7) 0.046(4) -0.001(4) 0.005(3) 0.005(4)
C175 0.054(5) 0.057(5) 0.028(4) -0.003(3) -0.013(4) -0.007(4)
C52 0.021(3) 0.030(3) 0.019(3) 0.004(2) 0.004(2) 0.010(2)
C111 0.065(6) 0.050(4) 0.020(4) -0.004(3) 0.000(4) 0.000(4)
C118 0.065(6) 0.063(5) 0.038(5) 0.024(4) -0.016(4) 0.001(4)
C604 0.072(8) 0.056(6) 0.086(9) 0.007(5) 0.015(7) 0.011(5)
C198 0.040(5) 0.084(6) 0.042(4) 0.004(4) 0.015(4) 0.016(4)
C85 0.031(4) 0.056(5) 0.054(6) -0.009(4) -0.016(4) 0.011(3)
C704 0.093(9) 0.041(5) 0.075(8) 0.003(4) 0.037(7) -0.009(5)
C80 0.032(4) 0.057(4) 0.040(4) -0.024(3) 0.006(3) -0.004(3)
C122 0.055(5) 0.036(3) 0.038(4) 0.007(3) 0.025(4) 0.002(3)
C5 0.064(6) 0.054(4) 0.023(4) 0.000(3) -0.019(4) 0.011(4)
C800 0.044(5) 0.079(7) 0.047(6) 0.005(6) 0.011(5) -0.003(6)
C79 0.064(6) 0.050(4) 0.026(4) -0.002(3) -0.002(4) -0.011(4)
C56 0.049(5) 0.048(4) 0.027(4) 0.005(3) -0.002(3) 0.001(3)
C23 0.057(6) 0.047(4) 0.059(6) -0.015(4) -0.035(5) 0.018(4)
C169 0.043(5) 0.047(4) 0.032(4) 0.006(3) 0.004(3) 0.006(3)
C105 0.034(5) 0.081(6) 0.068(7) 0.029(5) 0.005(5) 0.014(4)
C185 0.033(4) 0.051(4) 0.058(5) -0.029(4) -0.017(3) 0.015(3)
C22 0.070(6) 0.040(4) 0.047(5) -0.002(3) -0.024(4) 0.012(4)
C131 0.080(7) 0.027(4) 0.063(6) -0.012(3) 0.024(5) -0.002(4)
C603 0.100(10) 0.049(5) 0.082(9) 0.004(5) 0.041(8) 0.004(5)
C67 0.044(4) 0.036(3) 0.048(5) 0.017(3) 0.016(4) -0.001(3)
C135 0.052(6) 0.056(5) 0.052(6) -0.014(4) -0.030(5) 0.016(4)
C93 0.066(6) 0.036(4) 0.064(6) -0.005(4) 0.027(5) -0.014(4)
C78 0.037(4) 0.037(4) 0.036(4) -0.002(3) 0.004(3) 0.000(3)
C156 0.047(5) 0.038(4) 0.077(7) -0.020(4) -0.023(5) 0.018(3)
C69 0.060(5) 0.024(3) 0.032(4) 0.002(2) 0.014(3) 0.004(3)
C601 0.096(9) 0.056(6) 0.070(7) -0.010(5) 0.019(6) 0.002(5)
C402 0.055(6) 0.051(6) 0.050(6) 0.014(5) 0.028(5) 0.006(5)
C602 0.074(8) 0.051(5) 0.093(9) -0.005(5) 0.026(7) -0.014(5)
C186 0.043(5) 0.075(6) 0.082(7) -0.045(5) -0.028(5) 0.012(4)
C504 0.056(6) 0.067(6) 0.084(8) -0.017(5) 0.028(5) -0.013(5)
C195 0.045(4) 0.037(4) 0.034(4) 0.002(3) 0.009(3) -0.006(3)
C176 0.045(4) 0.040(3) 0.024(3) 0.002(3) -0.005(3) -0.007(3)
C146 0.060(6) 0.058(5) 0.035(4) -0.013(3) -0.005(4) 0.027(4)
C49 0.025(4) 0.066(5) 0.046(4) -0.005(3) -0.007(3) 0.011(3)
C804 0.043(6) 0.062(6) 0.046(6) 0.026(5) 0.010(5) 0.011(5)
C30 0.045(5) 0.026(3) 0.079(7) -0.009(3) -0.004(4) -0.008(3)
C505 0.068(7) 0.070(6) 0.088(8) -0.009(6) 0.024(6) 0.011(5)
C405 0.035(5) 0.054(5) 0.047(5) 0.011(5) 0.017(4) 0.004(4)
C705 0.054(7) 0.055(6) 0.138(13) -0.007(7) 0.035(8) -0.005(5)
C703 0.075(8) 0.056(5) 0.062(7) 0.005(4) 0.009(6) -0.005(5)
C187 0.030(4) 0.073(6) 0.110(9) -0.049(6) -0.013(5) 0.015(4)
C37 0.023(4) 0.145(10) 0.040(4) -0.017(5) -0.003(3) -0.007(5)
C305 0.091(7) 0.086(7) 0.092(7) -0.009(6) 0.026(6) 0.012(6)
C300 0.088(7) 0.083(7) 0.096(7) -0.007(6) 0.024(6) 0.005(6)
C1E 0.087(7) 0.081(7) 0.098(8) -0.008(6) 0.027(7) 0.001(6)
C302 0.090(7) 0.080(7) 0.094(7) -0.005(6) 0.028(6) 0.003(6)
C303 0.092(7) 0.089(7) 0.099(8) -0.002(6) 0.026(6) 0.011(6)
C304 0.096(7) 0.088(8) 0.099(7) -0.006(6) 0.024(6) 0.016(6)
C130 0.060(5) 0.022(3) 0.063(6) -0.004(3) 0.009(4) -0.006(3)
C700 0.084(9) 0.055(6) 0.104(11) -0.026(6) -0.004(8) 0.007(5)
C404 0.041(5) 0.066(6) 0.053(6) 0.012(5) 0.012(5) 0.014(5)
C401 0.049(6) 0.059(5) 0.058(7) 0.018(5) 0.032(5) 0.012(5)
C136 0.086(8) 0.052(5) 0.039(6) -0.009(4) -0.032(6) 0.026(5)
C181 0.100(8) 0.049(4) 0.027(4) 0.005(3) 0.017(5) -0.005(5)
C503 0.087(8) 0.096(8) 0.066(7) -0.002(6) -0.004(6) -0.029(7)
C38 0.028(4) 0.108(7) 0.030(4) -0.021(4) 0.000(3) 0.001(4)
C301 0.084(7) 0.080(6) 0.098(7) -0.010(5) 0.028(6) -0.001(5)
C403 0.047(5) 0.049(6) 0.044(5) 0.013(5) 0.019(4) 0.004(5)
C501 0.069(8) 0.151(13) 0.102(10) 0.041(9) 0.043(7) 0.049(8)
C502 0.051(6) 0.127(11) 0.090(8) 0.027(7) 0.012(6) 0.024(6)
C605 0.069(8) 0.065(6) 0.090(9) 0.007(6) 0.034(7) 0.006(5)
C600 0.092(9) 0.069(6) 0.071(8) 0.000(5) 0.037(7) 0.023(6)
C801 0.038(6) 0.076(6) 0.055(7) 0.003(6) 0.019(5) 0.000(5)
C500 0.085(9) 0.116(10) 0.060(7) 0.012(6) 0.016(6) 0.028(7)
C400 0.041(5) 0.066(6) 0.060(6) 0.014(5) 0.020(5) 0.019(5)
C200 0.033(4) 0.111(7) 0.043(4) -0.001(5) 0.000(3) -0.021(4)
C199 0.027(4) 0.130(9) 0.049(5) 0.011(5) 0.009(3) 0.012(5)
C1A 0.091(8) 0.088(8) 0.097(8) -0.006(7) 0.025(7) 0.009(7)
C202 0.089(7) 0.084(8) 0.098(8) -0.007(7) 0.025(7) 0.004(7)
C1D 0.093(8) 0.083(8) 0.099(8) -0.005(7) 0.027(7) 0.005(7)
C1C 0.095(8) 0.084(8) 0.099(8) -0.006(7) 0.024(7) 0.014(7)
C1B 0.094(8) 0.088(8) 0.097(8) -0.008(7) 0.024(7) 0.014(7)
C152 0.037(7) 0.065(7) 0.049(8) 0.015(6) 0.009(6) 0.011(6)
C1F 0.042(6) 0.063(7) 0.043(7) 0.013(7) 0.013(6) -0.003(7)
C1G 0.046(7) 0.063(8) 0.041(7) 0.020(7) 0.009(6) -0.001(7)
C1H 0.048(7) 0.066(7) 0.048(8) 0.013(6) 0.010(6) 0.002(6)
C1I 0.044(6) 0.069(8) 0.053(8) 0.011(7) 0.008(6) 0.005(7)
C1J 0.034(7) 0.066(8) 0.053(7) 0.012(7) 0.011(6) 0.009(7)
C203 0.044(7) 0.060(7) 0.056(8) 0.011(7) 0.021(7) 0.012(6)
C1K 0.049(8) 0.059(7) 0.053(8) 0.012(7) 0.022(7) 0.010(7)
C1L 0.052(7) 0.059(8) 0.046(7) 0.011(7) 0.021(6) 0.011(7)
C1M 0.043(6) 0.059(7) 0.048(6) 0.015(6) 0.017(6) 0.011(6)
C1N 0.043(6) 0.062(6) 0.055(7) 0.015(6) 0.017(6) 0.011(6)
C1O 0.040(7) 0.063(8) 0.058(7) 0.012(7) 0.021(6) 0.010(7)

loop_
_atom_type_symbol
_atom_type_description
_atom_type_scat_dispersion_real
_atom_type_scat_dispersion_imag
_atom_type_scat_source
C C 0.0181 0.0091 'International Tables Vol C Tables 4.2.6.8 and 6.1.1.4'
H H 0.0000 0.0000 'International Tables Vol C Tables 4.2.6.8 and 6.1.1.4'
Cu Cu -1.9646 0.5888 'International Tables Vol C Tables 4.2.6.8 and 6.1.1.4'
P P 0.2955 0.4335 'International Tables Vol C Tables 4.2.6.8 and 6.1.1.4'

loop_
_geom_angle_atom_site_label_1
_geom_angle_atom_site_label_2
_geom_angle_atom_site_label_3
_geom_angle
_geom_angle_site_symmetry_1
_geom_angle_site_symmetry_3
_geom_angle_publ_flag
Cu7 Cu9 HC 91(3) . . ?
Cu7 Cu9 HE 28(2) . . ?
Cu6 Cu9 Cu7 76.89(4) . . ?
Cu6 Cu9 Cu8 62.09(4) . . ?
Cu6 Cu9 HC 38(3) . . ?
Cu6 Cu9 HE 88.1(19) . . ?
Cu8 Cu9 Cu7 59.40(4) . . ?
Cu8 Cu9 HC 42(3) . . ?
Cu8 Cu9 HE 87(2) . . ?
P12 Cu9 Cu7 132.37(6) . . ?
P12 Cu9 Cu6 90.19(5) . . ?
P12 Cu9 Cu8 148.40(6) . . ?
P12 Cu9 P13 109.26(7) . . ?
P12 Cu9 HC 107(3) . . ?
P12 Cu9 HE 108(2) . . ?
P13 Cu9 Cu7 106.26(6) . . ?
P13 Cu9 Cu6 146.06(7) . . ?
P13 Cu9 Cu8 89.86(6) . . ?
P13 Cu9 HC 109(3) . . ?
P13 Cu9 HE 110.7(19) . . ?
HC Cu9 HE 114(4) . . ?
Cu4 Cu1 P2 80.78(5) . . ?
Cu4 Cu1 P1 48.89(4) . . ?
Cu4 Cu1 HA 51(3) . . ?
Cu2 Cu1 Cu4 59.72(3) . . ?
Cu2 Cu1 P2 96.42(5) . . ?
Cu2 Cu1 P1 108.07(5) . . ?
Cu2 Cu1 HA 39(3) . . ?
P2 Cu1 HA 124(3) . . ?
P1 Cu1 P2 67.02(6) . . ?
P1 Cu1 HA 93(3) . . ?
P3 Cu1 Cu4 149.43(6) . . ?
P3 Cu1 Cu2 98.80(6) . . ?
P3 Cu1 P2 125.89(7) . . ?
P3 Cu1 P1 148.93(7) . . ?
P3 Cu1 HA 99(3) . . ?
C1 Cu1 Cu4 82.11(17) . . ?
C1 Cu1 Cu2 128.06(18) . . ?
C1 Cu1 P2 39.77(19) . . ?
C1 Cu1 P1 41.08(18) . . ?
C1 Cu1 P3 127.45(18) . . ?
C1 Cu1 HA 132(3) . . ?
Cu9 Cu7 HD 88(2) . . ?
Cu9 Cu7 HE 35(3) . . ?
Cu8 Cu7 Cu9 59.79(4) . . ?
Cu8 Cu7 Cu10 61.07(3) . . ?
Cu8 Cu7 HD 34(2) . . ?
Cu8 Cu7 HE 94(3) . . ?
Cu10 Cu7 Cu9 75.57(4) . . ?
Cu10 Cu7 HD 46(2) . . ?
Cu10 Cu7 HE 93(2) . . ?
P10 Cu7 Cu9 105.51(6) . . ?
P10 Cu7 Cu8 89.49(5) . . ?
P10 Cu7 Cu10 145.94(6) . . ?
P10 Cu7 HD 100(2) . . ?
P10 Cu7 HE 106(2) . . ?
P15 Cu7 Cu9 136.76(6) . . ?
P15 Cu7 Cu8 141.66(6) . . ?
P15 Cu7 Cu10 87.54(5) . . ?
P15 Cu7 P10 110.26(7) . . ?
P15 Cu7 HD 108(2) . . ?
P15 Cu7 HE 110(2) . . ?
HD Cu7 HE 121(3) . . ?
Cu9 Cu6 Cu8 59.10(3) . . ?
Cu9 Cu6 P10 93.53(5) . . ?
Cu9 Cu6 P9 106.87(5) . . ?
Cu9 Cu6 HC 36(3) . . ?
Cu8 Cu6 P10 78.09(4) . . ?
Cu8 Cu6 HC 40(3) . . ?
P10 Cu6 HC 110(3) . . ?
P9 Cu6 Cu8 48.37(4) . . ?
P9 Cu6 P10 65.97(5) . . ?
P9 Cu6 HC 85(3) . . ?
P11 Cu6 Cu9 98.26(6) . . ?
P11 Cu6 Cu8 149.41(6) . . ?
P11 Cu6 P10 127.00(7) . . ?
P11 Cu6 P9 151.25(7) . . ?
P11 Cu6 HC 109(3) . . ?
C101 Cu6 Cu9 125.31(17) . . ?
C101 Cu6 Cu8 80.77(17) . . ?
C101 Cu6 P10 39.10(18) . . ?
C101 Cu6 P9 41.04(18) . . ?
C101 Cu6 P11 129.44(17) . . ?
C101 Cu6 HC 121(3) . . ?
Cu1 Cu4 Cu5 126.76(5) . . ?
Cu1 Cu4 HB 112(3) . . ?
Cu2 Cu4 Cu1 59.77(3) . . ?
Cu2 Cu4 Cu5 75.45(4) . . ?
Cu2 Cu4 Cu3 60.79(4) . . ?
Cu2 Cu4 HB 90(3) . . ?
Cu5 Cu4 HB 37(3) . . ?
Cu3 Cu4 Cu1 73.90(4) . . ?
Cu3 Cu4 Cu5 59.16(3) . . ?
Cu3 Cu4 HB 40(3) . . ?
P5 Cu4 Cu1 143.48(7) . . ?
P5 Cu4 Cu2 97.93(5) . . ?
P5 Cu4 Cu5 64.37(5) . . ?
P5 Cu4 Cu3 122.85(6) . . ?
P5 Cu4 P1 133.05(8) . . ?
P5 Cu4 HB 95(3) . . ?
P1 Cu4 Cu1 65.88(5) . . ?
P1 Cu4 Cu2 124.89(6) . . ?
P1 Cu4 Cu5 138.39(7) . . ?
P1 Cu4 Cu3 96.80(6) . . ?
P1 Cu4 HB 102(3) . . ?
Cu1 Cu2 Cu3 73.74(4) . . ?
Cu1 Cu2 H 92(3) . . ?
Cu1 Cu2 HA 32(2) . . ?
Cu4 Cu2 Cu1 60.51(3) . . ?
Cu4 Cu2 Cu3 59.71(4) . . ?
Cu4 Cu2 H 98(3) . . ?
Cu4 Cu2 HA 51(2) . . ?
Cu3 Cu2 H 38(3) . . ?
Cu3 Cu2 HA 94(2) . . ?
P6 Cu2 Cu1 145.95(6) . . ?
P6 Cu2 Cu4 89.41(5) . . ?
P6 Cu2 Cu3 106.11(6) . . ?
P6 Cu2 H 109(3) . . ?
P6 Cu2 HA 117(2) . . ?
P4 Cu2 Cu1 89.76(5) . . ?
P4 Cu2 Cu4 143.60(6) . . ?
P4 Cu2 Cu3 135.45(6) . . ?
P4 Cu2 P6 109.95(7) . . ?
P4 Cu2 H 104(3) . . ?
P4 Cu2 HA 92(3) . . ?
H Cu2 HA 122(4) . . ?
Cu9 Cu8 Cu6 58.81(3) . . ?
Cu9 Cu8 Cu10 75.48(4) . . ?
Cu9 Cu8 HC 37(3) . . ?
Cu9 Cu8 HD 91(2) . . ?
Cu7 Cu8 Cu9 60.81(4) . . ?
Cu7 Cu8 Cu6 76.03(4) . . ?
Cu7 Cu8 Cu10 59.84(3) . . ?
Cu7 Cu8 HC 88(3) . . ?
Cu7 Cu8 HD 36(2) . . ?
Cu6 Cu8 HC 37(2) . . ?
Cu6 Cu8 HD 109(2) . . ?
Cu10 Cu8 Cu6 127.97(5) . . ?
Cu10 Cu8 HC 111(3) . . ?
Cu10 Cu8 HD 44(2) . . ?
P9 Cu8 Cu9 122.26(6) . . ?
P9 Cu8 Cu7 97.61(5) . . ?
P9 Cu8 Cu6 64.27(5) . . ?
P9 Cu8 Cu10 142.20(7) . . ?
P9 Cu8 P14 133.83(8) . . ?
P9 Cu8 HC 97(2) . . ?
P9 Cu8 HD 99(2) . . ?
P14 Cu8 Cu9 97.32(6) . . ?
P14 Cu8 Cu7 123.91(6) . . ?
P14 Cu8 Cu6 138.96(7) . . ?
P14 Cu8 Cu10 64.92(5) . . ?
P14 Cu8 HC 104(3) . . ?
P14 Cu8 HD 103(2) . . ?
HC Cu8 HD 123(4) . . ?
Cu4 Cu5 P6 78.45(4) . . ?
Cu4 Cu5 HB 38(3) . . ?
Cu3 Cu5 Cu4 58.99(3) . . ?
Cu3 Cu5 P5 106.88(5) . . ?
Cu3 Cu5 P6 94.14(5) . . ?
Cu3 Cu5 HB 40(3) . . ?
P8 Cu5 Cu4 149.41(6) . . ?
P8 Cu5 Cu3 97.87(6) . . ?
P8 Cu5 P5 151.52(7) . . ?
P8 Cu5 P6 126.33(7) . . ?
P8 Cu5 HB 111(3) . . ?
P5 Cu5 Cu4 48.38(4) . . ?
P5 Cu5 P6 66.52(5) . . ?
P5 Cu5 HB 81(3) . . ?
P6 Cu5 HB 111(3) . . ?
C51 Cu5 Cu4 80.71(17) . . ?
C51 Cu5 Cu3 125.55(18) . . ?
C51 Cu5 P8 129.60(18) . . ?
C51 Cu5 P5 41.20(17) . . ?
C51 Cu5 P6 39.12(18) . . ?
C51 Cu5 HB 118(3) . . ?
Cu4 Cu3 Cu2 59.50(4) . . ?
Cu4 Cu3 Cu5 61.85(3) . . ?
Cu4 Cu3 H 99(3) . . ?
Cu4 Cu3 HB 41(3) . . ?
Cu2 Cu3 H 40(3) . . ?
Cu2 Cu3 HB 90(3) . . ?
Cu5 Cu3 Cu2 76.09(4) . . ?
Cu5 Cu3 H 94(3) . . ?
Cu5 Cu3 HB 39(3) . . ?
P7 Cu3 Cu4 148.16(6) . . ?
P7 Cu3 Cu2 131.97(6) . . ?
P7 Cu3 Cu5 90.26(5) . . ?
P7 Cu3 P2 108.47(7) . . ?
P7 Cu3 H 98(3) . . ?
P7 Cu3 HB 108(3) . . ?
P2 Cu3 Cu4 90.35(6) . . ?
P2 Cu3 Cu2 108.06(6) . . ?
P2 Cu3 Cu5 145.81(6) . . ?
P2 Cu3 H 111(3) . . ?
P2 Cu3 HB 107(3) . . ?
H Cu3 HB 123(4) . . ?
Cu7 Cu10 Cu8 59.09(3) . . ?
Cu7 Cu10 P14 107.33(5) . . ?
Cu7 Cu10 P13 94.14(5) . . ?
Cu7 Cu10 HD 38.2(19) . . ?
Cu8 Cu10 P13 79.55(5) . . ?
Cu8 Cu10 HD 34.7(19) . . ?
P16 Cu10 Cu7 100.81(6) . . ?
P16 Cu10 Cu8 151.43(6) . . ?
P16 Cu10 P14 148.68(7) . . ?
P16 Cu10 P13 124.88(7) . . ?
P16 Cu10 HD 116.9(19) . . ?
P14 Cu10 Cu8 48.85(4) . . ?
P14 Cu10 P13 67.03(6) . . ?
P14 Cu10 HD 79.8(19) . . ?
P13 Cu10 HD 107.5(19) . . ?
C151 Cu10 Cu7 125.32(17) . . ?
C151 Cu10 Cu8 81.23(16) . . ?
C151 Cu10 P16 126.74(17) . . ?
C151 Cu10 P14 41.37(18) . . ?
C151 Cu10 P13 38.88(19) . . ?
C151 Cu10 HD 115.9(19) . . ?
C177 P16 Cu10 108.5(2) . . ?
C196 P16 Cu10 113.6(2) . . ?
C196 P16 C177 106.5(3) . . ?
C196 P16 C190 101.0(3) . . ?
C190 P16 Cu10 122.0(3) . . ?
C190 P16 C177 103.9(3) . . ?
C77 P7 Cu3 112.2(2) . . ?
C83 P7 Cu3 119.8(3) . . ?
C83 P7 C77 104.3(3) . . ?
C83 P7 C76 101.1(3) . . ?
C76 P7 Cu3 114.5(2) . . ?
C76 P7 C77 102.8(3) . . ?
Cu7 P10 Cu6 80.89(5) . . ?
C120 P10 Cu7 109.6(2) . . ?
C120 P10 Cu6 85.1(2) . . ?
C120 P10 C114 98.0(3) . . ?
C114 P10 Cu7 120.5(2) . . ?
C114 P10 Cu6 155.0(2) . . ?
C101 P10 Cu7 113.47(19) . . ?
C101 P10 Cu6 47.7(2) . . ?
C101 P10 C120 105.1(3) . . ?
C101 P10 C114 108.1(3) . . ?
Cu3 P2 Cu1 78.82(5) . . ?
C14 P2 Cu1 84.4(2) . . ?
C14 P2 Cu3 111.0(2) . . ?
C14 P2 C20 97.1(3) . . ?
C20 P2 Cu1 155.9(3) . . ?
C20 P2 Cu3 122.1(2) . . ?
C1 P2 Cu1 48.4(2) . . ?
C1 P2 Cu3 111.98(19) . . ?
C1 P2 C14 103.7(3) . . ?
C1 P2 C20 108.6(3) . . ?
Cu8 P9 Cu6 67.36(5) . . ?
C108 P9 Cu6 85.4(2) . . ?
C108 P9 Cu8 110.3(2) . . ?
C102 P9 Cu6 161.9(2) . . ?
C102 P9 Cu8 124.8(2) . . ?
C102 P9 C108 100.5(3) . . ?
C101 P9 Cu6 50.7(2) . . ?
C101 P9 Cu8 104.6(2) . . ?
C101 P9 C108 103.6(3) . . ?
C101 P9 C102 111.2(3) . . ?
C76 P8 Cu5 108.2(2) . . ?
C89 P8 Cu5 123.3(3) . . ?
C89 P8 C76 103.1(3) . . ?
C95 P8 Cu5 112.6(3) . . ?
C95 P8 C76 106.0(3) . . ?
C95 P8 C89 102.2(3) . . ?
Cu8 P14 Cu10 66.23(5) . . ?
C165 P14 Cu8 112.4(2) . . ?
C165 P14 Cu10 86.9(2) . . ?
C165 P14 C171 104.1(3) . . ?
C151 P14 Cu8 103.7(2) . . ?
C151 P14 Cu10 51.2(2) . . ?
C151 P14 C165 103.8(3) . . ?
C151 P14 C171 108.6(3) . . ?
C171 P14 Cu8 122.8(2) . . ?
C171 P14 Cu10 159.3(3) . . ?
C178 P15 Cu7 116.9(2) . . ?
C178 P15 C177 100.7(3) . . ?
C177 P15 Cu7 116.6(2) . . ?
C184 P15 Cu7 115.2(2) . . ?
C184 P15 C178 103.9(3) . . ?
C184 P15 C177 101.3(3) . . ?
Cu4 P5 Cu5 67.25(5) . . ?
C51 P5 Cu4 104.0(2) . . ?
C51 P5 Cu5 50.4(2) . . ?
C51 P5 C58 112.5(3) . . ?
C51 P5 C52 103.7(3) . . ?
C58 P5 Cu4 123.1(2) . . ?
C58 P5 Cu5 162.9(2) . . ?
C52 P5 Cu4 111.61(19) . . ?
C52 P5 Cu5 86.2(2) . . ?
C52 P5 C58 100.5(3) . . ?
Cu2 P6 Cu5 80.75(5) . . ?
C51 P6 Cu2 113.4(2) . . ?
C51 P6 Cu5 47.9(2) . . ?
C51 P6 C64 105.3(3) . . ?
C51 P6 C70 108.5(3) . . ?
C64 P6 Cu2 110.2(2) . . ?
C64 P6 Cu5 85.6(2) . . ?
C64 P6 C70 98.1(3) . . ?
C70 P6 Cu2 119.4(2) . . ?
C70 P6 Cu5 155.9(2) . . ?
C126 P11 Cu6 108.8(2) . . ?
C126 P11 C133 105.3(3) . . ?
C133 P11 Cu6 113.4(3) . . ?
C127 P11 Cu6 123.0(2) . . ?
C127 P11 C126 102.8(3) . . ?
C127 P11 C133 101.8(3) . . ?
C45 P4 Cu2 117.9(2) . . ?
C45 P4 C39 102.4(3) . . ?
C45 P4 C26 100.5(3) . . ?
C39 P4 Cu2 116.8(2) . . ?
C26 P4 Cu2 115.2(2) . . ?
C26 P4 C39 101.4(3) . . ?
Cu4 P1 Cu1 65.23(5) . . ?
C2 P1 Cu1 159.0(2) . . ?
C2 P1 Cu4 122.2(2) . . ?
C1 P1 Cu1 49.7(2) . . ?
C1 P1 Cu4 103.3(2) . . ?
C1 P1 C2 110.4(3) . . ?
C1 P1 C8 102.7(3) . . ?
C8 P1 Cu1 89.4(2) . . ?
C8 P1 Cu4 113.4(2) . . ?
C8 P1 C2 103.3(3) . . ?
C27 P3 Cu1 121.8(2) . . ?
C27 P3 C26 103.7(3) . . ?
C27 P3 C33 104.2(3) . . ?
C26 P3 Cu1 110.0(2) . . ?
C26 P3 C33 105.7(3) . . ?
C33 P3 Cu1 110.2(2) . . ?
C126 P12 Cu9 115.5(2) . . ?
C139 P12 Cu9 119.3(3) . . ?
C139 P12 C126 99.7(3) . . ?
C145 P12 Cu9 113.0(3) . . ?
C145 P12 C126 101.7(3) . . ?
C145 P12 C139 105.3(3) . . ?
Cu9 P13 Cu10 80.69(5) . . ?
C151 P13 Cu9 113.4(2) . . ?
C151 P13 Cu10 49.0(2) . . ?
C151 P13 C159 106.0(3) . . ?
C151 P13 C158 108.7(4) . . ?
C159 P13 Cu9 110.0(2) . . ?
C159 P13 Cu10 85.0(2) . . ?
C159 P13 C158 96.3(3) . . ?
C158 P13 Cu9 120.4(2) . . ?
C158 P13 Cu10 156.3(3) . . ?
C3 C2 P1 115.7(5) . . ?
C3 C2 C7 119.3(7) . . ?
C7 C2 P1 124.8(6) . . ?
C109 C108 P9 116.3(5) . . ?
C113 C108 P9 123.2(5) . . ?
C113 C108 C109 120.5(7) . . ?
C2 C3 H3 119.3 . . ?
C2 C3 C4 121.3(7) . . ?
C4 C3 H3 119.3 . . ?
C82 C77 P7 122.8(6) . . ?
C78 C77 P7 117.8(5) . . ?
C78 C77 C82 118.7(7) . . ?
C120 C121 H121 120.0 . . ?
C122 C121 H121 120.0 . . ?
C122 C121 C120 120.1(7) . . ?
C46 C45 P4 116.9(5) . . ?
C46 C45 C50 119.2(7) . . ?
C50 C45 P4 123.9(6) . . ?
C149 C150 H150 119.3 . . ?
C145 C150 H150 119.3 . . ?
C145 C150 C149 121.5(8) . . ?
C166 C165 P14 122.8(6) . . ?
C170 C165 P14 117.7(5) . . ?
C170 C165 C166 119.4(7) . . ?
C54 C53 H53 119.7 . . ?
C54 C53 C52 120.7(7) . . ?
C52 C53 H53 119.7 . . ?
C183 C178 P15 117.2(5) . . ?
C179 C178 P15 125.5(6) . . ?
C179 C178 C183 117.1(8) . . ?
C15 C14 P2 118.4(5) . . ?
C19 C14 P2 122.3(6) . . ?
C19 C14 C15 119.3(7) . . ?
C121 C120 P10 118.2(5) . . ?
C125 C120 P10 123.9(5) . . ?
C125 C120 C121 117.8(6) . . ?
C119 C114 P10 118.6(6) . . ?
C115 C114 P10 121.7(6) . . ?
C115 C114 C119 119.5(7) . . ?
C84 C83 P7 122.7(6) . . ?
C84 C83 C88 119.6(7) . . ?
C88 C83 P7 117.5(6) . . ?
P16 C177 P15 109.5(3) . . ?
P16 C177 H17A 109.8 . . ?
P16 C177 H17B 109.8 . . ?
P15 C177 H17A 109.8 . . ?
P15 C177 H17B 109.8 . . ?
H17A C177 H17B 108.2 . . ?
C70 C71 H71 119.9 . . ?
C72 C71 H71 119.9 . . ?
C72 C71 C70 120.3(7) . . ?
C99 C98 H98 120.6 . . ?
C97 C98 H98 120.6 . . ?
C97 C98 C99 118.9(9) . . ?
C39 C40 H40 119.5 . . ?
C39 C40 C41 121.0(7) . . ?
C41 C40 H40 119.5 . . ?
C192 C193 H193 120.5 . . ?
C192 C193 C194 119.1(7) . . ?
C194 C193 H193 120.5 . . ?
P7 C76 H76A 109.5 . . ?
P7 C76 H76B 109.5 . . ?
P8 C76 P7 110.6(4) . . ?
P8 C76 H76A 109.5 . . ?
P8 C76 H76B 109.5 . . ?
H76A C76 H76B 108.1 . . ?
C90 C89 P8 117.8(6) . . ?
C94 C89 P8 124.4(5) . . ?
C94 C89 C90 117.8(7) . . ?
C27 C28 H28 119.4 . . ?
C29 C28 H28 119.4 . . ?
C29 C28 C27 121.1(8) . . ?
C124 C123 H123 120.0 . . ?
C124 C123 C122 120.1(8) . . ?
C122 C123 H123 120.0 . . ?
C193 C192 H192 119.8 . . ?
C193 C192 C191 120.4(8) . . ?
C191 C192 H192 119.8 . . ?
Cu10 C151 H151 117.4 . . ?
P14 C151 Cu10 87.5(3) . . ?
P14 C151 H151 117.4 . . ?
P13 C151 Cu10 92.1(3) . . ?
P13 C151 P14 117.9(3) . . ?
P13 C151 H151 117.4 . . ?
C66 C65 H65 119.4 . . ?
C66 C65 C64 121.3(7) . . ?
C64 C65 H65 119.4 . . ?
P11 C126 P12 109.9(4) . . ?
P11 C126 H12A 109.7 . . ?
P11 C126 H12B 109.7 . . ?
P12 C126 H12A 109.7 . . ?
P12 C126 H12B 109.7 . . ?
H12A C126 H12B 108.2 . . ?
Cu5 C51 H51 117.5 . . ?
P5 C51 Cu5 88.4(3) . . ?
P5 C51 H51 117.5 . . ?
P6 C51 Cu5 92.9(3) . . ?
P6 C51 P5 116.5(3) . . ?
P6 C51 H51 117.5 . . ?
C133 C134 H134 119.0 . . ?
C133 C134 C135 122.0(10) . . ?
C135 C134 H134 119.0 . . ?
C91 C92 H92 120.4 . . ?
C93 C92 H92 120.4 . . ?
C93 C92 C91 119.2(7) . . ?
C63 C58 P5 118.4(6) . . ?
C63 C58 C59 118.0(7) . . ?
C59 C58 P5 123.6(6) . . ?
C103 C102 P9 116.9(5) . . ?
C107 C102 P9 124.2(6) . . ?
C107 C102 C103 118.9(7) . . ?
C165 C166 H166 120.2 . . ?
C167 C166 C165 119.7(7) . . ?
C167 C166 H166 120.2 . . ?
C163 C162 H162 120.0 . . ?
C161 C162 H162 120.0 . . ?
C161 C162 C163 120.0(7) . . ?
C11 C10 H10 119.7 . . ?
C9 C10 H10 119.7 . . ?
C9 C10 C11 120.5(7) . . ?
C108 C109 H109 120.2 . . ?
C108 C109 C110 119.5(7) . . ?
C110 C109 H109 120.2 . . ?
C65 C66 H66 120.0 . . ?
C65 C66 C67 120.1(7) . . ?
C67 C66 H66 120.0 . . ?
C102 C103 H103 120.0 . . ?
C104 C103 C102 120.1(8) . . ?
C104 C103 H103 120.0 . . ?
C65 C64 P6 123.3(6) . . ?
C65 C64 C69 118.2(7) . . ?
C69 C64 P6 118.5(5) . . ?
C27 C32 H32 119.4 . . ?
C27 C32 C31 121.3(7) . . ?
C31 C32 H32 119.4 . . ?
C71 C70 P6 121.0(5) . . ?
C71 C70 C75 117.4(7) . . ?
C75 C70 P6 121.4(6) . . ?
C41 C42 H42 120.1 . . ?
C43 C42 H42 120.1 . . ?
C43 C42 C41 119.8(8) . . ?
C188 C189 H189 119.5 . . ?
C184 C189 H189 119.5 . . ?
C184 C189 C188 121.0(7) . . ?
C33 C34 H34 118.8 . . ?
C35 C34 H34 118.8 . . ?
C35 C34 C33 122.4(7) . . ?
C20 C25 H25 119.9 . . ?
C20 C25 C24 120.2(9) . . ?
C24 C25 H25 119.9 . . ?
C25 C20 P2 118.5(6) . . ?
C25 C20 C21 119.9(7) . . ?
C21 C20 P2 121.5(6) . . ?
C120 C125 H125 119.4 . . ?
C120 C125 C124 121.2(7) . . ?
C124 C125 H125 119.4 . . ?
C19 C18 H18 119.9 . . ?
C17 C18 H18 119.9 . . ?
C17 C18 C19 120.2(8) . . ?
Cu6 C101 H101 117.8 . . ?
P10 C101 Cu6 93.2(3) . . ?
P10 C101 H101 117.8 . . ?
P9 C101 Cu6 88.3(2) . . ?
P9 C101 P10 115.5(3) . . ?
P9 C101 H101 117.8 . . ?
C28 C27 P3 117.5(6) . . ?
C28 C27 C32 118.0(6) . . ?
C32 C27 P3 124.5(5) . . ?
C159 C164 H164 119.0 . . ?
C159 C164 C163 121.9(7) . . ?
C163 C164 H164 119.0 . . ?
C114 C119 H119 120.5 . . ?
C114 C119 C118 119.0(8) . . ?
C118 C119 H119 120.5 . . ?
C139 C144 H144 119.3 . . ?
C143 C144 H144 119.3 . . ?
C143 C144 C139 121.4(8) . . ?
C77 C82 H82 119.7 . . ?
C81 C82 C77 120.6(8) . . ?
C81 C82 H82 119.7 . . ?
C14 C15 H15 120.1 . . ?
C14 C15 C16 119.8(7) . . ?
C16 C15 H15 120.1 . . ?
C40 C39 P4 118.0(5) . . ?
C40 C39 C44 119.0(7) . . ?
C44 C39 P4 122.8(6) . . ?
C53 C54 H54 119.5 . . ?
C53 C54 C55 121.0(7) . . ?
C55 C54 H54 119.5 . . ?
C197 C196 P16 118.1(6) . . ?
C197 C196 C201 119.7(7) . . ?
C201 C196 P16 122.0(5) . . ?
C10 C11 H11 120.6 . . ?
C12 C11 C10 118.8(8) . . ?
C12 C11 H11 120.6 . . ?
C83 C84 H84 120.7 . . ?
C83 C84 C85 118.6(9) . . ?
C85 C84 H84 120.7 . . ?
Cu1 C1 H1 117.5 . . ?
P2 C1 Cu1 91.9(3) . . ?
P2 C1 P1 116.7(3) . . ?
P2 C1 H1 117.5 . . ?
P1 C1 Cu1 89.2(2) . . ?
P1 C1 H1 117.5 . . ?
C165 C170 H170 120.1 . . ?
C165 C170 C169 119.9(7) . . ?
C169 C170 H170 120.1 . . ?
C10 C9 H9 119.3 . . ?
C10 C9 C8 121.4(7) . . ?
C8 C9 H9 119.3 . . ?
C98 C99 H99 118.0 . . ?
C100 C99 C98 123.9(10) . . ?
C100 C99 H99 118.0 . . ?
C28 C29 H29 120.0 . . ?
C28 C29 C30 120.1(8) . . ?
C30 C29 H29 120.0 . . ?
C114 C115 H115 119.2 . . ?
C114 C115 C116 121.5(8) . . ?
C116 C115 H115 119.2 . . ?
C133 C138 H138 119.0 . . ?
C137 C138 H138 119.0 . . ?
C137 C138 C133 122.0(10) . . ?
C178 C183 H183 119.7 . . ?
C182 C183 C178 120.6(8) . . ?
C182 C183 H183 119.7 . . ?
C45 C46 H46 119.8 . . ?
C45 C46 C47 120.4(7) . . ?
C47 C46 H46 119.8 . . ?
C164 C159 P13 120.6(5) . . ?
C164 C159 C160 118.8(7) . . ?
C160 C159 P13 120.6(6) . . ?
C92 C91 H91 119.9 . . ?
C90 C91 C92 120.1(8) . . ?
C90 C91 H91 119.9 . . ?
C144 C139 P12 117.8(6) . . ?
C144 C139 C140 117.8(7) . . ?
C140 C139 P12 124.4(6) . . ?
C134 C133 P11 123.1(7) . . ?
C134 C133 C138 119.4(8) . . ?
C138 C133 P11 117.5(6) . . ?
C83 C88 H88 120.1 . . ?
C83 C88 C87 119.9(8) . . ?
C87 C88 H88 120.1 . . ?
C96 C95 P8 117.6(6) . . ?
C96 C95 C100 119.9(8) . . ?
C100 C95 P8 122.4(7) . . ?
C8 C13 H13 119.6 . . ?
C8 C13 C12 120.9(7) . . ?
C12 C13 H13 119.6 . . ?
C166 C167 H167 119.8 . . ?
C168 C167 C166 120.4(7) . . ?
C168 C167 H167 119.8 . . ?
P4 C26 H26A 109.6 . . ?
P4 C26 H26B 109.6 . . ?
P3 C26 P4 110.3(3) . . ?
P3 C26 H26A 109.6 . . ?
P3 C26 H26B 109.6 . . ?
H26A C26 H26B 108.1 . . ?
C3 C4 H4 120.7 . . ?
C5 C4 C3 118.6(9) . . ?
C5 C4 H4 120.7 . . ?
C95 C96 H96 121.4 . . ?
C95 C96 C97 117.3(8) . . ?
C97 C96 H96 121.4 . . ?
C109 C110 H110 120.2 . . ?
C111 C110 C109 119.6(7) . . ?
C111 C110 H110 120.2 . . ?
C89 C90 H90 119.4 . . ?
C91 C90 C89 121.2(9) . . ?
C91 C90 H90 119.4 . . ?
C142 C141 H141 120.7 . . ?
C140 C141 H141 120.7 . . ?
C140 C141 C142 118.5(8) . . ?
C173 C172 H172 120.0 . . ?
C173 C172 C171 120.0(8) . . ?
C171 C172 H172 120.0 . . ?
C58 C63 H63 119.4 . . ?
C58 C63 C62 121.2(8) . . ?
C62 C63 H63 119.4 . . ?
C196 C197 H197 119.9 . . ?
C196 C197 C198 120.3(8) . . ?
C198 C197 H197 119.9 . . ?
C128 C127 P11 123.8(5) . . ?
C132 C127 P11 117.2(6) . . ?
C132 C127 C128 119.0(7) . . ?
C20 C21 H21 120.7 . . ?
C20 C21 C22 118.6(9) . . ?
C22 C21 H21 120.7 . . ?
C75 C74 H74 120.0 . . ?
C73 C74 H74 120.0 . . ?
C73 C74 C75 120.1(8) . . ?
C159 C160 H160 120.4 . . ?
C161 C160 C159 119.3(7) . . ?
C161 C160 H160 120.4 . . ?
C149 C148 H148 120.3 . . ?
C149 C148 C147 119.4(8) . . ?
C147 C148 H148 120.3 . . ?
C67 C68 H68 120.1 . . ?
C67 C68 C69 119.7(7) . . ?
C69 C68 H68 120.1 . . ?
C150 C149 H149 119.5 . . ?
C148 C149 C150 121.0(9) . . ?
C148 C149 H149 119.5 . . ?
C70 C75 H75 119.3 . . ?
C74 C75 C70 121.3(8) . . ?
C74 C75 H75 119.3 . . ?
C115 C116 H116 120.4 . . ?
C117 C116 C115 119.2(8) . . ?
C117 C116 H116 120.4 . . ?
C9 C8 P1 118.8(5) . . ?
C9 C8 C13 117.5(7) . . ?
C13 C8 P1 123.4(6) . . ?
C141 C142 H142 119.4 . . ?
C143 C142 C141 121.2(8) . . ?
C143 C142 H142 119.4 . . ?
C34 C33 P3 118.0(5) . . ?
C34 C33 C38 117.0(7) . . ?
C38 C33 P3 125.0(6) . . ?
C58 C59 H59 119.5 . . ?
C58 C59 C60 121.0(9) . . ?
C60 C59 H59 119.5 . . ?
C192 C191 H191 119.9 . . ?
C192 C191 C190 120.2(7) . . ?
C190 C191 H191 119.9 . . ?
C54 C55 H55 120.6 . . ?
C56 C55 C54 118.8(8) . . ?
C56 C55 H55 120.6 . . ?
C34 C35 H35 120.2 . . ?
C34 C35 C36 119.6(8) . . ?
C36 C35 H35 120.2 . . ?
C153 C158 P13 122.3(7) . . ?
C153 C158 C157 117.9(8) . . ?
C157 C158 P13 119.7(6) . . ?
C802 C803 H803 119.7 . . ?
C804 C803 H803 119.7 . . ?
C804 C803 C802 120.7(14) . . ?
C46 C47 H47 119.9 . . ?
C48 C47 C46 120.1(7) . . ?
C48 C47 H47 119.9 . . ?
C74 C73 H73 120.1 . . ?
C72 C73 C74 119.8(7) . . ?
C72 C73 H73 120.1 . . ?
C138 C137 H137 121.1 . . ?
C138 C137 C136 117.9(10) . . ?
C136 C137 H137 121.1 . . ?
C172 C173 H173 119.2 . . ?
C174 C173 C172 121.6(8) . . ?
C174 C173 H173 119.2 . . ?
C25 C24 H24 120.1 . . ?
C23 C24 C25 119.8(9) . . ?
C23 C24 H24 120.1 . . ?
C108 C113 H113 120.0 . . ?
C108 C113 C112 120.0(7) . . ?
C112 C113 H113 120.0 . . ?
C88 C87 H87 119.7 . . ?
C86 C87 C88 120.7(9) . . ?
C86 C87 H87 119.7 . . ?
C139 C140 H140 119.3 . . ?
C141 C140 C139 121.5(8) . . ?
C141 C140 H140 119.3 . . ?
C158 C153 H153 119.6 . . ?
C154 C153 C158 120.8(10) . . ?
C154 C153 H153 119.6 . . ?
C127 C128 H128 120.2 . . ?
C129 C128 C127 119.5(7) . . ?
C129 C128 H128 120.2 . . ?
C167 C168 H168 119.8 . . ?
C169 C168 C167 120.4(8) . . ?
C169 C168 H168 119.8 . . ?
C15 C16 H16 119.9 . . ?
C17 C16 C15 120.3(9) . . ?
C17 C16 H16 119.9 . . ?
C127 C132 H132 119.8 . . ?
C127 C132 C131 120.5(8) . . ?
C131 C132 H132 119.8 . . ?
C191 C190 P16 123.9(6) . . ?
C195 C190 P16 116.3(6) . . ?
C195 C190 C191 119.7(6) . . ?
C87 C86 H86 120.6 . . ?
C85 C86 C87 118.7(8) . . ?
C85 C86 H86 120.6 . . ?
C153 C154 H154 120.0 . . ?
C153 C154 C155 119.9(10) . . ?
C155 C154 H154 120.0 . . ?
C14 C19 C18 120.7(9) . . ?
C14 C19 H19 119.7 . . ?
C18 C19 H19 119.7 . . ?
C39 C44 H44 120.3 . . ?
C43 C44 C39 119.5(8) . . ?
C43 C44 H44 120.3 . . ?
C102 C107 H107 119.8 . . ?
C106 C107 C102 120.5(9) . . ?
C106 C107 H107 119.8 . . ?
C98 C97 C96 122.4(10) . . ?
C98 C97 H97 118.8 . . ?
C96 C97 H97 118.8 . . ?
C113 C112 H112 120.8 . . ?
C111 C112 C113 118.4(7) . . ?
C111 C112 H112 120.8 . . ?
C40 C41 C42 119.2(8) . . ?
C40 C41 H41 120.4 . . ?
C42 C41 H41 120.4 . . ?
C189 C188 H188 120.4 . . ?
C187 C188 C189 119.1(8) . . ?
C187 C188 H188 120.4 . . ?
C162 C163 H163 120.5 . . ?
C164 C163 C162 119.1(8) . . ?
C164 C163 H163 120.5 . . ?
C196 C201 H201 120.2 . . ?
C200 C201 C196 119.5(7) . . ?
C200 C201 H201 120.2 . . ?
C11 C12 C13 120.8(7) . . ?
C11 C12 H12 119.6 . . ?
C13 C12 H12 119.6 . . ?
C189 C184 P15 119.2(5) . . ?
C189 C184 C185 118.8(6) . . ?
C185 C184 P15 122.0(6) . . ?
C128 C129 H129 119.5 . . ?
C128 C129 C130 121.0(9) . . ?
C130 C129 H129 119.5 . . ?
C71 C72 H72 119.5 . . ?
C73 C72 C71 121.1(8) . . ?
C73 C72 H72 119.5 . . ?
C183 C182 H182 119.9 . . ?
C181 C182 C183 120.3(9) . . ?
C181 C182 H182 119.9 . . ?
C193 C194 H194 119.2 . . ?
C195 C194 C193 121.7(8) . . ?
C195 C194 H194 119.2 . . ?
C103 C104 H104 119.8 . . ?
C105 C104 C103 120.4(9) . . ?
C105 C104 H104 119.8 . . ?
C52 C57 H57 119.5 . . ?
C56 C57 H57 119.5 . . ?
C56 C57 C52 121.1(7) . . ?
C803 C802 H802 120.5 . . ?
C803 C802 C801 119.0(14) . . ?
C801 C802 H802 120.5 . . ?
C107 C106 H106 119.2 . . ?
C107 C106 C105 121.5(9) . . ?
C105 C106 H106 119.2 . . ?
C702 C701 H701 121.1 . . ?
C700 C701 H701 121.1 . . ?
C700 C701 C702 117.7(14) . . ?
C144 C143 C142 119.6(9) . . ?
C144 C143 H143 120.2 . . ?
C142 C143 H143 120.2 . . ?
C123 C124 C125 119.7(7) . . ?
C123 C124 H124 120.2 . . ?
C125 C124 H124 120.2 . . ?
C150 C145 P12 117.0(6) . . ?
C146 C145 P12 125.6(7) . . ?
C146 C145 C150 116.9(8) . . ?
C47 C48 H48 120.0 . . ?
C47 C48 C49 120.1(7) . . ?
C49 C48 H48 120.0 . . ?
C172 C171 P14 125.1(6) . . ?
C176 C171 P14 116.3(6) . . ?
C176 C171 C172 118.4(7) . . ?
C42 C43 C44 121.5(8) . . ?
C42 C43 H43 119.3 . . ?
C44 C43 H43 119.3 . . ?
C2 C7 H7 120.2 . . ?
C2 C7 C6 119.5(8) . . ?
C6 C7 H7 120.2 . . ?
C148 C147 H147 119.5 . . ?
C148 C147 C146 121.0(8) . . ?
C146 C147 H147 119.5 . . ?
C18 C17 H17 120.1 . . ?
C16 C17 C18 119.8(8) . . ?
C16 C17 H17 120.1 . . ?
C45 C50 H50 119.4 . . ?
C45 C50 C49 121.1(7) . . ?
C49 C50 H50 119.4 . . ?
C173 C174 H174 120.6 . . ?
C173 C174 C175 118.7(8) . . ?
C175 C174 H174 120.6 . . ?
C82 C81 H81 119.3 . . ?
C82 C81 C80 121.3(8) . . ?
C80 C81 H81 119.3 . . ?
C158 C157 H157 119.7 . . ?
C156 C157 C158 120.7(9) . . ?
C156 C157 H157 119.7 . . ?
C7 C6 H6 119.9 . . ?
C5 C6 C7 120.3(8) . . ?
C5 C6 H6 119.9 . . ?
C154 C155 H155 120.0 . . ?
C156 C155 C154 120.0(8) . . ?
C156 C155 H155 120.0 . . ?
C63 C62 H62 120.2 . . ?
C61 C62 C63 119.5(9) . . ?
C61 C62 H62 120.2 . . ?
C179 C180 H180 120.2 . . ?
C179 C180 C181 119.6(9) . . ?
C181 C180 H180 120.2 . . ?
C32 C31 H31 120.2 . . ?
C30 C31 C32 119.7(8) . . ?
C30 C31 H31 120.2 . . ?
C89 C94 H94 119.5 . . ?
C89 C94 C93 121.0(8) . . ?
C93 C94 H94 119.5 . . ?
C162 C161 C160 120.9(6) . . ?
C162 C161 H161 119.5 . . ?
C160 C161 H161 119.5 . . ?
C62 C61 H61 119.3 . . ?
C60 C61 C62 121.4(9) . . ?
C60 C61 H61 119.3 . . ?
C701 C702 H702 119.2 . . ?
C701 C702 C703 121.5(13) . . ?
C703 C702 H702 119.2 . . ?
C99 C100 C95 117.6(9) . . ?
C99 C100 H100 121.2 . . ?
C95 C100 H100 121.2 . . ?
C178 C179 H179 118.6 . . ?
C180 C179 C178 122.8(9) . . ?
C180 C179 H179 118.6 . . ?
C116 C117 H117 120.4 . . ?
C118 C117 C116 119.2(8) . . ?
C118 C117 H117 120.4 . . ?
C800 C805 H805 120.1 . . ?
C800 C805 C804 119.8(14) . . ?
C804 C805 H805 120.1 . . ?
C59 C60 H60 120.6 . . ?
C61 C60 C59 118.9(8) . . ?
C61 C60 H60 120.6 . . ?
C35 C36 H36 120.0 . . ?
C37 C36 C35 120.0(8) . . ?
C37 C36 H36 120.0 . . ?
C174 C175 H175 119.8 . . ?
C176 C175 C174 120.4(9) . . ?
C176 C175 H175 119.8 . . ?
C53 C52 P5 124.8(5) . . ?
C53 C52 C57 117.6(7) . . ?
C57 C52 P5 117.4(5) . . ?
C110 C111 H111 119.2 . . ?
C112 C111 C110 121.7(8) . . ?
C112 C111 H111 119.2 . . ?
C119 C118 H118 119.2 . . ?
C117 C118 C119 121.5(9) . . ?
C117 C118 H118 119.2 . . ?
C603 C604 H604 120.5 . . ?
C605 C604 H604 120.5 . . ?
C605 C604 C603 119.0(15) . . ?
C197 C198 H198 120.3 . . ?
C199 C198 C197 119.5(8) . . ?
C199 C198 H198 120.3 . . ?
C84 C85 H85 118.8 . . ?
C86 C85 C84 122.4(9) . . ?
C86 C85 H85 118.8 . . ?
C705 C704 H704 120.1 . . ?
C705 C704 C703 119.7(13) . . ?
C703 C704 H704 120.1 . . ?
C81 C80 H80 120.8 . . ?
C81 C80 C79 118.4(8) . . ?
C79 C80 H80 120.8 . . ?
C121 C122 H122 119.5 . . ?
C123 C122 C121 121.1(8) . . ?
C123 C122 H122 119.5 . . ?
C4 C5 H5 119.6 . . ?
C6 C5 C4 120.9(8) . . ?
C6 C5 H5 119.6 . . ?
C805 C800 H800 119.9 . . ?
C801 C800 C805 120.1(14) . . ?
C801 C800 H800 119.9 . . ?
C80 C79 H79 119.8 . . ?
C78 C79 C80 120.4(8) . . ?
C78 C79 H79 119.8 . . ?
C55 C56 C57 120.9(8) . . ?
C55 C56 H56 119.6 . . ?
C57 C56 H56 119.6 . . ?
C24 C23 H23 120.2 . . ?
C22 C23 C24 119.7(8) . . ?
C22 C23 H23 120.2 . . ?
C170 C169 H169 119.9 . . ?
C168 C169 C170 120.2(8) . . ?
C168 C169 H169 119.9 . . ?
C104 C105 H105 120.7 . . ?
C106 C105 C104 118.6(9) . . ?
C106 C105 H105 120.7 . . ?
C184 C185 H185 120.0 . . ?
C186 C185 C184 119.9(7) . . ?
C186 C185 H185 120.0 . . ?
C21 C22 H22 119.1 . . ?
C23 C22 C21 121.8(10) . . ?
C23 C22 H22 119.1 . . ?
C132 C131 H131 119.6 . . ?
C130 C131 C132 120.8(8) . . ?
C130 C131 H131 119.6 . . ?
C604 C603 H603 119.7 . . ?
C602 C603 C604 120.5(14) . . ?
C602 C603 H603 119.7 . . ?
C66 C67 H67 120.3 . . ?
C68 C67 C66 119.4(8) . . ?
C68 C67 H67 120.3 . . ?
C134 C135 H135 121.4 . . ?
C136 C135 C134 117.2(10) . . ?
C136 C135 H135 121.4 . . ?
C92 C93 C94 120.6(9) . . ?
C92 C93 H93 119.7 . . ?
C94 C93 H93 119.7 . . ?
C77 C78 H78 119.8 . . ?
C79 C78 C77 120.4(8) . . ?
C79 C78 H78 119.8 . . ?
C157 C156 H156 119.7 . . ?
C155 C156 C157 120.6(10) . . ?
C155 C156 H156 119.7 . . ?
C64 C69 C68 121.3(7) . . ?
C64 C69 H69 119.3 . . ?
C68 C69 H69 119.3 . . ?
C602 C601 H601 119.9 . . ?
C600 C601 H601 119.9 . . ?
C600 C601 C602 120.1(14) . . ?
C401 C402 H402 121.7 . . ?
C401 C402 C403 116.7(13) . . ?
C403 C402 H402 121.7 . . ?
C603 C602 H602 120.5 . . ?
C601 C602 C603 119.0(13) . . ?
C601 C602 H602 120.5 . . ?
C185 C186 H186 119.9 . . ?
C187 C186 C185 120.2(8) . . ?
C187 C186 H186 119.9 . . ?
C505 C504 H504 119.2 . . ?
C503 C504 H504 119.2 . . ?
C503 C504 C505 121.5(10) . . ?
C190 C195 H195 120.6 . . ?
C194 C195 C190 118.9(8) . . ?
C194 C195 H195 120.6 . . ?
C171 C176 H176 119.7 . . ?
C175 C176 C171 120.7(8) . . ?
C175 C176 H176 119.7 . . ?
C145 C146 C147 120.2(8) . . ?
C145 C146 H146 119.9 . . ?
C147 C146 H146 119.9 . . ?
C48 C49 H49 120.5 . . ?
C50 C49 C48 119.1(7) . . ?
C50 C49 H49 120.5 . . ?
C803 C804 C805 119.1(14) . . ?
C803 C804 H804 120.5 . . ?
C805 C804 H804 120.5 . . ?
C29 C30 H30 120.1 . . ?
C31 C30 C29 119.8(7) . . ?
C31 C30 H30 120.1 . . ?
C504 C505 H505 120.4 . . ?
C500 C505 C504 119.1(10) . . ?
C500 C505 H505 120.4 . . ?
C404 C405 H405 120.1 . . ?
C404 C405 C403 119.7(13) . . ?
C403 C405 H405 120.1 . . ?
C704 C705 H705 119.3 . . ?
C704 C705 C700 121.3(13) . . ?
C700 C705 H705 119.3 . . ?
C702 C703 H703 120.3 . . ?
C704 C703 C702 119.4(13) . . ?
C704 C703 H703 120.3 . . ?
C188 C187 C186 120.8(8) . . ?
C188 C187 H187 119.6 . . ?
C186 C187 H187 119.6 . . ?
C36 C37 H37 119.8 . . ?
C36 C37 C38 120.4(7) . . ?
C38 C37 H37 119.8 . . ?
C300 C305 H305 120.0 . . ?
C300 C305 C304 120.0 . . ?
C304 C305 H305 120.0 . . ?
C305 C300 H300 119.6 . . ?
C301 C300 C305 120.9(8) . . ?
C301 C300 H300 119.6 . . ?
C202 C1E H1E 122.4 . . ?
C202 C1E C1D 115(2) . . ?
C1D C1E H1E 122.4 . . ?
C303 C302 H302 120.6 . . ?
C303 C302 C301 118.8(8) . . ?
C301 C302 H302 120.6 . . ?
C302 C303 H303 120.0 . . ?
C302 C303 C304 120.0 . . ?
C304 C303 H303 120.0 . . ?
C305 C304 H304 120.0 . . ?
C303 C304 C305 120.0 . . ?
C303 C304 H304 120.0 . . ?
C129 C130 H130 120.4 . . ?
C131 C130 C129 119.2(7) . . ?
C131 C130 H130 120.4 . . ?
C701 C700 C705 120.3(14) . . ?
C701 C700 H700 119.8 . . ?
C705 C700 H700 119.8 . . ?
C405 C404 H404 119.8 . . ?
C405 C404 C400 120.5(15) . . ?
C400 C404 H404 119.8 . . ?
C402 C401 H401 119.4 . . ?
C400 C401 C402 121.2(13) . . ?
C400 C401 H401 119.4 . . ?
C137 C136 H136 119.2 . . ?
C135 C136 C137 121.6(9) . . ?
C135 C136 H136 119.2 . . ?
C182 C181 C180 119.6(8) . . ?
C182 C181 H181 120.2 . . ?
C180 C181 H181 120.2 . . ?
C504 C503 H503 120.7 . . ?
C502 C503 C504 118.7(11) . . ?
C502 C503 H503 120.7 . . ?
C33 C38 H38 119.7 . . ?
C37 C38 C33 120.6(7) . . ?
C37 C38 H38 119.7 . . ?
C300 C301 C302 120.2(14) . . ?
C300 C301 H301 119.9 . . ?
C302 C301 H301 119.9 . . ?
C402 C403 H403 119.1 . . ?
C405 C403 C402 121.9(13) . . ?
C405 C403 H403 119.1 . . ?
C502 C501 H501 118.8 . . ?
C500 C501 H501 118.8 . . ?
C500 C501 C502 122.5(11) . . ?
C503 C502 C501 119.6(12) . . ?
C503 C502 H502 120.2 . . ?
C501 C502 H502 120.2 . . ?
C604 C605 H605 119.6 . . ?
C604 C605 C600 120.9(13) . . ?
C600 C605 H605 119.6 . . ?
C601 C600 H600 119.8 . . ?
C605 C600 C601 120.4(12) . . ?
C605 C600 H600 119.8 . . ?
C802 C801 H801 119.5 . . ?
C800 C801 C802 121.0(15) . . ?
C800 C801 H801 119.5 . . ?
C505 C500 H500 120.8 . . ?
C501 C500 C505 118.3(12) . . ?
C501 C500 H500 120.8 . . ?
C404 C400 H400 120.0 . . ?
C401 C400 C404 119.9(14) . . ?
C401 C400 H400 120.0 . . ?
C201 C200 H200 120.2 . . ?
C199 C200 C201 119.7(8) . . ?
C199 C200 H200 120.2 . . ?
C198 C199 C200 121.3(8) . . ?
C198 C199 H199 119.4 . . ?
C200 C199 H199 119.4 . . ?
C202 C1A H1A 120.2 . . ?
C1B C1A H1A 120.2 . . ?
C1B C1A C202 120(3) . . ?
C1E C202 C1A 122(3) . . ?
C1E C202 H202 119.2 . . ?
C1A C202 H202 119.2 . . ?
C1E C1D H1D 119.1 . . ?
C1C C1D C1E 122(2) . . ?
C1C C1D H1D 119.1 . . ?
C1D C1C H1C 120.5 . . ?
C1D C1C C1B 119(2) . . ?
C1B C1C H1C 120.5 . . ?
C1A C1B C1C 117(3) . . ?
C1A C1B H1B 121.4 . . ?
C1C C1B H1B 121.4 . . ?
C1F C152 H152 120.0 . . ?
C1F C152 C1J 120.0 . . ?
C1J C152 H152 120.0 . . ?
C152 C1F H1F 120.0 . . ?
C152 C1F C1G 120.0 . . ?
C1G C1F H1F 120.0 . . ?
C1F C1G H1G 120.0 . . ?
C1H C1G C1F 120.0 . . ?
C1H C1G H1G 120.0 . . ?
C1G C1H H1H 120.0 . . ?
C1I C1H C1G 120.0 . . ?
C1I C1H H1H 120.0 . . ?
C1H C1I H1I 120.0 . . ?
C1H C1I C1J 120.0 . . ?
C1J C1I H1I 120.0 . . ?
C152 C1J H1J 120.0 . . ?
C1I C1J C152 120.0 . . ?
C1I C1J H1J 120.0 . . ?
C1K C203 H203 118.7 . . ?
C1O C203 H203 118.7 . . ?
C1O C203 C1K 123(2) . . ?
C203 C1K H1K 122.3 . . ?
C203 C1K C1L 115(2) . . ?
C1L C1K H1K 122.3 . . ?
C1K C1L H1L 119.0 . . ?
C1M C1L C1K 122(2) . . ?
C1M C1L H1L 119.0 . . ?
C1L C1M H1M 120.0 . . ?
C1N C1M C1L 120(2) . . ?
C1N C1M H1M 120.0 . . ?
C1M C1N H1N 120.1 . . ?
C1M C1N C1O 120(2) . . ?
C1O C1N H1N 120.1 . . ?
C203 C1O C1N 119(2) . . ?
C203 C1O H1O 120.5 . . ?
C1N C1O H1O 120.5 . . ?

loop_
_geom_bond_atom_site_label_1
_geom_bond_atom_site_label_2
_geom_bond_distance
_geom_bond_site_symmetry_2
_geom_bond_publ_flag
Cu9 Cu7 2.7208(14) . ?
Cu9 Cu6 2.6851(13) . ?
Cu9 Cu8 2.6932(15) . ?
Cu9 P12 2.274(2) . ?
Cu9 P13 2.3043(16) . ?
Cu9 HC 1.65(9) . ?
Cu9 HE 1.74(6) . ?
Cu1 Cu4 2.7086(13) . ?
Cu1 Cu2 2.6887(13) . ?
Cu1 P2 2.777(2) . ?
Cu1 P1 2.722(2) . ?
Cu1 P3 2.2116(19) . ?
Cu1 C1 2.076(6) . ?
Cu1 HA 1.49(8) . ?
Cu7 Cu8 2.6826(14) . ?
Cu7 Cu10 2.7034(12) . ?
Cu7 P10 2.3175(16) . ?
Cu7 P15 2.2857(19) . ?
Cu7 HD 1.68(6) . ?
Cu7 HE 1.44(6) . ?
Cu6 Cu8 2.7737(13) . ?
Cu6 P10 2.8287(19) . ?
Cu6 P9 2.707(2) . ?
Cu6 P11 2.219(2) . ?
Cu6 C101 2.096(6) . ?
Cu6 HC 1.71(8) . ?
Cu4 Cu2 2.6873(14) . ?
Cu4 Cu5 2.7705(13) . ?
Cu4 Cu3 2.6928(14) . ?
Cu4 P5 2.2460(16) . ?
Cu4 P1 2.2475(17) . ?
Cu4 HB 1.77(10) . ?
Cu2 Cu3 2.7221(13) . ?
Cu2 P6 2.3141(16) . ?
Cu2 P4 2.2817(19) . ?
Cu2 H 1.78(9) . ?
Cu2 HA 1.80(8) . ?
Cu8 Cu10 2.7364(13) . ?
Cu8 P9 2.2463(16) . ?
Cu8 P14 2.2515(16) . ?
Cu8 HC 1.84(9) . ?
Cu8 HD 1.59(6) . ?
Cu5 Cu3 2.6977(12) . ?
Cu5 P8 2.220(2) . ?
Cu5 P5 2.7085(19) . ?
Cu5 P6 2.8090(19) . ?
Cu5 C51 2.088(7) . ?
Cu5 HB 1.72(9) . ?
Cu3 P7 2.270(2) . ?
Cu3 P2 2.3045(16) . ?
Cu3 H 1.72(10) . ?
Cu3 HB 1.76(10) . ?
Cu10 P16 2.2169(18) . ?
Cu10 P14 2.708(2) . ?
Cu10 P13 2.797(2) . ?
Cu10 C151 2.112(6) . ?
Cu10 HD 1.94(6) . ?
P16 C177 1.849(7) . ?
P16 C196 1.818(7) . ?
P16 C190 1.838(6) . ?
P7 C77 1.842(8) . ?
P7 C83 1.834(7) . ?
P7 C76 1.838(6) . ?
P10 C120 1.845(7) . ?
P10 C114 1.847(7) . ?
P10 C101 1.787(7) . ?
P2 C14 1.860(7) . ?
P2 C20 1.860(7) . ?
P2 C1 1.778(7) . ?
P9 C108 1.865(7) . ?
P9 C102 1.851(7) . ?
P9 C101 1.778(7) . ?
P8 C76 1.835(7) . ?
P8 C89 1.827(7) . ?
P8 C95 1.823(8) . ?
P14 C165 1.838(7) . ?
P14 C151 1.792(7) . ?
P14 C171 1.849(8) . ?
P15 C178 1.838(8) . ?
P15 C177 1.853(6) . ?
P15 C184 1.811(7) . ?
P5 C51 1.785(6) . ?
P5 C58 1.848(7) . ?
P5 C52 1.821(7) . ?
P6 C51 1.775(7) . ?
P6 C64 1.846(7) . ?
P6 C70 1.847(7) . ?
P11 C126 1.843(7) . ?
P11 C133 1.845(8) . ?
P11 C127 1.841(7) . ?
P4 C45 1.838(7) . ?
P4 C39 1.855(7) . ?
P4 C26 1.846(6) . ?
P1 C2 1.841(7) . ?
P1 C1 1.789(7) . ?
P1 C8 1.842(8) . ?
P3 C27 1.827(6) . ?
P3 C26 1.833(7) . ?
P3 C33 1.842(7) . ?
P12 C126 1.850(6) . ?
P12 C139 1.835(7) . ?
P12 C145 1.827(8) . ?
P13 C151 1.757(7) . ?
P13 C159 1.842(7) . ?
P13 C158 1.851(8) . ?
C2 C3 1.374(11) . ?
C2 C7 1.391(10) . ?
C108 C109 1.382(10) . ?
C108 C113 1.380(9) . ?
C3 H3 0.9500 . ?
C3 C4 1.396(12) . ?
C77 C82 1.403(10) . ?
C77 C78 1.395(11) . ?
C121 H121 0.9500 . ?
C121 C120 1.403(9) . ?
C121 C122 1.381(11) . ?
C45 C46 1.378(10) . ?
C45 C50 1.386(10) . ?
C150 H150 0.9500 . ?
C150 C149 1.401(12) . ?
C150 C145 1.390(11) . ?
C165 C166 1.397(9) . ?
C165 C170 1.387(10) . ?
C53 H53 0.9500 . ?
C53 C54 1.378(12) . ?
C53 C52 1.398(10) . ?
C178 C183 1.412(12) . ?
C178 C179 1.376(10) . ?
C14 C15 1.390(11) . ?
C14 C19 1.367(10) . ?
C120 C125 1.384(9) . ?
C114 C119 1.389(11) . ?
C114 C115 1.366(11) . ?
C83 C84 1.385(11) . ?
C83 C88 1.380(11) . ?
C177 H17A 0.9900 . ?
C177 H17B 0.9900 . ?
C71 H71 0.9500 . ?
C71 C70 1.406(10) . ?
C71 C72 1.385(11) . ?
C98 H98 0.9500 . ?
C98 C99 1.353(17) . ?
C98 C97 1.352(17) . ?
C40 H40 0.9500 . ?
C40 C39 1.370(10) . ?
C40 C41 1.394(11) . ?
C193 H193 0.9500 . ?
C193 C192 1.382(12) . ?
C193 C194 1.384(13) . ?
C76 H76A 0.9900 . ?
C76 H76B 0.9900 . ?
C89 C90 1.400(10) . ?
C89 C94 1.375(12) . ?
C28 H28 0.9500 . ?
C28 C27 1.387(10) . ?
C28 C29 1.380(11) . ?
C123 H123 0.9500 . ?
C123 C124 1.365(12) . ?
C123 C122 1.366(12) . ?
C192 H192 0.9500 . ?
C192 C191 1.383(9) . ?
C151 H151 1.0000 . ?
C65 H65 0.9500 . ?
C65 C66 1.374(11) . ?
C65 C64 1.375(9) . ?
C126 H12A 0.9900 . ?
C126 H12B 0.9900 . ?
C51 H51 1.0000 . ?
C134 H134 0.9500 . ?
C134 C133 1.352(13) . ?
C134 C135 1.410(13) . ?
C92 H92 0.9500 . ?
C92 C91 1.395(15) . ?
C92 C93 1.359(13) . ?
C58 C63 1.380(11) . ?
C58 C59 1.397(10) . ?
C102 C103 1.399(11) . ?
C102 C107 1.395(10) . ?
C166 H166 0.9500 . ?
C166 C167 1.394(11) . ?
C162 H162 0.9500 . ?
C162 C163 1.402(11) . ?
C162 C161 1.369(13) . ?
C10 H10 0.9500 . ?
C10 C11 1.392(11) . ?
C10 C9 1.382(11) . ?
C109 H109 0.9500 . ?
C109 C110 1.399(12) . ?
C66 H66 0.9500 . ?
C66 C67 1.385(12) . ?
C103 H103 0.9500 . ?
C103 C104 1.401(12) . ?
C64 C69 1.380(10) . ?
C32 H32 0.9500 . ?
C32 C27 1.391(10) . ?
C32 C31 1.390(10) . ?
C70 C75 1.408(10) . ?
C42 H42 0.9500 . ?
C42 C41 1.398(12) . ?
C42 C43 1.348(13) . ?
C189 H189 0.9500 . ?
C189 C188 1.393(11) . ?
C189 C184 1.391(10) . ?
C34 H34 0.9500 . ?
C34 C33 1.390(10) . ?
C34 C35 1.366(11) . ?
C25 H25 0.9500 . ?
C25 C20 1.375(12) . ?
C25 C24 1.394(12) . ?
C20 C21 1.388(12) . ?
C125 H125 0.9500 . ?
C125 C124 1.396(11) . ?
C18 H18 0.9500 . ?
C18 C19 1.385(12) . ?
C18 C17 1.383(15) . ?
C101 H101 1.0000 . ?
C164 H164 0.9500 . ?
C164 C159 1.378(11) . ?
C164 C163 1.382(11) . ?
C119 H119 0.9500 . ?
C119 C118 1.395(12) . ?
C144 H144 0.9500 . ?
C144 C139 1.395(11) . ?
C144 C143 1.371(11) . ?
C82 H82 0.9500 . ?
C82 C81 1.365(11) . ?
C15 H15 0.9500 . ?
C15 C16 1.402(11) . ?
C39 C44 1.400(10) . ?
C54 H54 0.9500 . ?
C54 C55 1.394(12) . ?
C196 C197 1.381(10) . ?
C196 C201 1.396(9) . ?
C11 H11 0.9500 . ?
C11 C12 1.372(12) . ?
C84 H84 0.9500 . ?
C84 C85 1.393(12) . ?
C1 H1 1.0000 . ?
C170 H170 0.9500 . ?
C170 C169 1.399(12) . ?
C9 H9 0.9500 . ?
C9 C8 1.393(10) . ?
C99 H99 0.9500 . ?
C99 C100 1.363(14) . ?
C29 H29 0.9500 . ?
C29 C30 1.393(15) . ?
C115 H115 0.9500 . ?
C115 C116 1.396(11) . ?
C138 H138 0.9500 . ?
C138 C133 1.389(12) . ?
C138 C137 1.375(12) . ?
C183 H183 0.9500 . ?
C183 C182 1.393(12) . ?
C46 H46 0.9500 . ?
C46 C47 1.395(10) . ?
C159 C160 1.409(9) . ?
C91 H91 0.9500 . ?
C91 C90 1.367(12) . ?
C139 C140 1.407(12) . ?
C88 H88 0.9500 . ?
C88 C87 1.401(11) . ?
C95 C96 1.401(11) . ?
C95 C100 1.435(12) . ?
C13 H13 0.9500 . ?
C13 C8 1.393(9) . ?
C13 C12 1.398(11) . ?
C167 H167 0.9500 . ?
C167 C168 1.370(12) . ?
C26 H26A 0.9900 . ?
C26 H26B 0.9900 . ?
C4 H4 0.9500 . ?
C4 C5 1.381(13) . ?
C96 H96 0.9500 . ?
C96 C97 1.419(12) . ?
C110 H110 0.9500 . ?
C110 C111 1.375(12) . ?
C90 H90 0.9500 . ?
C141 H141 0.9500 . ?
C141 C142 1.385(14) . ?
C141 C140 1.388(12) . ?
C172 H172 0.9500 . ?
C172 C173 1.390(12) . ?
C172 C171 1.396(10) . ?
C63 H63 0.9500 . ?
C63 C62 1.386(13) . ?
C197 H197 0.9500 . ?
C197 C198 1.399(12) . ?
C127 C128 1.403(11) . ?
C127 C132 1.376(10) . ?
C21 H21 0.9500 . ?
C21 C22 1.386(12) . ?
C74 H74 0.9500 . ?
C74 C75 1.383(11) . ?
C74 C73 1.376(13) . ?
C160 H160 0.9500 . ?
C160 C161 1.399(11) . ?
C148 H148 0.9500 . ?
C148 C149 1.334(13) . ?
C148 C147 1.363(13) . ?
C68 H68 0.9500 . ?
C68 C67 1.374(11) . ?
C68 C69 1.385(11) . ?
C149 H149 0.9500 . ?
C75 H75 0.9500 . ?
C116 H116 0.9500 . ?
C116 C117 1.386(14) . ?
C142 H142 0.9500 . ?
C142 C143 1.388(14) . ?
C33 C38 1.391(10) . ?
C59 H59 0.9500 . ?
C59 C60 1.401(13) . ?
C191 H191 0.9500 . ?
C191 C190 1.400(11) . ?
C55 H55 0.9500 . ?
C55 C56 1.373(12) . ?
C35 H35 0.9500 . ?
C35 C36 1.372(12) . ?
C158 C153 1.403(12) . ?
C158 C157 1.410(13) . ?
C803 H803 0.9500 . ?
C803 C802 1.384(17) . ?
C803 C804 1.386(14) . ?
C47 H47 0.9500 . ?
C47 C48 1.375(12) . ?
C73 H73 0.9500 . ?
C73 C72 1.374(14) . ?
C137 H137 0.9500 . ?
C137 C136 1.404(17) . ?
C173 H173 0.9500 . ?
C173 C174 1.371(14) . ?
C24 H24 0.9500 . ?
C24 C23 1.370(16) . ?
C113 H113 0.9500 . ?
C113 C112 1.413(11) . ?
C87 H87 0.9500 . ?
C87 C86 1.368(14) . ?
C140 H140 0.9500 . ?
C153 H153 0.9500 . ?
C153 C154 1.386(12) . ?
C128 H128 0.9500 . ?
C128 C129 1.382(11) . ?
C168 H168 0.9500 . ?
C168 C169 1.371(12) . ?
C16 H16 0.9500 . ?
C16 C17 1.359(13) . ?
C132 H132 0.9500 . ?
C132 C131 1.390(11) . ?
C190 C195 1.391(10) . ?
C86 H86 0.9500 . ?
C86 C85 1.359(14) . ?
C154 H154 0.9500 . ?
C154 C155 1.410(17) . ?
C19 H19 0.9500 . ?
C44 H44 0.9500 . ?
C44 C43 1.390(11) . ?
C107 H107 0.9500 . ?
C107 C106 1.369(13) . ?
C97 H97 0.9500 . ?
C112 H112 0.9500 . ?
C112 C111 1.377(12) . ?
C41 H41 0.9500 . ?
C188 H188 0.9500 . ?
C188 C187 1.376(13) . ?
C163 H163 0.9500 . ?
C201 H201 0.9500 . ?
C201 C200 1.400(11) . ?
C12 H12 0.9500 . ?
C184 C185 1.398(10) . ?
C129 H129 0.9500 . ?
C129 C130 1.384(13) . ?
C72 H72 0.9500 . ?
C182 H182 0.9500 . ?
C182 C181 1.380(13) . ?
C194 H194 0.9500 . ?
C194 C195 1.387(10) . ?
C104 H104 0.9500 . ?
C104 C105 1.391(16) . ?
C57 H57 0.9500 . ?
C57 C52 1.405(9) . ?
C57 C56 1.380(12) . ?
C802 H802 0.9500 . ?
C802 C801 1.390(17) . ?
C106 H106 0.9500 . ?
C106 C105 1.391(16) . ?
C701 H701 0.9500 . ?
C701 C702 1.37(2) . ?
C701 C700 1.363(19) . ?
C143 H143 0.9500 . ?
C124 H124 0.9500 . ?
C145 C146 1.383(11) . ?
C48 H48 0.9500 . ?
C48 C49 1.396(12) . ?
C171 C176 1.397(11) . ?
C43 H43 0.9500 . ?
C7 H7 0.9500 . ?
C7 C6 1.396(12) . ?
C147 H147 0.9500 . ?
C147 C146 1.416(12) . ?
C17 H17 0.9500 . ?
C50 H50 0.9500 . ?
C50 C49 1.388(11) . ?
C174 H174 0.9500 . ?
C174 C175 1.393(13) . ?
C81 H81 0.9500 . ?
C81 C80 1.387(13) . ?
C157 H157 0.9500 . ?
C157 C156 1.397(12) . ?
C6 H6 0.9500 . ?
C6 C5 1.367(15) . ?
C155 H155 0.9500 . ?
C155 C156 1.357(17) . ?
C62 H62 0.9500 . ?
C62 C61 1.373(15) . ?
C180 H180 0.9500 . ?
C180 C179 1.376(13) . ?
C180 C181 1.387(15) . ?
C31 H31 0.9500 . ?
C31 C30 1.374(14) . ?
C94 H94 0.9500 . ?
C94 C93 1.392(11) . ?
C161 H161 0.9500 . ?
C61 H61 0.9500 . ?
C61 C60 1.362(17) . ?
C702 H702 0.9500 . ?
C702 C703 1.369(19) . ?
C100 H100 0.9500 . ?
C179 H179 0.9500 . ?
C117 H117 0.9500 . ?
C117 C118 1.375(15) . ?
C805 H805 0.9500 . ?
C805 C800 1.382(17) . ?
C805 C804 1.403(17) . ?
C60 H60 0.9500 . ?
C36 H36 0.9500 . ?
C36 C37 1.366(12) . ?
C175 H175 0.9500 . ?
C175 C176 1.387(12) . ?
C111 H111 0.9500 . ?
C118 H118 0.9500 . ?
C604 H604 0.9500 . ?
C604 C603 1.40(2) . ?
C604 C605 1.359(19) . ?
C198 H198 0.9500 . ?
C198 C199 1.369(14) . ?
C85 H85 0.9500 . ?
C704 H704 0.9500 . ?
C704 C705 1.33(2) . ?
C704 C703 1.357(19) . ?
C80 H80 0.9500 . ?
C80 C79 1.409(13) . ?
C122 H122 0.9500 . ?
C5 H5 0.9500 . ?
C800 H800 0.9500 . ?
C800 C801 1.363(17) . ?
C79 H79 0.9500 . ?
C79 C78 1.382(12) . ?
C56 H56 0.9500 . ?
C23 H23 0.9500 . ?
C23 C22 1.361(16) . ?
C169 H169 0.9500 . ?
C105 H105 0.9500 . ?
C185 H185 0.9500 . ?
C185 C186 1.388(12) . ?
C22 H22 0.9500 . ?
C131 H131 0.9500 . ?
C131 C130 1.365(14) . ?
C603 H603 0.9500 . ?
C603 C602 1.38(2) . ?
C67 H67 0.9500 . ?
C135 H135 0.9500 . ?
C135 C136 1.400(18) . ?
C93 H93 0.9500 . ?
C78 H78 0.9500 . ?
C156 H156 0.9500 . ?
C69 H69 0.9500 . ?
C601 H601 0.9500 . ?
C601 C602 1.376(18) . ?
C601 C600 1.378(19) . ?
C402 H402 0.9500 . ?
C402 C401 1.40(2) . ?
C402 C403 1.411(16) . ?
C602 H602 0.9500 . ?
C186 H186 0.9500 . ?
C186 C187 1.379(13) . ?
C504 H504 0.9500 . ?
C504 C505 1.398(16) . ?
C504 C503 1.392(16) . ?
C195 H195 0.9500 . ?
C176 H176 0.9500 . ?
C146 H146 0.9500 . ?
C49 H49 0.9500 . ?
C804 H804 0.9500 . ?
C30 H30 0.9500 . ?
C505 H505 0.9500 . ?
C505 C500 1.377(15) . ?
C405 H405 0.9500 . ?
C405 C404 1.359(17) . ?
C405 C403 1.376(17) . ?
C705 H705 0.9500 . ?
C705 C700 1.37(2) . ?
C703 H703 0.9500 . ?
C187 H187 0.9500 . ?
C37 H37 0.9500 . ?
C37 C38 1.389(11) . ?
C305 H305 0.9500 . ?
C305 C300 1.3900 . ?
C305 C304 1.3900 . ?
C300 H300 0.9500 . ?
C300 C301 1.344(19) . ?
C1E H1E 0.9500 . ?
C1E C202 1.36(2) . ?
C1E C1D 1.47(2) . ?
C302 H302 0.9500 . ?
C302 C303 1.3900 . ?
C302 C301 1.433(18) . ?
C303 H303 0.9500 . ?
C303 C304 1.3900 . ?
C304 H304 0.9500 . ?
C130 H130 0.9500 . ?
C700 H700 0.9500 . ?
C404 H404 0.9500 . ?
C404 C400 1.388(17) . ?
C401 H401 0.9500 . ?
C401 C400 1.38(2) . ?
C136 H136 0.9500 . ?
C181 H181 0.9500 . ?
C503 H503 0.9500 . ?
C503 C502 1.347(16) . ?
C38 H38 0.9500 . ?
C301 H301 0.9500 . ?
C403 H403 0.9500 . ?
C501 H501 0.9500 . ?
C501 C502 1.401(16) . ?
C501 C500 1.365(17) . ?
C502 H502 0.9500 . ?
C605 H605 0.9500 . ?
C605 C600 1.36(2) . ?
C600 H600 0.9500 . ?
C801 H801 0.9500 . ?
C500 H500 0.9500 . ?
C400 H400 0.9500 . ?
C200 H200 0.9500 . ?
C200 C199 1.377(13) . ?
C199 H199 0.9500 . ?
C1A H1A 0.9500 . ?
C1A C202 1.39(2) . ?
C1A C1B 1.39(2) . ?
C202 H202 0.9500 . ?
C1D H1D 0.9500 . ?
C1D C1C 1.39(2) . ?
C1C H1C 0.9500 . ?
C1C C1B 1.40(2) . ?
C1B H1B 0.9500 . ?
C152 H152 0.9500 . ?
C152 C1F 1.3900 . ?
C152 C1J 1.3900 . ?
C1F H1F 0.9500 . ?
C1F C1G 1.3900 . ?
C1G H1G 0.9500 . ?
C1G C1H 1.3900 . ?
C1H H1H 0.9500 . ?
C1H C1I 1.3900 . ?
C1I H1I 0.9500 . ?
C1I C1J 1.3900 . ?
C1J H1J 0.9500 . ?
C203 H203 0.9500 . ?
C203 C1K 1.39(3) . ?
C203 C1O 1.39(3) . ?
C1K H1K 0.9500 . ?
C1K C1L 1.41(3) . ?
C1L H1L 0.9500 . ?
C1L C1M 1.39(3) . ?
C1M H1M 0.9500 . ?
C1M C1N 1.35(2) . ?
C1N H1N 0.9500 . ?
C1N C1O 1.39(2) . ?
C1O H1O 0.9500 . ?

loop_
_geom_torsion_atom_site_label_1
_geom_torsion_atom_site_label_2
_geom_torsion_atom_site_label_3
_geom_torsion_atom_site_label_4
_geom_torsion
_geom_torsion_site_symmetry_1
_geom_torsion_site_symmetry_2
_geom_torsion_site_symmetry_3
_geom_torsion_site_symmetry_4
_geom_torsion_publ_flag
Cu9 P12 C126 P11 41.7(4) . . . . ?
Cu9 P12 C139 C144 -12.6(6) . . . . ?
Cu9 P12 C139 C140 170.0(5) . . . . ?
Cu9 P12 C145 C150 59.5(6) . . . . ?
Cu9 P12 C145 C146 -111.7(8) . . . . ?
Cu9 P13 C151 Cu10 52.4(3) . . . . ?
Cu9 P13 C151 P14 -35.8(4) . . . . ?
Cu9 P13 C159 C164 5.8(7) . . . . ?
Cu9 P13 C159 C160 -173.3(5) . . . . ?
Cu9 P13 C158 C153 113.9(6) . . . . ?
Cu9 P13 C158 C157 -62.9(6) . . . . ?
Cu1 P2 C14 C15 -84.6(6) . . . . ?
Cu1 P2 C14 C19 98.1(6) . . . . ?
Cu1 P2 C20 C25 -145.8(5) . . . . ?
Cu1 P2 C20 C21 36.1(9) . . . . ?
Cu1 P2 C1 P1 90.1(3) . . . . ?
Cu1 P1 C2 C3 -74.7(8) . . . . ?
Cu1 P1 C2 C7 99.0(9) . . . . ?
Cu1 P1 C1 P2 -91.7(4) . . . . ?
Cu1 P1 C8 C9 106.1(6) . . . . ?
Cu1 P1 C8 C13 -68.0(6) . . . . ?
Cu1 P3 C27 C28 -44.3(7) . . . . ?
Cu1 P3 C27 C32 133.1(6) . . . . ?
Cu1 P3 C26 P4 41.8(4) . . . . ?
Cu1 P3 C33 C34 10.3(6) . . . . ?
Cu1 P3 C33 C38 -168.3(7) . . . . ?
Cu7 P10 C120 C121 27.0(6) . . . . ?
Cu7 P10 C120 C125 -154.4(6) . . . . ?
Cu7 P10 C114 C119 -61.1(6) . . . . ?
Cu7 P10 C114 C115 113.1(5) . . . . ?
Cu7 P10 C101 Cu6 51.1(3) . . . . ?
Cu7 P10 C101 P9 -38.5(4) . . . . ?
Cu7 P15 C178 C183 57.7(5) . . . . ?
Cu7 P15 C178 C179 -117.3(6) . . . . ?
Cu7 P15 C177 P16 46.1(4) . . . . ?
Cu7 P15 C184 C189 1.1(6) . . . . ?
Cu7 P15 C184 C185 -177.5(6) . . . . ?
Cu6 P10 C120 C121 105.5(6) . . . . ?
Cu6 P10 C120 C125 -75.9(6) . . . . ?
Cu6 P10 C114 C119 152.9(4) . . . . ?
Cu6 P10 C114 C115 -32.9(8) . . . . ?
Cu6 P10 C101 P9 -89.6(3) . . . . ?
Cu6 P9 C108 C109 -110.1(6) . . . . ?
Cu6 P9 C108 C113 70.0(7) . . . . ?
Cu6 P9 C102 C103 105.6(8) . . . . ?
Cu6 P9 C102 C107 -73.8(11) . . . . ?
Cu6 P9 C101 P10 92.7(4) . . . . ?
Cu6 P11 C126 P12 -45.0(4) . . . . ?
Cu6 P11 C133 C134 165.9(6) . . . . ?
Cu6 P11 C133 C138 -14.1(6) . . . . ?
Cu6 P11 C127 C128 -134.2(7) . . . . ?
Cu6 P11 C127 C132 43.7(8) . . . . ?
Cu4 P5 C51 Cu5 43.7(2) . . . . ?
Cu4 P5 C51 P6 -48.8(4) . . . . ?
Cu4 P5 C58 C63 20.4(7) . . . . ?
Cu4 P5 C58 C59 -160.9(5) . . . . ?
Cu4 P5 C52 C53 -129.5(6) . . . . ?
Cu4 P5 C52 C57 45.5(6) . . . . ?
Cu4 P1 C2 C3 30.1(7) . . . . ?
Cu4 P1 C2 C7 -156.2(6) . . . . ?
Cu4 P1 C1 Cu1 40.1(2) . . . . ?
Cu4 P1 C1 P2 -51.6(4) . . . . ?
Cu4 P1 C8 C9 43.6(6) . . . . ?
Cu4 P1 C8 C13 -130.6(6) . . . . ?
Cu2 P6 C51 Cu5 -51.2(3) . . . . ?
Cu2 P6 C51 P5 38.4(4) . . . . ?
Cu2 P6 C64 C65 158.8(6) . . . . ?
Cu2 P6 C64 C69 -20.6(7) . . . . ?
Cu2 P6 C70 C71 -108.7(5) . . . . ?
Cu2 P6 C70 C75 65.3(6) . . . . ?
Cu2 P4 C45 C46 5.5(6) . . . . ?
Cu2 P4 C45 C50 -176.9(5) . . . . ?
Cu2 P4 C39 C40 -62.3(5) . . . . ?
Cu2 P4 C39 C44 113.6(6) . . . . ?
Cu2 P4 C26 P3 -42.8(4) . . . . ?
Cu8 P9 C108 C109 -46.3(6) . . . . ?
Cu8 P9 C108 C113 133.8(6) . . . . ?
Cu8 P9 C102 C103 -22.7(7) . . . . ?
Cu8 P9 C102 C107 157.9(5) . . . . ?
Cu8 P9 C101 Cu6 -43.4(2) . . . . ?
Cu8 P9 C101 P10 49.3(4) . . . . ?
Cu8 P14 C165 C166 134.2(6) . . . . ?
Cu8 P14 C165 C170 -41.8(6) . . . . ?
Cu8 P14 C151 Cu10 -43.3(2) . . . . ?
Cu8 P14 C151 P13 47.8(4) . . . . ?
Cu8 P14 C171 C172 153.0(6) . . . . ?
Cu8 P14 C171 C176 -33.1(7) . . . . ?
Cu5 P8 C76 P7 46.5(4) . . . . ?
Cu5 P8 C89 C90 -43.1(8) . . . . ?
Cu5 P8 C89 C94 134.2(7) . . . . ?
Cu5 P8 C95 C96 14.7(6) . . . . ?
Cu5 P8 C95 C100 -166.6(5) . . . . ?
Cu5 P5 C51 P6 -92.5(4) . . . . ?
Cu5 P5 C58 C63 -103.0(9) . . . . ?
Cu5 P5 C58 C59 75.7(11) . . . . ?
Cu5 P5 C52 C53 -65.8(6) . . . . ?
Cu5 P5 C52 C57 109.2(6) . . . . ?
Cu5 P6 C51 P5 89.7(4) . . . . ?
Cu5 P6 C64 C65 80.3(6) . . . . ?
Cu5 P6 C64 C69 -99.0(6) . . . . ?
Cu5 P6 C70 C71 35.2(9) . . . . ?
Cu5 P6 C70 C75 -150.7(5) . . . . ?
Cu3 P7 C77 C82 106.5(6) . . . . ?
Cu3 P7 C77 C78 -63.6(6) . . . . ?
Cu3 P7 C83 C84 -170.2(5) . . . . ?
Cu3 P7 C83 C88 13.7(6) . . . . ?
Cu3 P7 C76 P8 -43.9(4) . . . . ?
Cu3 P2 C14 C15 -8.9(6) . . . . ?
Cu3 P2 C14 C19 173.8(6) . . . . ?
Cu3 P2 C20 C25 66.5(6) . . . . ?
Cu3 P2 C20 C21 -111.5(5) . . . . ?
Cu3 P2 C1 Cu1 -50.3(3) . . . . ?
Cu3 P2 C1 P1 39.8(4) . . . . ?
Cu10 P16 C177 P15 -41.1(4) . . . . ?
Cu10 P16 C196 C197 -0.1(6) . . . . ?
Cu10 P16 C196 C201 -174.7(6) . . . . ?
Cu10 P16 C190 C191 -133.0(6) . . . . ?
Cu10 P16 C190 C195 44.4(7) . . . . ?
Cu10 P14 C165 C166 71.6(6) . . . . ?
Cu10 P14 C165 C170 -104.4(5) . . . . ?
Cu10 P14 C151 P13 91.1(4) . . . . ?
Cu10 P14 C171 C172 -96.5(10) . . . . ?
Cu10 P14 C171 C176 77.4(8) . . . . ?
Cu10 P13 C151 P14 -88.3(4) . . . . ?
Cu10 P13 C159 C164 84.0(6) . . . . ?
Cu10 P13 C159 C160 -95.1(6) . . . . ?
Cu10 P13 C158 C153 -36.7(10) . . . . ?
Cu10 P13 C158 C157 146.4(5) . . . . ?
P16 C196 C197 C198 -178.3(6) . . . . ?
P16 C196 C201 C200 177.4(7) . . . . ?
P16 C190 C195 C194 179.8(7) . . . . ?
P7 C77 C82 C81 -169.3(6) . . . . ?
P7 C77 C78 C79 172.2(7) . . . . ?
P7 C83 C84 C85 -178.6(6) . . . . ?
P7 C83 C88 C87 178.2(5) . . . . ?
P10 C120 C125 C124 179.0(6) . . . . ?
P10 C114 C119 C118 172.6(6) . . . . ?
P10 C114 C115 C116 -173.8(6) . . . . ?
P2 C14 C15 C16 -177.0(6) . . . . ?
P2 C14 C19 C18 179.1(7) . . . . ?
P2 C20 C21 C22 176.3(6) . . . . ?
P9 C108 C109 C110 176.1(7) . . . . ?
P9 C108 C113 C112 -174.8(6) . . . . ?
P9 C102 C103 C104 -177.7(6) . . . . ?
P9 C102 C107 C106 178.1(7) . . . . ?
P8 C89 C90 C91 177.6(8) . . . . ?
P8 C89 C94 C93 -178.9(8) . . . . ?
P8 C95 C96 C97 178.9(5) . . . . ?
P8 C95 C100 C99 -179.3(6) . . . . ?
P14 C165 C166 C167 -172.2(6) . . . . ?
P14 C165 C170 C169 173.2(6) . . . . ?
P14 C171 C176 C175 -171.1(7) . . . . ?
P15 C178 C183 C182 -175.7(5) . . . . ?
P15 C178 C179 C180 175.8(7) . . . . ?
P15 C184 C185 C186 -179.3(8) . . . . ?
P5 C58 C63 C62 179.5(6) . . . . ?
P5 C58 C59 C60 -179.0(6) . . . . ?
P6 C64 C69 C68 179.9(7) . . . . ?
P6 C70 C75 C74 -173.1(6) . . . . ?
P11 C127 C128 C129 176.2(8) . . . . ?
P11 C127 C132 C131 -177.5(8) . . . . ?
P4 C45 C46 C47 179.6(6) . . . . ?
P4 C45 C50 C49 -179.4(6) . . . . ?
P4 C39 C44 C43 -176.5(6) . . . . ?
P1 C2 C3 C4 169.8(7) . . . . ?
P1 C2 C7 C6 -170.6(7) . . . . ?
P3 C33 C38 C37 176.0(8) . . . . ?
P12 C139 C140 C141 179.5(6) . . . . ?
P12 C145 C146 C147 173.5(8) . . . . ?
P13 C159 C160 C161 178.8(6) . . . . ?
P13 C158 C153 C154 -177.1(6) . . . . ?
P13 C158 C157 C156 175.8(6) . . . . ?
C2 P1 C1 Cu1 172.2(3) . . . . ?
C2 P1 C1 P2 80.5(4) . . . . ?
C2 P1 C8 C9 -90.8(6) . . . . ?
C2 P1 C8 C13 95.1(6) . . . . ?
C2 C3 C4 C5 2.2(13) . . . . ?
C2 C7 C6 C5 0.5(14) . . . . ?
C108 P9 C102 C103 -146.7(5) . . . . ?
C108 P9 C102 C107 33.9(7) . . . . ?
C108 P9 C101 Cu6 72.3(3) . . . . ?
C108 P9 C101 P10 165.0(4) . . . . ?
C108 C109 C110 C111 1.9(14) . . . . ?
C108 C113 C112 C111 -4.4(13) . . . . ?
C3 C2 C7 C6 2.9(12) . . . . ?
C3 C4 C5 C6 1.4(14) . . . . ?
C77 P7 C83 C84 -43.6(6) . . . . ?
C77 P7 C83 C88 140.3(5) . . . . ?
C77 P7 C76 P8 -166.0(4) . . . . ?
C77 C82 C81 C80 -3.7(12) . . . . ?
C121 C120 C125 C124 -2.4(11) . . . . ?
C45 P4 C39 C40 167.3(5) . . . . ?
C45 P4 C39 C44 -16.8(7) . . . . ?
C45 P4 C26 P3 85.0(4) . . . . ?
C45 C46 C47 C48 -0.3(11) . . . . ?
C45 C50 C49 C48 0.4(13) . . . . ?
C150 C145 C146 C147 2.2(14) . . . . ?
C165 P14 C151 Cu10 74.4(3) . . . . ?
C165 P14 C151 P13 165.5(4) . . . . ?
C165 P14 C171 C172 23.9(8) . . . . ?
C165 P14 C171 C176 -162.2(6) . . . . ?
C165 C166 C167 C168 -2.4(12) . . . . ?
C165 C170 C169 C168 0.8(12) . . . . ?
C53 C54 C55 C56 2.8(14) . . . . ?
C178 P15 C177 P16 173.5(4) . . . . ?
C178 P15 C184 C189 -128.0(6) . . . . ?
C178 P15 C184 C185 53.4(7) . . . . ?
C178 C183 C182 C181 -0.5(11) . . . . ?
C14 P2 C20 C25 -53.8(6) . . . . ?
C14 P2 C20 C21 128.2(6) . . . . ?
C14 P2 C1 Cu1 69.5(3) . . . . ?
C14 P2 C1 P1 159.5(4) . . . . ?
C14 C15 C16 C17 -1.6(13) . . . . ?
C120 P10 C114 C119 57.3(6) . . . . ?
C120 P10 C114 C115 -128.5(5) . . . . ?
C120 P10 C101 Cu6 -68.6(3) . . . . ?
C120 P10 C101 P9 -158.2(3) . . . . ?
C120 C121 C122 C123 1.7(14) . . . . ?
C120 C125 C124 C123 3.2(13) . . . . ?
C114 P10 C120 C121 -99.5(6) . . . . ?
C114 P10 C120 C125 79.1(7) . . . . ?
C114 P10 C101 Cu6 -172.5(2) . . . . ?
C114 P10 C101 P9 97.9(4) . . . . ?
C114 C119 C118 C117 1.3(13) . . . . ?
C114 C115 C116 C117 1.5(12) . . . . ?
C83 P7 C77 C82 -24.7(7) . . . . ?
C83 P7 C77 C78 165.2(6) . . . . ?
C83 P7 C76 P8 86.4(4) . . . . ?
C83 C84 C85 C86 1.7(12) . . . . ?
C83 C88 C87 C86 -0.4(11) . . . . ?
C177 P16 C196 C197 -119.5(6) . . . . ?
C177 P16 C196 C201 65.8(7) . . . . ?
C177 P16 C190 C191 -10.3(7) . . . . ?
C177 P16 C190 C195 167.1(6) . . . . ?
C177 P15 C178 C183 -69.6(6) . . . . ?
C177 P15 C178 C179 115.4(7) . . . . ?
C177 P15 C184 C189 127.8(6) . . . . ?
C177 P15 C184 C185 -50.8(7) . . . . ?
C71 C70 C75 C74 1.1(10) . . . . ?
C98 C99 C100 C95 0.4(13) . . . . ?
C40 C39 C44 C43 -0.7(11) . . . . ?
C193 C192 C191 C190 -1.5(13) . . . . ?
C193 C194 C195 C190 2.3(14) . . . . ?
C76 P7 C77 C82 -129.9(6) . . . . ?
C76 P7 C77 C78 60.0(6) . . . . ?
C76 P7 C83 C84 62.9(6) . . . . ?
C76 P7 C83 C88 -113.2(5) . . . . ?
C76 P8 C89 C90 -165.5(7) . . . . ?
C76 P8 C89 C94 11.8(9) . . . . ?
C76 P8 C95 C96 132.7(5) . . . . ?
C76 P8 C95 C100 -48.5(6) . . . . ?
C89 P8 C76 P7 178.6(4) . . . . ?
C89 P8 C95 C96 -119.6(6) . . . . ?
C89 P8 C95 C100 59.1(6) . . . . ?
C89 C94 C93 C92 3.4(17) . . . . ?
C28 C29 C30 C31 0.3(15) . . . . ?
C192 C193 C194 C195 -1.5(14) . . . . ?
C192 C191 C190 P16 179.6(6) . . . . ?
C192 C191 C190 C195 2.4(12) . . . . ?
C151 P14 C165 C166 22.9(7) . . . . ?
C151 P14 C165 C170 -153.2(6) . . . . ?
C151 P14 C171 C172 -86.2(7) . . . . ?
C151 P14 C171 C176 87.8(6) . . . . ?
C151 P13 C159 C164 128.7(6) . . . . ?
C151 P13 C159 C160 -50.4(7) . . . . ?
C151 P13 C158 C153 -19.3(7) . . . . ?
C151 P13 C158 C157 163.9(5) . . . . ?
C65 C66 C67 C68 -0.1(14) . . . . ?
C65 C64 C69 C68 0.5(12) . . . . ?
C126 P11 C133 C134 47.1(7) . . . . ?
C126 P11 C133 C138 -133.0(5) . . . . ?
C126 P11 C127 C128 -11.4(8) . . . . ?
C126 P11 C127 C132 166.5(7) . . . . ?
C126 P12 C139 C144 114.1(5) . . . . ?
C126 P12 C139 C140 -63.3(6) . . . . ?
C126 P12 C145 C150 -64.9(6) . . . . ?
C126 P12 C145 C146 123.8(8) . . . . ?
C51 P5 C58 C63 -105.3(6) . . . . ?
C51 P5 C58 C59 73.5(7) . . . . ?
C51 P5 C52 C53 -18.1(7) . . . . ?
C51 P5 C52 C57 156.8(6) . . . . ?
C51 P6 C64 C65 36.2(7) . . . . ?
C51 P6 C64 C69 -143.2(6) . . . . ?
C51 P6 C70 C71 23.4(6) . . . . ?
C51 P6 C70 C75 -162.6(5) . . . . ?
C134 C135 C136 C137 0.8(13) . . . . ?
C92 C91 C90 C89 -0.3(17) . . . . ?
C58 P5 C51 Cu5 179.2(3) . . . . ?
C58 P5 C51 P6 86.7(4) . . . . ?
C58 P5 C52 C53 98.4(6) . . . . ?
C58 P5 C52 C57 -86.6(6) . . . . ?
C58 C63 C62 C61 -0.5(13) . . . . ?
C58 C59 C60 C61 -0.3(13) . . . . ?
C102 P9 C108 C109 87.2(6) . . . . ?
C102 P9 C108 C113 -92.8(7) . . . . ?
C102 P9 C101 Cu6 179.4(3) . . . . ?
C102 P9 C101 P10 -87.9(4) . . . . ?
C102 C103 C104 C105 -1.1(13) . . . . ?
C102 C107 C106 C105 0.2(14) . . . . ?
C166 C165 C170 C169 -2.9(11) . . . . ?
C166 C167 C168 C169 0.2(13) . . . . ?
C10 C11 C12 C13 0.3(12) . . . . ?
C10 C9 C8 P1 -173.5(6) . . . . ?
C10 C9 C8 C13 1.0(11) . . . . ?
C109 C108 C113 C112 5.2(12) . . . . ?
C109 C110 C111 C112 -1.2(15) . . . . ?
C66 C65 C64 P6 -179.7(7) . . . . ?
C66 C65 C64 C69 -0.3(12) . . . . ?
C103 C102 C107 C106 -1.3(11) . . . . ?
C103 C104 C105 C106 0.0(15) . . . . ?
C64 P6 C51 Cu5 69.3(3) . . . . ?
C64 P6 C51 P5 158.9(3) . . . . ?
C64 P6 C70 C71 132.6(5) . . . . ?
C64 P6 C70 C75 -53.3(6) . . . . ?
C64 C65 C66 C67 0.2(14) . . . . ?
C32 C31 C30 C29 1.8(14) . . . . ?
C70 P6 C51 Cu5 173.5(2) . . . . ?
C70 P6 C51 P5 -96.8(4) . . . . ?
C70 P6 C64 C65 -75.6(7) . . . . ?
C70 P6 C64 C69 105.0(6) . . . . ?
C70 C71 C72 C73 2.7(11) . . . . ?
C189 C188 C187 C186 1.8(17) . . . . ?
C189 C184 C185 C186 2.1(13) . . . . ?
C34 C33 C38 C37 -2.6(14) . . . . ?
C34 C35 C36 C37 1.7(15) . . . . ?
C25 C20 C21 C22 -1.7(10) . . . . ?
C25 C24 C23 C22 -0.6(13) . . . . ?
C20 P2 C14 C15 119.5(6) . . . . ?
C20 P2 C14 C19 -57.8(7) . . . . ?
C20 P2 C1 Cu1 171.9(2) . . . . ?
C20 P2 C1 P1 -98.0(4) . . . . ?
C20 C25 C24 C23 -0.2(12) . . . . ?
C20 C21 C22 C23 0.9(12) . . . . ?
C101 P10 C120 C121 149.2(6) . . . . ?
C101 P10 C120 C125 -32.1(7) . . . . ?
C101 P10 C114 C119 166.1(5) . . . . ?
C101 P10 C114 C115 -19.7(6) . . . . ?
C101 P9 C108 C109 -157.8(6) . . . . ?
C101 P9 C108 C113 22.3(7) . . . . ?
C101 P9 C102 C103 104.1(6) . . . . ?
C101 P9 C102 C107 -75.3(7) . . . . ?
C27 P3 C26 P4 173.6(4) . . . . ?
C27 P3 C33 C34 -121.9(6) . . . . ?
C27 P3 C33 C38 59.5(8) . . . . ?
C27 C28 C29 C30 -0.7(15) . . . . ?
C27 C32 C31 C30 -3.7(13) . . . . ?
C164 C159 C160 C161 -0.3(11) . . . . ?
C119 C114 C115 C116 0.3(10) . . . . ?
C144 C139 C140 C141 2.1(10) . . . . ?
C82 C77 C78 C79 1.7(12) . . . . ?
C82 C81 C80 C79 4.2(13) . . . . ?
C15 C14 C19 C18 1.8(12) . . . . ?
C15 C16 C17 C18 0.8(15) . . . . ?
C39 P4 C45 C46 135.2(5) . . . . ?
C39 P4 C45 C50 -47.2(7) . . . . ?
C39 P4 C26 P3 -169.9(4) . . . . ?
C39 C40 C41 C42 0.0(11) . . . . ?
C39 C44 C43 C42 -0.3(13) . . . . ?
C54 C53 C52 P5 177.6(6) . . . . ?
C54 C53 C52 C57 2.7(11) . . . . ?
C54 C55 C56 C57 -2.4(14) . . . . ?
C196 P16 C177 P15 81.5(4) . . . . ?
C196 P16 C190 C191 99.9(7) . . . . ?
C196 P16 C190 C195 -82.7(7) . . . . ?
C196 C197 C198 C199 3.0(13) . . . . ?
C196 C201 C200 C199 -1.6(14) . . . . ?
C11 C10 C9 C8 0.5(12) . . . . ?
C84 C83 C88 C87 1.9(10) . . . . ?
C1 P2 C14 C15 -129.3(6) . . . . ?
C1 P2 C14 C19 53.4(7) . . . . ?
C1 P2 C20 C25 -160.8(5) . . . . ?
C1 P2 C20 C21 21.1(6) . . . . ?
C1 P1 C2 C3 -91.4(6) . . . . ?
C1 P1 C2 C7 82.3(7) . . . . ?
C1 P1 C8 C9 154.4(6) . . . . ?
C1 P1 C8 C13 -19.8(7) . . . . ?
C170 C165 C166 C167 3.7(11) . . . . ?
C9 C10 C11 C12 -1.1(12) . . . . ?
C99 C98 C97 C96 -0.8(13) . . . . ?
C29 C28 C27 P3 176.4(7) . . . . ?
C29 C28 C27 C32 -1.1(13) . . . . ?
C115 C114 C119 C118 -1.7(11) . . . . ?
C115 C116 C117 C118 -2.0(13) . . . . ?
C138 C137 C136 C135 0.1(13) . . . . ?
C183 C178 C179 C180 0.8(12) . . . . ?
C183 C182 C181 C180 0.7(13) . . . . ?
C46 C45 C50 C49 -1.9(11) . . . . ?
C46 C47 C48 C49 -1.3(13) . . . . ?
C159 P13 C151 Cu10 -68.3(3) . . . . ?
C159 P13 C151 P14 -156.5(4) . . . . ?
C159 P13 C158 C153 -128.5(6) . . . . ?
C159 P13 C158 C157 54.7(6) . . . . ?
C159 C164 C163 C162 0.4(13) . . . . ?
C159 C160 C161 C162 0.5(12) . . . . ?
C91 C92 C93 C94 -3.6(18) . . . . ?
C139 P12 C126 P11 -87.5(4) . . . . ?
C139 P12 C145 C150 -168.5(6) . . . . ?
C139 P12 C145 C146 20.2(8) . . . . ?
C139 C144 C143 C142 -1.8(10) . . . . ?
C133 P11 C126 P12 76.9(4) . . . . ?
C133 P11 C127 C128 97.5(8) . . . . ?
C133 P11 C127 C132 -84.6(7) . . . . ?
C133 C134 C135 C136 -1.7(13) . . . . ?
C133 C138 C137 C136 -0.3(11) . . . . ?
C88 C83 C84 C85 -2.5(10) . . . . ?
C88 C87 C86 C85 -0.4(12) . . . . ?
C95 P8 C76 P7 -74.4(4) . . . . ?
C95 P8 C89 C90 84.6(7) . . . . ?
C95 P8 C89 C94 -98.1(8) . . . . ?
C95 C96 C97 C98 0.5(12) . . . . ?
C167 C168 C169 C170 0.6(13) . . . . ?
C26 P4 C45 C46 -120.5(5) . . . . ?
C26 P4 C45 C50 57.1(7) . . . . ?
C26 P4 C39 C40 63.8(6) . . . . ?
C26 P4 C39 C44 -120.3(6) . . . . ?
C26 P3 C27 C28 -168.7(7) . . . . ?
C26 P3 C27 C32 8.6(7) . . . . ?
C26 P3 C33 C34 129.1(6) . . . . ?
C26 P3 C33 C38 -49.5(8) . . . . ?
C96 C95 C100 C99 -0.6(11) . . . . ?
C90 C89 C94 C93 -1.6(14) . . . . ?
C141 C142 C143 C144 2.8(12) . . . . ?
C172 C173 C174 C175 3.4(14) . . . . ?
C172 C171 C176 C175 3.3(12) . . . . ?
C63 C58 C59 C60 -0.3(11) . . . . ?
C63 C62 C61 C60 -0.2(15) . . . . ?
C197 C196 C201 C200 2.8(12) . . . . ?
C197 C198 C199 C200 -1.7(16) . . . . ?
C127 P11 C126 P12 -176.9(4) . . . . ?
C127 P11 C133 C134 -59.9(7) . . . . ?
C127 P11 C133 C138 120.0(6) . . . . ?
C127 C128 C129 C130 2.4(16) . . . . ?
C127 C132 C131 C130 -0.1(17) . . . . ?
C74 C73 C72 C71 -0.9(12) . . . . ?
C148 C147 C146 C145 -3.1(17) . . . . ?
C149 C150 C145 P12 -173.4(6) . . . . ?
C149 C150 C145 C146 -1.3(12) . . . . ?
C149 C148 C147 C146 2.9(17) . . . . ?
C75 C74 C73 C72 -0.7(12) . . . . ?
C116 C117 C118 C119 0.6(14) . . . . ?
C8 P1 C2 C3 159.3(6) . . . . ?
C8 P1 C2 C7 -27.0(7) . . . . ?
C8 P1 C1 Cu1 -78.1(3) . . . . ?
C8 P1 C1 P2 -169.8(4) . . . . ?
C8 C13 C12 C11 1.3(12) . . . . ?
C142 C141 C140 C139 -1.2(12) . . . . ?
C33 P3 C27 C28 80.9(7) . . . . ?
C33 P3 C27 C32 -101.8(7) . . . . ?
C33 P3 C26 P4 -77.1(4) . . . . ?
C33 C34 C35 C36 -0.2(13) . . . . ?
C59 C58 C63 C62 0.7(11) . . . . ?
C191 C190 C195 C194 -2.8(12) . . . . ?
C35 C34 C33 P3 -178.0(6) . . . . ?
C35 C34 C33 C38 0.7(12) . . . . ?
C35 C36 C37 C38 -3.6(17) . . . . ?
C158 P13 C151 Cu10 -170.8(3) . . . . ?
C158 P13 C151 P14 100.9(4) . . . . ?
C158 P13 C159 C164 -119.8(7) . . . . ?
C158 P13 C159 C160 61.1(7) . . . . ?
C158 C153 C154 C155 1.4(12) . . . . ?
C158 C157 C156 C155 1.2(12) . . . . ?
C803 C802 C801 C800 1(3) . . . . ?
C47 C48 C49 C50 1.2(13) . . . . ?
C73 C74 C75 C70 0.6(12) . . . . ?
C137 C138 C133 P11 179.6(6) . . . . ?
C137 C138 C133 C134 -0.5(11) . . . . ?
C173 C172 C171 P14 171.5(6) . . . . ?
C173 C172 C171 C176 -2.3(12) . . . . ?
C173 C174 C175 C176 -2.4(14) . . . . ?
C24 C25 C20 P2 -176.7(6) . . . . ?
C24 C25 C20 C21 1.4(11) . . . . ?
C24 C23 C22 C21 0.3(14) . . . . ?
C113 C108 C109 C110 -3.9(12) . . . . ?
C113 C112 C111 C110 2.4(15) . . . . ?
C87 C86 C85 C84 -0.3(13) . . . . ?
C140 C141 C142 C143 -1.3(12) . . . . ?
C153 C158 C157 C156 -1.2(10) . . . . ?
C153 C154 C155 C156 -1.4(13) . . . . ?
C128 C127 C132 C131 0.6(14) . . . . ?
C128 C129 C130 C131 -1.9(17) . . . . ?
C132 C127 C128 C129 -1.7(14) . . . . ?
C132 C131 C130 C129 0.7(18) . . . . ?
C190 P16 C177 P15 -172.3(4) . . . . ?
C190 P16 C196 C197 132.3(6) . . . . ?
C190 P16 C196 C201 -42.4(7) . . . . ?
C154 C155 C156 C157 0.0(13) . . . . ?
C19 C14 C15 C16 0.4(12) . . . . ?
C19 C18 C17 C16 1.4(15) . . . . ?
C107 C102 C103 C104 1.7(11) . . . . ?
C107 C106 C105 C104 0.4(15) . . . . ?
C97 C98 C99 C100 0.3(14) . . . . ?
C41 C40 C39 P4 176.9(5) . . . . ?
C41 C40 C39 C44 0.9(10) . . . . ?
C41 C42 C43 C44 1.2(13) . . . . ?
C188 C189 C184 P15 179.2(6) . . . . ?
C188 C189 C184 C185 -2.1(11) . . . . ?
C163 C162 C161 C160 -0.2(13) . . . . ?
C163 C164 C159 P13 -179.2(6) . . . . ?
C163 C164 C159 C160 -0.1(12) . . . . ?
C201 C196 C197 C198 -3.5(12) . . . . ?
C201 C200 C199 C198 1.1(16) . . . . ?
C12 C13 C8 P1 172.4(6) . . . . ?
C12 C13 C8 C9 -1.9(11) . . . . ?
C184 P15 C178 C183 -174.2(5) . . . . ?
C184 P15 C178 C179 10.8(7) . . . . ?
C184 P15 C177 P16 -79.7(4) . . . . ?
C184 C189 C188 C187 0.1(13) . . . . ?
C184 C185 C186 C187 -0.2(17) . . . . ?
C72 C71 C70 P6 171.5(5) . . . . ?
C72 C71 C70 C75 -2.8(10) . . . . ?
C194 C193 C192 C191 1.1(14) . . . . ?
C802 C803 C804 C805 3(2) . . . . ?
C701 C702 C703 C704 2.4(17) . . . . ?
C143 C144 C139 P12 -178.1(5) . . . . ?
C143 C144 C139 C140 -0.6(9) . . . . ?
C124 C123 C122 C121 -0.9(14) . . . . ?
C145 P12 C126 P11 164.5(4) . . . . ?
C145 P12 C139 C144 -140.8(5) . . . . ?
C145 P12 C139 C140 41.8(6) . . . . ?
C145 C150 C149 C148 1.3(13) . . . . ?
C171 P14 C165 C166 -90.7(6) . . . . ?
C171 P14 C165 C170 93.3(6) . . . . ?
C171 P14 C151 Cu10 -175.3(3) . . . . ?
C171 P14 C151 P13 -84.3(4) . . . . ?
C171 C172 C173 C174 -1.1(13) . . . . ?
C43 C42 C41 C40 -1.0(12) . . . . ?
C7 C2 C3 C4 -4.3(12) . . . . ?
C7 C6 C5 C4 -2.7(15) . . . . ?
C147 C148 C149 C150 -2.0(15) . . . . ?
C17 C18 C19 C14 -2.7(14) . . . . ?
C50 C45 C46 C47 1.9(10) . . . . ?
C174 C175 C176 C171 -0.9(14) . . . . ?
C81 C80 C79 C78 -1.8(13) . . . . ?
C157 C158 C153 C154 -0.2(10) . . . . ?
C62 C61 C60 C59 0.5(15) . . . . ?
C31 C32 C27 P3 -174.0(6) . . . . ?
C31 C32 C27 C28 3.3(12) . . . . ?
C94 C89 C90 C91 0.1(15) . . . . ?
C161 C162 C163 C164 -0.2(13) . . . . ?
C702 C701 C700 C705 0.9(18) . . . . ?
C100 C95 C96 C97 0.2(10) . . . . ?
C179 C178 C183 C182 -0.2(10) . . . . ?
C179 C180 C181 C182 -0.2(14) . . . . ?
C805 C800 C801 C802 -4(3) . . . . ?
C36 C37 C38 C33 4.2(17) . . . . ?
C52 P5 C51 Cu5 -73.1(3) . . . . ?
C52 P5 C51 P6 -165.6(3) . . . . ?
C52 P5 C58 C63 145.0(6) . . . . ?
C52 P5 C58 C59 -36.3(6) . . . . ?
C52 C53 C54 C55 -3.0(13) . . . . ?
C52 C57 C56 C55 2.2(14) . . . . ?
C604 C603 C602 C601 0.7(17) . . . . ?
C604 C605 C600 C601 -0.2(18) . . . . ?
C704 C705 C700 C701 0.6(19) . . . . ?
C80 C79 C78 C77 -1.1(13) . . . . ?
C122 C121 C120 P10 178.7(7) . . . . ?
C122 C121 C120 C125 0.0(11) . . . . ?
C122 C123 C124 C125 -1.5(13) . . . . ?
C800 C805 C804 C803 -5(2) . . . . ?
C56 C57 C52 P5 -177.6(7) . . . . ?
C56 C57 C52 C53 -2.3(12) . . . . ?
C185 C186 C187 C188 -1.8(19) . . . . ?
C603 C604 C605 C600 0.5(17) . . . . ?
C67 C68 C69 C64 -0.5(14) . . . . ?
C135 C134 C133 P11 -178.5(6) . . . . ?
C135 C134 C133 C138 1.5(12) . . . . ?
C93 C92 C91 C90 2.1(18) . . . . ?
C78 C77 C82 C81 0.7(11) . . . . ?
C69 C68 C67 C66 0.3(14) . . . . ?
C402 C401 C400 C404 3(2) . . . . ?
C602 C601 C600 C605 0.1(18) . . . . ?
C504 C505 C500 C501 5(2) . . . . ?
C504 C503 C502 C501 1.1(19) . . . . ?
C804 C803 C802 C801 -1(2) . . . . ?
C804 C805 C800 C801 6(3) . . . . ?
C505 C504 C503 C502 3.5(18) . . . . ?
C405 C404 C400 C401 -4(3) . . . . ?
C705 C704 C703 C702 -0.7(17) . . . . ?
C703 C704 C705 C700 -0.8(18) . . . . ?
C305 C300 C301 C302 -4(4) . . . . ?
C300 C305 C304 C303 0.0 . . . . ?
C1E C1D C1C C1B -3(6) . . . . ?
C302 C303 C304 C305 0.0 . . . . ?
C303 C302 C301 C300 4(4) . . . . ?
C304 C305 C300 C301 2.1(19) . . . . ?
C700 C701 C702 C703 -2.4(18) . . . . ?
C404 C405 C403 C402 -1(2) . . . . ?
C401 C402 C403 C405 0.1(19) . . . . ?
C181 C180 C179 C178 -0.6(14) . . . . ?
C503 C504 C505 C500 -6.4(18) . . . . ?
C301 C302 C303 C304 -1.9(17) . . . . ?
C403 C402 C401 C400 -1.5(19) . . . . ?
C403 C405 C404 C400 3(3) . . . . ?
C502 C501 C500 C505 0(2) . . . . ?
C605 C604 C603 C602 -0.8(16) . . . . ?
C600 C601 C602 C603 -0.3(17) . . . . ?
C500 C501 C502 C503 -3(2) . . . . ?
C202 C1E C1D C1C -1(5) . . . . ?
C202 C1A C1B C1C -28(7) . . . . ?
C1D C1E C202 C1A -11(6) . . . . ?
C1D C1C C1B C1A 17(7) . . . . ?
C1B C1A C202 C1E 26(7) . . . . ?
C152 C1F C1G C1H 0.0 . . . . ?
C1F C152 C1J C1I 0.0 . . . . ?
C1F C1G C1H C1I 0.0 . . . . ?
C1G C1H C1I C1J 0.0 . . . . ?
C1H C1I C1J C152 0.0 . . . . ?
C1J C152 C1F C1G 0.0 . . . . ?
C203 C1K C1L C1M 0(5) . . . . ?
C1K C203 C1O C1N -3(5) . . . . ?
C1K C1L C1M C1N 8(6) . . . . ?
C1L C1M C1N C1O -13(6) . . . . ?
C1M C1N C1O C203 10(6) . . . . ?
C1O C203 C1K C1L -2(5) . . . . ?

loop_
_smtbx_masks_void_nr
_smtbx_masks_void_average_x
_smtbx_masks_void_average_y
_smtbx_masks_void_average_z
_smtbx_masks_void_volume
_smtbx_masks_void_count_electrons
_smtbx_masks_void_content
1 0.008 0.245 0.504 314.6 46.9 ?
2 0.261 0.922 0.209 19.1 0.7 ?
3 0.508 0.755 0.004 314.6 46.8 ?
4 0.761 0.078 0.709 19.1 0.7 ?
